data_4514543
loop_
_publ_author_name
'Liang, Xiao'
'Zhang, Feng'
'Yan, Zhi-Ping'
'Wu, Zheng-Guang'
'Zheng, Youxuan'
'Cheng, Gang'
'Wang, Yi'
'Zuo, Jing-Lin'
'Pan, Yi'
'Che, Chi-Ming'

_publ_section_title
;
 Fast Synthesis of Iridium(III) Complexes Incorporating a
 Bis(diphenylphorothioyl)amide Ligand for Efficient Pure Green OLEDs.
;
_journal_issue 7
_journal_name_full 'ACS applied materials &amp; interfaces'
_journal_page_first 7184
_journal_page_last 7191
_journal_paper_doi 10.1021/acsami.8b19318
_journal_volume 11
_journal_year 2019
_chemical_formula_sum 'C48 H34 F6 Ir N3 P2 S2'
_chemical_formula_weight 1085.04
_space_group_crystal_system triclinic
_space_group_IT_number 2
_space_group_name_Hall '-P 1'
_space_group_name_H-M_alt 'P -1'
_symmetry_space_group_name_Hall '-P 1'
_symmetry_space_group_name_H-M 'P -1'
_atom_sites_solution_hydrogens geom
_audit_creation_method SHELXL-2018/3
_cell_angle_alpha 107.3320(10)
_cell_angle_beta 95.7310(10)
_cell_angle_gamma 100.0930(10)
_cell_formula_units_Z 16
_cell_length_a 16.1766(11)
_cell_length_b 30.685(2)
_cell_length_c 38.766(3)
_cell_measurement_reflns_used 9960
_cell_measurement_temperature 296(2)
_cell_measurement_theta_max 25.99
_cell_measurement_theta_min 2.16
_cell_volume 17846(2)
_computing_structure_refinement 'SHELXL-2018/3 (Sheldrick, 2018)'
_computing_structure_solution 'SHELXT 2014/5 (Sheldrick, 2014)'
_diffrn_ambient_temperature 296(2)
_diffrn_measured_fraction_theta_full 0.992
_diffrn_measured_fraction_theta_max 0.992
_diffrn_measurement_device_type 'Bruker APEX-II CCD'
_diffrn_measurement_method '\f and \w scans'
_diffrn_radiation_type MoK\a
_diffrn_radiation_wavelength 0.71073
_diffrn_reflns_av_R_equivalents 0.0689
_diffrn_reflns_av_unetI/netI 0.1046
_diffrn_reflns_Laue_measured_fraction_full 0.992
_diffrn_reflns_Laue_measured_fraction_max 0.992
_diffrn_reflns_limit_h_max 19
_diffrn_reflns_limit_h_min -18
_diffrn_reflns_limit_k_max 36
_diffrn_reflns_limit_k_min -36
_diffrn_reflns_limit_l_max 46
_diffrn_reflns_limit_l_min -45
_diffrn_reflns_number 135669
_diffrn_reflns_point_group_measured_fraction_full 0.992
_diffrn_reflns_point_group_measured_fraction_max 0.992
_diffrn_reflns_theta_full 25.010
_diffrn_reflns_theta_max 25.010
_diffrn_reflns_theta_min 0.712
_exptl_absorpt_coefficient_mu 3.221
_exptl_crystal_density_diffrn 1.615
_exptl_crystal_description block
_exptl_crystal_F_000 8576
_exptl_crystal_size_max 0.220
_exptl_crystal_size_mid 0.180
_exptl_crystal_size_min 0.170
_refine_diff_density_max 3.687
_refine_diff_density_min -1.836
_refine_diff_density_rms 0.267
_refine_ls_extinction_method none
_refine_ls_goodness_of_fit_ref 1.041
_refine_ls_hydrogen_treatment constr
_refine_ls_matrix_type full
_refine_ls_number_parameters 4441
_refine_ls_number_reflns 62460
_refine_ls_number_restraints 3900
_refine_ls_restrained_S_all 1.039
_refine_ls_R_factor_all 0.0935
_refine_ls_R_factor_gt 0.0592
_refine_ls_shift/su_max 0.001
_refine_ls_shift/su_mean 0.000
_refine_ls_structure_factor_coef Fsqd
_refine_ls_weighting_details 'w=1/[\s^2^(Fo^2^)+(0.1019P)^2^+36.1919P] where P=(Fo^2^+2Fc^2^)/3'
_refine_ls_weighting_scheme calc
_refine_ls_wR_factor_gt 0.1538
_refine_ls_wR_factor_ref 0.1931
_reflns_Friedel_coverage 0.000
_reflns_number_gt 44332
_reflns_number_total 62460
_reflns_threshold_expression 'I > 2\s(I)'
_cod_data_source_file am8b19318_si_002.cif
_cod_data_source_block mo_20180520ZYX_lx1_0m_a
_cod_database_code 4514543
_shelx_shelxl_version_number 2018/3
_shelx_space_group_comment
;
The symmetry employed for this shelxl refinement is uniquely defined
by the following loop, which should always be used as a source of
symmetry information in preference to the above space-group names.
They are only intended as comments.
;
_shelx_estimated_absorpt_t_min 0.538
_shelx_estimated_absorpt_t_max 0.610

loop_
_space_group_symop_operation_xyz
'x, y, z'
'-x, -y, -z'

loop_
_atom_site_label
_atom_site_type_symbol
_atom_site_fract_x
_atom_site_fract_y
_atom_site_fract_z
_atom_site_U_iso_or_equiv
_atom_site_adp_type
_atom_site_occupancy
_atom_site_site_symmetry_order
_atom_site_calc_flag
_atom_site_refinement_flags_posn
_atom_site_refinement_flags_adp
C1 C 0.7885(9) 0.7687(5) 0.0019(4) 0.047(3) Uani 1 1 d . U
C2 C 0.8749(7) 0.7940(4) 0.0205(3) 0.029(3) Uani 1 1 d . U
C3 C 0.9429(8) 0.7954(4) 0.0011(3) 0.036(3) Uani 1 1 d . U
H3 H 0.933773 0.782030 -0.024193 0.043 Uiso 1 1 calc R U
C4 C 1.0252(7) 0.8172(4) 0.0202(3) 0.031(3) Uani 1 1 d . U
H4 H 1.070093 0.819970 0.007181 0.037 Uiso 1 1 calc R U
C5 C 1.0406(7) 0.8349(4) 0.0582(3) 0.027(2) Uani 1 1 d . U
C6 C 0.8925(6) 0.8140(3) 0.0581(3) 0.020(2) Uani 1 1 d . U
H6 H 0.847421 0.814108 0.071272 0.024 Uiso 1 1 calc R U
C7 C 1.1214(7) 0.8524(3) 0.0819(3) 0.024(2) Uani 1 1 d . U
C8 C 1.1989(7) 0.8554(4) 0.0695(3) 0.027(2) Uani 1 1 d . U
H8 H 1.199453 0.845977 0.044384 0.032 Uiso 1 1 calc R U
C9 C 1.2738(7) 0.8716(4) 0.0928(3) 0.033(3) Uani 1 1 d . U
H9 H 1.324901 0.872790 0.083689 0.040 Uiso 1 1 calc R U
C10 C 1.2742(7) 0.8865(4) 0.1307(3) 0.027(2) Uani 1 1 d . U
H10 H 1.325287 0.898685 0.146902 0.032 Uiso 1 1 calc R U
C11 C 1.1970(6) 0.8830(3) 0.1438(3) 0.022(2) Uani 1 1 d . U
H11 H 1.197259 0.891657 0.168970 0.027 Uiso 1 1 calc R U
C12 C 1.1200(6) 0.8667(3) 0.1203(3) 0.018(2) Uani 1 1 d . U
C13 C 1.0979(7) 0.9923(4) 0.2706(3) 0.032(3) Uani 1 1 d . U
C14 C 1.0751(7) 0.9410(4) 0.2480(3) 0.025(2) Uani 1 1 d . U
C15 C 1.0841(7) 0.9078(4) 0.2638(3) 0.034(3) Uani 1 1 d . U
H15 H 1.099045 0.915908 0.289074 0.041 Uiso 1 1 calc R U
C16 C 1.0707(7) 0.8618(4) 0.2420(3) 0.027(2) Uani 1 1 d . U
H16 H 1.076434 0.838730 0.252533 0.033 Uiso 1 1 calc R U
C17 C 1.0483(6) 0.8495(3) 0.2034(3) 0.020(2) Uani 1 1 d . U
C18 C 1.0530(6) 0.9288(3) 0.2105(3) 0.020(2) Uani 1 1 d . U
H18 H 1.047287 0.952176 0.200281 0.024 Uiso 1 1 calc R U
C19 C 1.0310(6) 0.8037(3) 0.1777(3) 0.017(2) Uani 1 1 d . U
C20 C 1.0431(7) 0.7638(4) 0.1884(3) 0.028(3) Uani 1 1 d . U
H20 H 1.061526 0.766334 0.212600 0.033 Uiso 1 1 calc R U
C21 C 1.0249(7) 0.7206(4) 0.1597(3) 0.029(3) Uani 1 1 d . U
H21 H 1.034577 0.694100 0.164952 0.035 Uiso 1 1 calc R U
C22 C 0.9941(7) 0.7166(4) 0.1250(3) 0.026(2) Uani 1 1 d . U
H22 H 0.978538 0.687071 0.107517 0.031 Uiso 1 1 calc R U
C23 C 0.9848(7) 0.7555(4) 0.1147(3) 0.028(3) Uani 1 1 d . U
H23 H 0.965986 0.751853 0.090333 0.034 Uiso 1 1 calc R U
C24 C 1.0038(6) 0.7998(3) 0.1409(3) 0.014(2) Uani 1 1 d . U
C25 C 0.9330(7) 0.9272(4) 0.0414(3) 0.027(2) Uani 1 1 d . U
H25 H 0.990432 0.940075 0.050335 0.032 Uiso 1 1 calc R U
C26 C 0.9048(8) 0.9089(4) 0.0049(3) 0.035(3) Uani 1 1 d . U
H26 H 0.943357 0.909866 -0.011217 0.042 Uiso 1 1 calc R U
C27 C 0.8170(8) 0.8880(5) -0.0094(4) 0.045(3) Uani 1 1 d . U
H27 H 0.799337 0.874638 -0.034534 0.054 Uiso 1 1 calc R U
C28 C 0.7589(9) 0.8879(4) 0.0142(4) 0.044(3) Uani 1 1 d . U
H28 H 0.701816 0.874441 0.004940 0.052 Uiso 1 1 calc R U
C29 C 0.7852(7) 0.9078(4) 0.0522(3) 0.033(3) Uani 1 1 d . U
H29 H 0.745755 0.908812 0.068147 0.040 Uiso 1 1 calc R U
C30 C 0.8730(7) 0.9264(4) 0.0658(3) 0.026(2) Uani 1 1 d . U
C31 C 0.9227(6) 1.0144(3) 0.1208(3) 0.021(2) Uani 1 1 d . U
C32 C 0.8873(7) 1.0312(4) 0.0944(3) 0.028(3) Uani 1 1 d . U
H32 H 0.854550 1.010506 0.072776 0.033 Uiso 1 1 calc R U
C33 C 0.9017(8) 1.0805(4) 0.1010(3) 0.040(3) Uani 1 1 d . U
H33 H 0.877288 1.091827 0.083597 0.048 Uiso 1 1 calc R U
C34 C 0.9508(8) 1.1111(4) 0.1324(3) 0.035(3) Uani 1 1 d . U
H34 H 0.959578 1.143201 0.136646 0.042 Uiso 1 1 calc R U
C35 C 0.9883(7) 1.0932(4) 0.1583(3) 0.035(3) Uani 1 1 d . U
H35 H 1.022924 1.113819 0.179585 0.042 Uiso 1 1 calc R U
C36 C 0.9742(7) 1.0457(4) 0.1526(3) 0.031(3) Uani 1 1 d . U
H36 H 0.999048 1.034575 0.170001 0.037 Uiso 1 1 calc R U
C37 C 0.6887(6) 0.8829(3) 0.1409(2) 0.014(2) Uani 1 1 d . U
C38 C 0.6491(6) 0.8367(3) 0.1213(3) 0.020(2) Uani 1 1 d . U
H38 H 0.682444 0.814737 0.114197 0.024 Uiso 1 1 calc R U
C39 C 0.5604(7) 0.8224(4) 0.1120(3) 0.030(3) Uani 1 1 d . U
H39 H 0.533678 0.791362 0.099612 0.036 Uiso 1 1 calc R U
C40 C 0.5140(7) 0.8576(4) 0.1223(3) 0.033(3) Uani 1 1 d . U
H40 H 0.455040 0.849352 0.115891 0.039 Uiso 1 1 calc R U
C41 C 0.5497(7) 0.9016(4) 0.1405(3) 0.035(3) Uani 1 1 d . U
H41 H 0.516863 0.923821 0.147266 0.041 Uiso 1 1 calc R U
C42 C 0.6388(7) 0.9140(4) 0.1496(3) 0.034(3) Uani 1 1 d . U
H42 H 0.664490 0.945164 0.162103 0.041 Uiso 1 1 calc R U
C43 C 0.8231(7) 0.9313(4) 0.2023(3) 0.027(2) Uani 1 1 d . U
C44 C 0.8418(8) 0.9808(4) 0.2154(4) 0.042(3) Uani 1 1 d . U
H44 H 0.847258 0.998289 0.199492 0.051 Uiso 1 1 calc R U
C45 C 0.8523(8) 1.0033(5) 0.2552(4) 0.049(3) Uani 1 1 d . U
H45 H 0.862002 1.035736 0.264644 0.059 Uiso 1 1 calc R U
C46 C 0.8484(8) 0.9792(5) 0.2777(4) 0.048(3) Uani 1 1 d . U
H46 H 0.858632 0.994740 0.302773 0.057 Uiso 1 1 calc R U
C47 C 0.8284(9) 0.9287(5) 0.2644(4) 0.052(4) Uani 1 1 d . U
H47 H 0.821276 0.910972 0.280010 0.063 Uiso 1 1 calc R U
C48 C 0.8206(8) 0.9084(5) 0.2266(4) 0.044(3) Uani 1 1 d . U
H48 H 0.812990 0.876078 0.217606 0.053 Uiso 1 1 calc R U
C49 C 0.3746(7) -0.0030(4) 0.2229(3) 0.032(3) Uani 1 1 d . U
C50 C 0.4088(7) 0.0460(4) 0.2448(3) 0.024(2) Uani 1 1 d . U
C51 C 0.4035(7) 0.0829(4) 0.2292(3) 0.027(2) Uani 1 1 d . U
H51 H 0.382727 0.075823 0.204479 0.033 Uiso 1 1 calc R U
C52 C 0.4281(7) 0.1260(4) 0.2502(3) 0.028(3) Uani 1 1 d . U
H52 H 0.422956 0.149660 0.240214 0.033 Uiso 1 1 calc R U
C53 C 0.4618(6) 0.1381(4) 0.2868(3) 0.020(2) Uani 1 1 d . U
C54 C 0.4475(6) 0.0594(3) 0.2806(3) 0.020(2) Uani 1 1 d . U
H54 H 0.456603 0.036371 0.290641 0.024 Uiso 1 1 calc R U
C55 C 0.5120(6) 0.1881(3) 0.3495(3) 0.019(2) Uani 1 1 d . U
C56 C 0.5409(7) 0.2346(4) 0.3752(3) 0.030(3) Uani 1 1 d . U
H56 H 0.562115 0.238452 0.399352 0.036 Uiso 1 1 calc R U
C57 C 0.5379(7) 0.2738(4) 0.3647(3) 0.030(3) Uani 1 1 d . U
H57 H 0.553913 0.303295 0.382264 0.036 Uiso 1 1 calc R U
C58 C 0.5121(7) 0.2701(4) 0.3293(3) 0.035(3) Uani 1 1 d . U
H58 H 0.512256 0.296709 0.322561 0.042 Uiso 1 1 calc R U
C59 C 0.4850(7) 0.2253(4) 0.3030(3) 0.029(3) Uani 1 1 d . U
H59 H 0.465594 0.222515 0.278906 0.035 Uiso 1 1 calc R U
C60 C 0.4869(6) 0.1857(4) 0.3125(3) 0.023(2) Uani 1 1 d . U
C61 C 0.7097(10) 0.2100(6) 0.4932(4) 0.058(4) Uani 1 1 d . U
C62 C 0.6252(8) 0.1877(4) 0.4718(3) 0.036(3) Uani 1 1 d . U
C63 C 0.5553(8) 0.1839(4) 0.4892(3) 0.038(3) Uani 1 1 d . U
H63 H 0.561468 0.194484 0.514620 0.046 Uiso 1 1 calc R U
C64 C 0.4757(8) 0.1640(4) 0.4681(3) 0.034(3) Uani 1 1 d . U
H64 H 0.427878 0.159308 0.479155 0.041 Uiso 1 1 calc R U
C65 C 0.4683(7) 0.1509(4) 0.4297(3) 0.026(2) Uani 1 1 d . U
C66 C 0.6144(7) 0.1713(4) 0.4348(3) 0.030(3) Uani 1 1 d . U
H66 H 0.662388 0.172681 0.423523 0.036 Uiso 1 1 calc R U
C67 C 0.3859(7) 0.1337(4) 0.4047(3) 0.024(2) Uani 1 1 d . U
C68 C 0.3073(7) 0.1327(4) 0.4161(3) 0.028(3) Uani 1 1 d . U
H68 H 0.304232 0.143349 0.440945 0.034 Uiso 1 1 calc R U
C69 C 0.2346(8) 0.1164(4) 0.3910(3) 0.034(3) Uani 1 1 d . U
H69 H 0.181913 0.115444 0.398781 0.041 Uiso 1 1 calc R U
C70 C 0.2391(7) 0.1012(4) 0.3544(3) 0.033(3) Uani 1 1 d . U
H70 H 0.189172 0.089666 0.337442 0.040 Uiso 1 1 calc R U
C71 C 0.3167(7) 0.1029(4) 0.3423(3) 0.027(2) Uani 1 1 d . U
H71 H 0.318202 0.093096 0.317268 0.033 Uiso 1 1 calc R U
C72 C 0.3926(6) 0.1191(4) 0.3669(3) 0.023(2) Uani 1 1 d . U
C73 C 0.7276(9) 0.0729(5) 0.4399(4) 0.053(4) Uani 1 1 d . U
H73 H 0.770498 0.076326 0.425978 0.064 Uiso 1 1 calc R U
C74 C 0.7480(11) 0.0877(5) 0.4783(4) 0.065(4) Uani 1 1 d . U
H74 H 0.804328 0.099086 0.489730 0.078 Uiso 1 1 calc R U
C75 C 0.6851(10) 0.0852(5) 0.4982(4) 0.058(4) Uani 1 1 d . U
H75 H 0.698647 0.096015 0.523605 0.070 Uiso 1 1 calc R U
C76 C 0.6002(10) 0.0668(5) 0.4821(4) 0.056(4) Uani 1 1 d . U
H76 H 0.558269 0.065434 0.496782 0.068 Uiso 1 1 calc R U
C77 C 0.5782(9) 0.0507(5) 0.4446(4) 0.045(3) Uani 1 1 d . U
H77 H 0.521568 0.038283 0.433745 0.055 Uiso 1 1 calc R U
C78 C 0.6437(8) 0.0532(4) 0.4223(3) 0.040(3) Uani 1 1 d . U
C79 C 0.5269(9) -0.0594(5) 0.3543(4) 0.046(3) Uani 1 1 d . U
H79 H 0.479339 -0.046800 0.359056 0.055 Uiso 1 1 calc R U
C80 C 0.5180(8) -0.1088(4) 0.3419(3) 0.041(3) Uani 1 1 d . U
H80 H 0.464790 -0.128722 0.337094 0.049 Uiso 1 1 calc R U
C81 C 0.5895(8) -0.1259(5) 0.3372(4) 0.046(3) Uani 1 1 d . U
H81 H 0.584380 -0.158129 0.330179 0.055 Uiso 1 1 calc R U
C82 C 0.6684(9) -0.0981(5) 0.3424(4) 0.056(4) Uani 1 1 d . U
H82 H 0.715834 -0.111233 0.339002 0.067 Uiso 1 1 calc R U
C83 C 0.6769(9) -0.0488(4) 0.3532(4) 0.045(3) Uani 1 1 d . U
H83 H 0.729696 -0.029223 0.355993 0.054 Uiso 1 1 calc R U
C84 C 0.6047(7) -0.0301(4) 0.3594(3) 0.028(3) Uani 1 1 d . U
C85 C 0.8792(8) 0.0876(4) 0.3525(4) 0.042(3) Uani 1 1 d . U
H85 H 0.859640 0.068848 0.366185 0.050 Uiso 1 1 calc R U
C86 C 0.9639(8) 0.0966(4) 0.3507(4) 0.042(3) Uani 1 1 d . U
H86 H 1.001579 0.084531 0.363051 0.050 Uiso 1 1 calc R U
C87 C 0.9922(9) 0.1238(5) 0.3302(4) 0.056(4) Uani 1 1 d . U
H87 H 1.049586 0.128961 0.328054 0.068 Uiso 1 1 calc R U
C88 C 0.9385(9) 0.1440(5) 0.3124(4) 0.051(4) Uani 1 1 d . U
H88 H 0.958959 0.163445 0.299412 0.061 Uiso 1 1 calc R U
C89 C 0.8526(8) 0.1334(4) 0.3151(4) 0.041(3) Uani 1 1 d . U
H89 H 0.814580 0.145855 0.303277 0.050 Uiso 1 1 calc R U
C90 C 0.8217(7) 0.1049(4) 0.3351(3) 0.027(2) Uani 1 1 d . U
C91 C 0.6421(7) 0.0124(4) 0.2741(3) 0.031(3) Uani 1 1 d . U
H91 H 0.650580 -0.005087 0.289549 0.037 Uiso 1 1 calc R U
C92 C 0.6097(7) -0.0098(4) 0.2359(3) 0.031(3) Uani 1 1 d . U
H92 H 0.597013 -0.042240 0.226333 0.037 Uiso 1 1 calc R U
C93 C 0.5975(7) 0.0156(4) 0.2139(3) 0.035(3) Uani 1 1 d . U
H93 H 0.577505 0.000589 0.189018 0.042 Uiso 1 1 calc R U
C94 C 0.6146(7) 0.0649(4) 0.2279(3) 0.031(3) Uani 1 1 d . U
H94 H 0.604455 0.082498 0.212764 0.037 Uiso 1 1 calc R U
C95 C 0.6466(6) 0.0863(4) 0.2646(3) 0.025(2) Uani 1 1 d . U
H95 H 0.659125 0.118796 0.274057 0.030 Uiso 1 1 calc R U
C96 C 0.6605(6) 0.0608(4) 0.2874(3) 0.023(2) Uani 1 1 d . U
C97 C 0.4930(8) 0.6736(4) 0.7645(3) 0.038(3) Uani 1 1 d . U
C98 C 0.5706(7) 0.6982(4) 0.7926(3) 0.026(2) Uani 1 1 d . U
C99 C 0.6323(7) 0.6751(4) 0.7999(3) 0.034(3) Uani 1 1 d . U
H99 H 0.625084 0.643277 0.787564 0.041 Uiso 1 1 calc R U
C100 C 0.7030(7) 0.6975(4) 0.8247(3) 0.030(3) Uani 1 1 d . U
H100 H 0.742498 0.681116 0.830549 0.036 Uiso 1 1 calc R U
C101 C 0.7162(6) 0.7465(4) 0.8416(3) 0.024(2) Uani 1 1 d . U
C102 C 0.5846(7) 0.7461(4) 0.8121(3) 0.029(3) Uani 1 1 d . U
H102 H 0.542895 0.762235 0.808154 0.035 Uiso 1 1 calc R U
C103 C 0.7913(7) 0.7755(4) 0.8663(3) 0.031(3) Uani 1 1 d . U
C104 C 0.8622(7) 0.7578(4) 0.8759(3) 0.035(3) Uani 1 1 d . U
H104 H 0.860528 0.725861 0.867249 0.042 Uiso 1 1 calc R U
C105 C 0.9348(7) 0.7887(4) 0.8985(3) 0.036(3) Uani 1 1 d . U
H105 H 0.982755 0.777631 0.904011 0.043 Uiso 1 1 calc R U
C106 C 0.9352(8) 0.8351(5) 0.9123(3) 0.041(3) Uani 1 1 d . U
H106 H 0.982322 0.854861 0.928764 0.049 Uiso 1 1 calc R U
C107 C 0.8674(7) 0.8543(4) 0.9028(3) 0.036(3) Uani 1 1 d . U
H107 H 0.871035 0.886402 0.911489 0.043 Uiso 1 1 calc R U
C108 C 0.7920(6) 0.8235(4) 0.8795(3) 0.026(2) Uani 1 1 d . U
C109 C 0.7715(12) 1.0097(6) 0.9740(5) 0.071(5) Uani 1 1 d . U
C110 C 0.7674(8) 0.9839(5) 0.9334(4) 0.043(3) Uani 1 1 d . U
C111 C 0.7986(9) 1.0087(5) 0.9118(4) 0.057(4) Uani 1 1 d . U
H111 H 0.817531 1.041012 0.920255 0.069 Uiso 1 1 calc R U
C112 C 0.8000(8) 0.9806(5) 0.8748(4) 0.049(3) Uani 1 1 d . U
H112 H 0.823357 0.994947 0.858960 0.058 Uiso 1 1 calc R U
C113 C 0.7671(7) 0.9325(4) 0.8623(3) 0.030(3) Uani 1 1 d . U
C114 C 0.7312(7) 0.9370(4) 0.9195(3) 0.030(3) Uani 1 1 d . U
H114 H 0.706646 0.922645 0.935116 0.036 Uiso 1 1 calc R U
C115 C 0.7325(7) 0.8547(4) 0.8207(3) 0.026(2) Uani 1 1 d . U
C116 C 0.7346(8) 0.8239(5) 0.7861(3) 0.042(3) Uani 1 1 d . U
H116 H 0.710143 0.792338 0.780639 0.050 Uiso 1 1 calc R U
C117 C 0.7723(8) 0.8389(4) 0.7594(3) 0.039(3) Uani 1 1 d . U
H117 H 0.775396 0.817107 0.737267 0.046 Uiso 1 1 calc R U
C118 C 0.8036(9) 0.8842(5) 0.7656(4) 0.051(4) Uani 1 1 d . U
H118 H 0.825728 0.893844 0.747200 0.061 Uiso 1 1 calc R U
C119 C 0.8037(8) 0.9162(5) 0.7982(4) 0.042(3) Uani 1 1 d . U
H119 H 0.827337 0.947602 0.802662 0.050 Uiso 1 1 calc R U
C120 C 0.7654(7) 0.9004(4) 0.8268(3) 0.029(3) Uani 1 1 d . U
C121 C 0.5146(8) 0.7219(4) 0.8847(3) 0.041(3) Uani 1 1 d . U
H121 H 0.569907 0.729191 0.897280 0.050 Uiso 1 1 calc R U
C122 C 0.4784(9) 0.6777(5) 0.8645(4) 0.048(3) Uani 1 1 d . U
H122 H 0.508990 0.654469 0.863532 0.057 Uiso 1 1 calc R U
C123 C 0.3979(9) 0.6657(5) 0.8451(4) 0.049(3) Uani 1 1 d . U
H123 H 0.374173 0.634738 0.831155 0.059 Uiso 1 1 calc R U
C124 C 0.3526(10) 0.6996(5) 0.8466(4) 0.063(4) Uani 1 1 d . U
H124 H 0.297941 0.691002 0.833196 0.075 Uiso 1 1 calc R U
C125 C 0.3849(7) 0.7479(4) 0.8676(3) 0.035(3) Uani 1 1 d . U
H125 H 0.353300 0.770647 0.868318 0.042 Uiso 1 1 calc R U
C126 C 0.4671(7) 0.7583(4) 0.8869(3) 0.025(2) Uani 1 1 d . U
C127 C 0.5318(8) 0.8078(4) 0.9843(3) 0.040(3) Uani 1 1 d . U
H127 H 0.583190 0.799869 0.979220 0.048 Uiso 1 1 calc R U
C128 C 0.5069(9) 0.8078(5) 1.0162(4) 0.053(4) Uani 1 1 d . U
H128 H 0.542035 0.801046 1.033495 0.064 Uiso 1 1 calc R U
C129 C 0.4292(8) 0.8180(4) 1.0236(4) 0.044(3) Uani 1 1 d . U
H129 H 0.411167 0.817300 1.045553 0.053 Uiso 1 1 calc R U
C130 C 0.3807(9) 0.8288(5) 0.9989(4) 0.053(4) Uani 1 1 d . U
H130 H 0.328648 0.835753 1.004057 0.064 Uiso 1 1 calc R U
C131 C 0.4042(8) 0.8300(5) 0.9666(4) 0.045(3) Uani 1 1 d . U
H131 H 0.369066 0.837789 0.949930 0.054 Uiso 1 1 calc R U
C132 C 0.4808(7) 0.8194(4) 0.9587(3) 0.029(3) Uani 1 1 d . U
C133 C 0.3395(7) 0.8418(4) 0.8170(3) 0.035(3) Uani 1 1 d . U
H133 H 0.365905 0.816764 0.809206 0.042 Uiso 1 1 calc R U
C134 C 0.2601(9) 0.8415(5) 0.7970(4) 0.050(4) Uani 1 1 d . U
H134 H 0.234748 0.816508 0.776163 0.060 Uiso 1 1 calc R U
C135 C 0.2231(8) 0.8774(4) 0.8087(4) 0.041(3) Uani 1 1 d . U
H135 H 0.171128 0.876449 0.795533 0.049 Uiso 1 1 calc R U
C136 C 0.2574(10) 0.9167(6) 0.8397(4) 0.064(4) Uani 1 1 d . U
H136 H 0.229683 0.941242 0.847003 0.077 Uiso 1 1 calc R U
C137 C 0.3378(8) 0.9169(5) 0.8595(4) 0.044(3) Uani 1 1 d . U
H137 H 0.364253 0.941992 0.880173 0.052 Uiso 1 1 calc R U
C138 C 0.3758(7) 0.8778(4) 0.8467(3) 0.031(3) Uani 1 1 d . U
C139 C 0.5508(8) 0.9681(4) 0.8783(4) 0.038(3) Uani 1 1 d . U
H139 H 0.555799 0.955458 0.853776 0.046 Uiso 1 1 calc R U
C140 C 0.5773(8) 1.0173(4) 0.8967(4) 0.045(3) Uani 1 1 d . U
H140 H 0.597918 1.037389 0.884158 0.054 Uiso 1 1 calc R U
C141 C 0.5715(10) 1.0354(5) 0.9352(4) 0.060(4) Uani 1 1 d . U
H141 H 0.587990 1.067200 0.947930 0.072 Uiso 1 1 calc R U
C142 C 0.5405(10) 1.0037(6) 0.9524(5) 0.069(5) Uani 1 1 d . U
H142 H 0.536696 1.014556 0.977156 0.083 Uiso 1 1 calc R U
C143 C 0.5158(9) 0.9573(5) 0.9339(4) 0.051(4) Uani 1 1 d . U
H143 H 0.496851 0.936863 0.946419 0.061 Uiso 1 1 calc R U
C144 C 0.5180(7) 0.9398(4) 0.8972(3) 0.034(3) Uani 1 1 d . U
C145 C 0.2627(8) 0.3843(5) 0.7196(3) 0.038(3) Uani 1 1 d . U
C146 C 0.2902(7) 0.4190(4) 0.7008(3) 0.028(3) Uani 1 1 d . U
C147 C 0.3063(7) 0.4660(4) 0.7204(3) 0.031(3) Uani 1 1 d . U
H147 H 0.297720 0.476125 0.744611 0.037 Uiso 1 1 calc R U
C148 C 0.3358(7) 0.4983(4) 0.7028(3) 0.031(3) Uani 1 1 d . U
H148 H 0.348992 0.530204 0.715425 0.037 Uiso 1 1 calc R U
C149 C 0.3450(6) 0.4814(4) 0.6659(3) 0.023(2) Uani 1 1 d . U
C150 C 0.2995(6) 0.4050(4) 0.6644(3) 0.023(2) Uani 1 1 d . U
H150 H 0.288383 0.373143 0.651484 0.028 Uiso 1 1 calc R U
C151 C 0.3799(7) 0.5113(4) 0.6452(3) 0.025(2) Uani 1 1 d . U
C152 C 0.4078(7) 0.5604(4) 0.6602(3) 0.034(3) Uani 1 1 d . U
H152 H 0.403258 0.575303 0.684366 0.041 Uiso 1 1 calc R U
C153 C 0.4408(8) 0.5857(4) 0.6401(3) 0.038(3) Uani 1 1 d . U
H153 H 0.460376 0.617902 0.650246 0.046 Uiso 1 1 calc R U
C154 C 0.4452(8) 0.5625(4) 0.6033(4) 0.041(3) Uani 1 1 d . U
H154 H 0.467020 0.579963 0.589077 0.049 Uiso 1 1 calc R U
C155 C 0.4194(7) 0.5168(4) 0.5885(3) 0.032(3) Uani 1 1 d . U
H155 H 0.423919 0.503095 0.564054 0.038 Uiso 1 1 calc R U
C156 C 0.3841(6) 0.4871(3) 0.6088(3) 0.021(2) Uani 1 1 d . U
C157 C 0.5391(8) 0.3909(4) 0.4817(3) 0.037(3) Uani 1 1 d . U
C158 C 0.4545(7) 0.3968(4) 0.4938(3) 0.035(3) Uani 1 1 d . U
C159 C 0.3901(8) 0.4006(5) 0.4686(4) 0.043(3) Uani 1 1 d . U
H159 H 0.396874 0.398718 0.444646 0.051 Uiso 1 1 calc R U
C160 C 0.3143(8) 0.4076(4) 0.4821(3) 0.039(3) Uani 1 1 d . U
H160 H 0.268445 0.408532 0.466068 0.047 Uiso 1 1 calc R U
C161 C 0.3048(7) 0.4129(4) 0.5169(3) 0.028(3) Uani 1 1 d . U
C162 C 0.4432(7) 0.4008(4) 0.5286(3) 0.026(2) Uani 1 1 d . U
H162 H 0.486928 0.397666 0.544562 0.031 Uiso 1 1 calc R U
C163 C 0.2288(7) 0.4206(4) 0.5333(3) 0.029(3) Uani 1 1 d . U
C164 C 0.1568(7) 0.4277(4) 0.5145(3) 0.031(3) Uani 1 1 d . U
H164 H 0.156586 0.427711 0.490488 0.037 Uiso 1 1 calc R U
C165 C 0.0861(7) 0.4345(4) 0.5307(3) 0.027(2) Uani 1 1 d . U
H165 H 0.037869 0.438530 0.517842 0.032 Uiso 1 1 calc R U
C166 C 0.0888(7) 0.4354(4) 0.5665(3) 0.030(3) Uani 1 1 d . U
H166 H 0.041808 0.440181 0.577997 0.036 Uiso 1 1 calc R U
C167 C 0.1620(7) 0.4290(4) 0.5862(3) 0.029(3) Uani 1 1 d . U
H167 H 0.161809 0.428973 0.610224 0.035 Uiso 1 1 calc R U
C168 C 0.2341(6) 0.4227(3) 0.5701(3) 0.021(2) Uani 1 1 d . U
C169 C 0.2945(10) 0.2842(5) 0.4904(4) 0.057(4) Uani 1 1 d . U
H169 H 0.245648 0.289635 0.500216 0.068 Uiso 1 1 calc R U
C170 C 0.2941(11) 0.2735(6) 0.4531(5) 0.076(5) Uani 1 1 d . U
H170 H 0.244825 0.271569 0.437720 0.091 Uiso 1 1 calc R U
C171 C 0.3666(11) 0.2656(6) 0.4389(5) 0.071(5) Uani 1 1 d . U
H171 H 0.365013 0.258548 0.413719 0.085 Uiso 1 1 calc R U
C172 C 0.4397(9) 0.2676(5) 0.4597(4) 0.049(3) Uani 1 1 d . U
H172 H 0.487777 0.262166 0.449257 0.058 Uiso 1 1 calc R U
C173 C 0.4413(8) 0.2781(4) 0.4973(3) 0.034(3) Uani 1 1 d . U
H173 H 0.490964 0.279418 0.512248 0.041 Uiso 1 1 calc R U
C174 C 0.3684(7) 0.2867(4) 0.5129(3) 0.028(3) Uani 1 1 d . U
C175 C 0.3276(10) 0.1992(4) 0.5334(4) 0.064(4) Uani 1 1 d D U
H175 H 0.330337 0.201544 0.510123 0.077 Uiso 1 1 calc R U
C176 C 0.3118(11) 0.1558(5) 0.5379(4) 0.076(5) Uani 1 1 d D U
H176 H 0.304621 0.129713 0.517159 0.092 Uiso 1 1 calc R U
C177 C 0.3059(10) 0.1483(5) 0.5703(3) 0.062(4) Uani 1 1 d D U
H177 H 0.293568 0.118412 0.572167 0.074 Uiso 1 1 calc R U
C178 C 0.3191(10) 0.1874(4) 0.6000(4) 0.061(4) Uani 1 1 d D U
H178 H 0.315575 0.184745 0.623140 0.073 Uiso 1 1 calc R U
C179 C 0.3377(10) 0.2309(5) 0.5959(4) 0.066(4) Uani 1 1 d D U
H179 H 0.350084 0.256848 0.616949 0.079 Uiso 1 1 calc R U
C180 C 0.3393(7) 0.2388(3) 0.5629(3) 0.027(2) Uani 1 1 d D U
C181 C 0.6581(7) 0.3518(4) 0.5776(3) 0.034(3) Uani 1 1 d . U
H181 H 0.619944 0.332774 0.556815 0.040 Uiso 1 1 calc R U
C182 C 0.7420(8) 0.3650(4) 0.5747(4) 0.039(3) Uani 1 1 d . U
H182 H 0.760749 0.354259 0.552467 0.047 Uiso 1 1 calc R U
C183 C 0.7980(9) 0.3943(5) 0.6052(4) 0.047(3) Uani 1 1 d . U
H183 H 0.854047 0.404611 0.602758 0.056 Uiso 1 1 calc R U
C184 C 0.7748(8) 0.4084(4) 0.6383(4) 0.041(3) Uani 1 1 d . U
H184 H 0.814491 0.427361 0.658621 0.049 Uiso 1 1 calc R U
C185 C 0.6875(7) 0.3938(4) 0.6420(3) 0.035(3) Uani 1 1 d . U
H185 H 0.670239 0.402554 0.664801 0.041 Uiso 1 1 calc R U
C186 C 0.6289(7) 0.3663(4) 0.6107(3) 0.026(2) Uani 1 1 d . U
C187 C 0.5145(8) 0.2967(4) 0.6541(4) 0.041(3) Uani 1 1 d . U
H187 H 0.519111 0.274786 0.632280 0.049 Uiso 1 1 calc R U
C188 C 0.5132(9) 0.2864(5) 0.6865(4) 0.050(4) Uani 1 1 d . U
H188 H 0.515020 0.256053 0.685823 0.060 Uiso 1 1 calc R U
C189 C 0.5094(8) 0.3167(4) 0.7180(4) 0.044(3) Uani 1 1 d . U
H189 H 0.512169 0.308412 0.739209 0.052 Uiso 1 1 calc R U
C190 C 0.5014(8) 0.3612(4) 0.7191(4) 0.043(3) Uani 1 1 d . U
H190 H 0.494571 0.381886 0.741182 0.051 Uiso 1 1 calc R U
C191 C 0.5030(7) 0.3763(4) 0.6890(3) 0.027(2) Uani 1 1 d . U
H191 H 0.500614 0.406902 0.690550 0.032 Uiso 1 1 calc R U
C192 C 0.5083(7) 0.3436(4) 0.6565(3) 0.027(2) Uani 1 1 d . U
C193 C 0.8254(8) 0.3475(5) 0.7878(4) 0.040(3) Uani 1 1 d . U
C194 C 0.8108(7) 0.3841(4) 0.8202(3) 0.029(3) Uani 1 1 d . U
C195 C 0.8776(7) 0.4188(4) 0.8433(3) 0.028(3) Uani 1 1 d . U
H195 H 0.933400 0.420448 0.839044 0.034 Uiso 1 1 calc R U
C196 C 0.8571(7) 0.4499(4) 0.8723(3) 0.032(3) Uani 1 1 d . U
H196 H 0.901018 0.472395 0.888839 0.038 Uiso 1 1 calc R U
C197 C 0.7725(6) 0.4502(3) 0.8788(3) 0.017(2) Uani 1 1 d . U
C198 C 0.7279(7) 0.3808(4) 0.8280(3) 0.025(2) Uani 1 1 d . U
H198 H 0.685201 0.355119 0.814455 0.030 Uiso 1 1 calc R U
C199 C 0.7421(6) 0.4838(3) 0.9056(3) 0.019(2) Uani 1 1 d . U
C200 C 0.7976(7) 0.5234(4) 0.9330(3) 0.029(3) Uani 1 1 d . U
H200 H 0.856136 0.528169 0.933581 0.035 Uiso 1 1 calc R U
C201 C 0.7633(7) 0.5544(4) 0.9586(3) 0.032(3) Uani 1 1 d . U
H201 H 0.798602 0.579089 0.977337 0.038 Uiso 1 1 calc R U
C202 C 0.6753(7) 0.5480(4) 0.9557(3) 0.026(2) Uani 1 1 d . U
H202 H 0.652160 0.569887 0.971808 0.031 Uiso 1 1 calc R U
C203 C 0.6210(7) 0.5099(4) 0.9295(3) 0.024(2) Uani 1 1 d . U
H203 H 0.562573 0.506393 0.929029 0.029 Uiso 1 1 calc R U
C204 C 0.6517(6) 0.4770(3) 0.9039(3) 0.019(2) Uani 1 1 d . U
C205 C 0.2994(8) 0.4086(4) 0.9300(3) 0.034(3) Uani 1 1 d . U
C206 C 0.3462(6) 0.4232(4) 0.9014(3) 0.023(2) Uani 1 1 d . U
C207 C 0.3070(6) 0.4441(3) 0.8785(3) 0.020(2) Uani 1 1 d . U
H207 H 0.252669 0.449498 0.880519 0.025 Uiso 1 1 calc R U
C208 C 0.3497(6) 0.4559(4) 0.8538(3) 0.024(2) Uani 1 1 d . U
H208 H 0.324191 0.469244 0.838140 0.029 Uiso 1 1 calc R U
C209 C 0.4316(6) 0.4487(3) 0.8511(3) 0.016(2) Uani 1 1 d . U
C210 C 0.4252(7) 0.4158(4) 0.8985(3) 0.024(2) Uani 1 1 d . U
H210 H 0.450651 0.402108 0.913916 0.029 Uiso 1 1 calc R U
C211 C 0.4857(7) 0.4614(4) 0.8260(3) 0.029(3) Uani 1 1 d . U
C212 C 0.4652(7) 0.4876(4) 0.8030(3) 0.032(3) Uani 1 1 d . U
H212 H 0.413671 0.497069 0.803110 0.039 Uiso 1 1 calc R U
C213 C 0.5192(8) 0.4991(4) 0.7810(3) 0.038(3) Uani 1 1 d . U
H213 H 0.503653 0.515269 0.765407 0.046 Uiso 1 1 calc R U
C214 C 0.5972(7) 0.4867(4) 0.7816(3) 0.033(3) Uani 1 1 d . U
H214 H 0.633976 0.494171 0.766313 0.040 Uiso 1 1 calc R U
C215 C 0.6204(7) 0.4633(4) 0.8050(3) 0.032(3) Uani 1 1 d . U
H215 H 0.673810 0.455889 0.805534 0.038 Uiso 1 1 calc R U
C216 C 0.5668(6) 0.4502(3) 0.8281(3) 0.018(2) Uani 1 1 d . U
C217 C 0.7304(7) 0.3145(4) 0.8892(3) 0.031(3) Uani 1 1 d . U
H217 H 0.746047 0.346748 0.900057 0.037 Uiso 1 1 calc R U
C218 C 0.7874(7) 0.2886(4) 0.8761(3) 0.033(3) Uani 1 1 d . U
H218 H 0.843968 0.304023 0.879682 0.040 Uiso 1 1 calc R U
C219 C 0.7681(7) 0.2429(4) 0.8585(3) 0.033(3) Uani 1 1 d . U
H219 H 0.809906 0.227331 0.849621 0.039 Uiso 1 1 calc R U
C220 C 0.6838(7) 0.2186(4) 0.8534(3) 0.029(3) Uani 1 1 d . U
H220 H 0.668912 0.186441 0.841547 0.034 Uiso 1 1 calc R U
C221 C 0.6234(7) 0.2427(4) 0.8662(3) 0.030(3) Uani 1 1 d . U
H221 H 0.566826 0.226860 0.861558 0.036 Uiso 1 1 calc R U
C222 C 0.6440(6) 0.2890(3) 0.8853(3) 0.019(2) Uani 1 1 d . U
C223 C 0.6163(7) 0.3143(4) 0.9719(3) 0.025(2) Uani 1 1 d . U
H223 H 0.670379 0.317336 0.965518 0.030 Uiso 1 1 calc R U
C224 C 0.6064(7) 0.3138(4) 1.0066(3) 0.030(3) Uani 1 1 d . U
H224 H 0.653080 0.315616 1.023404 0.036 Uiso 1 1 calc R U
C225 C 0.5263(8) 0.3105(4) 1.0160(3) 0.037(3) Uani 1 1 d . U
H225 H 0.519106 0.310792 1.039521 0.044 Uiso 1 1 calc R U
C226 C 0.4563(8) 0.3067(4) 0.9907(3) 0.037(3) Uani 1 1 d . U
H226 H 0.402453 0.304571 0.997372 0.045 Uiso 1 1 calc R U
C227 C 0.4665(7) 0.3061(3) 0.9548(3) 0.022(2) Uani 1 1 d . U
H227 H 0.419761 0.302780 0.937466 0.027 Uiso 1 1 calc R U
C228 C 0.5461(6) 0.3104(3) 0.9462(3) 0.021(2) Uani 1 1 d . U
C229 C 0.5183(7) 0.2339(4) 0.7802(3) 0.027(2) Uani 1 1 d . U
H229 H 0.556782 0.259649 0.779120 0.032 Uiso 1 1 calc R U
C230 C 0.5208(7) 0.1891(4) 0.7582(3) 0.036(3) Uani 1 1 d . U
H230 H 0.560666 0.185743 0.742432 0.043 Uiso 1 1 calc R U
C231 C 0.4671(7) 0.1504(4) 0.7589(3) 0.030(3) Uani 1 1 d . U
H231 H 0.469791 0.120905 0.743940 0.037 Uiso 1 1 calc R U
C232 C 0.4067(7) 0.1559(4) 0.7832(3) 0.027(2) Uani 1 1 d . U
H232 H 0.369355 0.129824 0.784339 0.033 Uiso 1 1 calc R U
C233 C 0.4034(7) 0.1996(4) 0.8049(3) 0.028(3) Uani 1 1 d . U
H233 H 0.364017 0.202948 0.820936 0.034 Uiso 1 1 calc R U
C234 C 0.4597(6) 0.2402(3) 0.8033(3) 0.018(2) Uani 1 1 d . U
C235 C 0.2827(6) 0.2776(3) 0.8434(3) 0.023(2) Uani 1 1 d . U
H235 H 0.301023 0.266359 0.861947 0.028 Uiso 1 1 calc R U
C236 C 0.1957(7) 0.2741(4) 0.8328(3) 0.026(2) Uani 1 1 d . U
H236 H 0.156148 0.259374 0.843906 0.031 Uiso 1 1 calc R U
C237 C 0.1684(7) 0.2917(4) 0.8067(3) 0.030(3) Uani 1 1 d . U
H237 H 0.110444 0.289319 0.800187 0.036 Uiso 1 1 calc R U
C238 C 0.2292(7) 0.3143(4) 0.7889(3) 0.030(3) Uani 1 1 d . U
H238 H 0.210799 0.325839 0.770525 0.036 Uiso 1 1 calc R U
C239 C 0.3144(6) 0.3184(4) 0.7997(3) 0.025(2) Uani 1 1 d . U
H239 H 0.353833 0.334810 0.789704 0.030 Uiso 1 1 calc R U
C240 C 0.3431(6) 0.2988(3) 0.8252(3) 0.020(2) Uani 1 1 d . U
C241 C 1.1984(7) 0.6633(4) 0.5670(3) 0.033(3) Uani 1 1 d . U
C242 C 1.1716(7) 0.6288(4) 0.5863(3) 0.029(3) Uani 1 1 d . U
C243 C 1.2294(8) 0.6047(4) 0.5981(3) 0.041(3) Uani 1 1 d . U
H243 H 1.284842 0.608451 0.593169 0.049 Uiso 1 1 calc R U
C244 C 1.2006(7) 0.5758(4) 0.6171(3) 0.034(3) Uani 1 1 d . U
H244 H 1.238916 0.561437 0.626735 0.041 Uiso 1 1 calc R U
C245 C 1.1181(6) 0.5670(4) 0.6227(3) 0.023(2) Uani 1 1 d . U
C246 C 1.0876(6) 0.6198(3) 0.5934(3) 0.019(2) Uani 1 1 d . U
H246 H 1.048866 0.635367 0.585501 0.023 Uiso 1 1 calc R U
C247 C 1.0806(7) 0.5358(4) 0.6408(3) 0.023(2) Uani 1 1 d . U
C248 C 1.1252(6) 0.5085(3) 0.6553(3) 0.022(2) Uani 1 1 d . U
H248 H 1.183322 0.512052 0.654834 0.027 Uiso 1 1 calc R U
C249 C 1.0862(7) 0.4768(4) 0.6701(3) 0.030(3) Uani 1 1 d . U
H249 H 1.117573 0.458915 0.679258 0.035 Uiso 1 1 calc R U
C250 C 0.9984(7) 0.4712(4) 0.6714(3) 0.031(3) Uani 1 1 d . U
H250 H 0.970487 0.448725 0.680356 0.038 Uiso 1 1 calc R U
C251 C 0.9536(7) 0.5008(4) 0.6589(3) 0.027(2) Uani 1 1 d . U
H251 H 0.896505 0.499134 0.661147 0.032 Uiso 1 1 calc R U
C252 C 0.9937(6) 0.5324(3) 0.6431(3) 0.020(2) Uani 1 1 d . U
C253 C 0.6829(9) 0.5886(5) 0.7064(4) 0.049(3) Uani 1 1 d . U
C254 C 0.7112(7) 0.5643(4) 0.6703(3) 0.029(3) Uani 1 1 d . U
C255 C 0.6553(7) 0.5286(4) 0.6435(3) 0.031(3) Uani 1 1 d . U
H255 H 0.599565 0.518876 0.646538 0.037 Uiso 1 1 calc R U
C256 C 0.6844(7) 0.5078(4) 0.6123(3) 0.037(3) Uani 1 1 d . U
H256 H 0.647812 0.483277 0.593893 0.044 Uiso 1 1 calc R U
C257 C 0.7684(7) 0.5224(3) 0.6069(3) 0.023(2) Uani 1 1 d . U
C258 C 0.7916(7) 0.5784(4) 0.6667(3) 0.031(3) Uani 1 1 d . U
H258 H 0.828313 0.601887 0.685759 0.038 Uiso 1 1 calc R U
C259 C 0.8040(7) 0.5043(4) 0.5752(3) 0.026(2) Uani 1 1 d . U
C260 C 0.7584(8) 0.4682(4) 0.5428(3) 0.036(3) Uani 1 1 d . U
H260 H 0.701962 0.454434 0.541954 0.043 Uiso 1 1 calc R U
C261 C 0.7966(8) 0.4541(4) 0.5137(3) 0.037(3) Uani 1 1 d . U
H261 H 0.765523 0.431700 0.492440 0.045 Uiso 1 1 calc R U
C262 C 0.8794(7) 0.4718(4) 0.5147(3) 0.033(3) Uani 1 1 d . U
H262 H 0.906010 0.460598 0.494695 0.039 Uiso 1 1 calc R U
C263 C 0.9262(7) 0.5079(4) 0.5468(3) 0.026(2) Uani 1 1 d . U
H263 H 0.983590 0.519744 0.547422 0.031 Uiso 1 1 calc R U
C264 C 0.8911(6) 0.5246(4) 0.5749(3) 0.023(2) Uani 1 1 d . U
C265 C 1.0269(8) 0.7588(4) 0.5922(4) 0.041(3) Uani 1 1 d . U
H265 H 1.049953 0.773888 0.616745 0.049 Uiso 1 1 calc R U
C266 C 1.0583(10) 0.7754(6) 0.5654(4) 0.066(4) Uani 1 1 d . U
H266 H 1.104566 0.800481 0.571200 0.080 Uiso 1 1 calc R U
C267 C 1.0189(11) 0.7537(6) 0.5307(5) 0.073(5) Uani 1 1 d . U
H267 H 1.040174 0.764398 0.512564 0.087 Uiso 1 1 calc R U
C268 C 0.9532(10) 0.7188(5) 0.5204(4) 0.061(4) Uani 1 1 d . U
H268 H 0.925771 0.707747 0.496199 0.073 Uiso 1 1 calc R U
C269 C 0.9244(8) 0.6982(5) 0.5452(3) 0.042(3) Uani 1 1 d . U
H269 H 0.882063 0.671052 0.537859 0.051 Uiso 1 1 calc R U
C270 C 0.9616(7) 0.7200(4) 0.5822(3) 0.026(2) Uani 1 1 d . U
C271 C 0.8430(8) 0.7681(4) 0.6395(4) 0.042(3) Uani 1 1 d . U
H271 H 0.889340 0.786397 0.634351 0.050 Uiso 1 1 calc R U
C272 C 0.7796(8) 0.7883(5) 0.6547(4) 0.046(3) Uani 1 1 d . U
H272 H 0.784860 0.820538 0.661052 0.055 Uiso 1 1 calc R U
C273 C 0.7091(8) 0.7611(4) 0.6602(3) 0.041(3) Uani 1 1 d . U
H273 H 0.664845 0.774630 0.668880 0.049 Uiso 1 1 calc R U
C274 C 0.7028(8) 0.7132(4) 0.6531(4) 0.044(3) Uani 1 1 d . U
H274 H 0.655708 0.694848 0.657636 0.053 Uiso 1 1 calc R U
C275 C 0.7658(8) 0.6944(5) 0.6398(4) 0.047(3) Uani 1 1 d . U
H275 H 0.761440 0.662560 0.635477 0.057 Uiso 1 1 calc R U
C276 C 0.8373(6) 0.7192(3) 0.6318(3) 0.020(2) Uani 1 1 d . U
C277 C 0.9004(8) 0.7181(4) 0.7262(4) 0.043(3) Uani 1 1 d . U
H277 H 0.865188 0.694017 0.707006 0.051 Uiso 1 1 calc R U
C278 C 0.8665(9) 0.7401(5) 0.7584(4) 0.053(4) Uani 1 1 d . U
H278 H 0.809787 0.730822 0.760333 0.064 Uiso 1 1 calc R U
C279 C 0.9223(9) 0.7761(5) 0.7867(4) 0.056(4) Uani 1 1 d . U
H279 H 0.904557 0.788392 0.808970 0.067 Uiso 1 1 calc R U
C280 C 0.9999(10) 0.7927(6) 0.7819(5) 0.070(5) Uani 1 1 d . U
H280 H 1.033152 0.819375 0.799541 0.084 Uiso 1 1 calc R U
C281 C 1.0329(9) 0.7708(5) 0.7508(4) 0.055(4) Uani 1 1 d . U
H281 H 1.088379 0.782450 0.748513 0.066 Uiso 1 1 calc R U
C282 C 0.9840(7) 0.7323(4) 0.7237(3) 0.026(2) Uani 1 1 d . U
C283 C 1.1765(7) 0.7081(4) 0.7289(3) 0.037(3) Uani 1 1 d . U
H283 H 1.142709 0.690633 0.740283 0.044 Uiso 1 1 calc R U
C284 C 1.2648(8) 0.7252(5) 0.7423(4) 0.046(3) Uani 1 1 d . U
H284 H 1.289187 0.721769 0.763833 0.055 Uiso 1 1 calc R U
C285 C 1.3133(9) 0.7470(5) 0.7225(4) 0.047(3) Uani 1 1 d . U
H285 H 1.372124 0.755026 0.729455 0.056 Uiso 1 1 calc R U
C286 C 1.2788(7) 0.7573(4) 0.6929(3) 0.036(3) Uani 1 1 d . U
H286 H 1.313081 0.773413 0.680861 0.044 Uiso 1 1 calc R U
C287 C 1.1922(7) 0.7432(4) 0.6815(3) 0.027(2) Uani 1 1 d . U
H287 H 1.168282 0.751263 0.662052 0.032 Uiso 1 1 calc R U
C288 C 1.1401(6) 0.7181(4) 0.6976(3) 0.024(2) Uani 1 1 d . U
C289 C 0.0488(7) 0.5754(4) 1.0289(3) 0.032(3) Uani 1 1 d . U
C290 C 0.1167(7) 0.5754(4) 1.0061(3) 0.024(2) Uani 1 1 d . U
C291 C 0.1957(7) 0.5683(4) 1.0185(3) 0.032(3) Uani 1 1 d . U
H291 H 0.205868 0.564423 1.041311 0.038 Uiso 1 1 calc R U
C292 C 0.2589(7) 0.5668(4) 0.9969(3) 0.027(2) Uani 1 1 d . U
H292 H 0.312100 0.563093 1.005488 0.032 Uiso 1 1 calc R U
C293 C 0.2430(6) 0.5710(3) 0.9629(3) 0.021(2) Uani 1 1 d . U
C294 C 0.1037(6) 0.5796(3) 0.9720(3) 0.020(2) Uani 1 1 d . U
H294 H 0.051916 0.585208 0.963705 0.024 Uiso 1 1 calc R U
C295 C 0.3026(6) 0.5689(3) 0.9372(3) 0.018(2) Uani 1 1 d . U
C296 C 0.3895(7) 0.5693(4) 0.9466(3) 0.028(3) Uani 1 1 d . U
H296 H 0.409595 0.568502 0.969662 0.034 Uiso 1 1 calc R U
C297 C 0.4425(7) 0.5709(4) 0.9230(3) 0.028(3) Uani 1 1 d . U
H297 H 0.500252 0.573405 0.930132 0.034 Uiso 1 1 calc R U
C298 C 0.4113(7) 0.5687(4) 0.8861(3) 0.029(3) Uani 1 1 d . U
H298 H 0.447796 0.567691 0.868927 0.035 Uiso 1 1 calc R U
C299 C 0.3259(6) 0.5681(4) 0.8768(3) 0.025(2) Uani 1 1 d . U
H299 H 0.305965 0.567619 0.853310 0.029 Uiso 1 1 calc R U
C300 C 0.2689(6) 0.5683(3) 0.9018(3) 0.0125(19) Uani 1 1 d . U
C301 C 0.1785(7) 0.6043(4) 0.7653(3) 0.030(3) Uani 1 1 d . U
C302 C 0.1565(6) 0.5699(4) 0.7842(3) 0.023(2) Uani 1 1 d . U
C303 C 0.1430(7) 0.5231(4) 0.7650(3) 0.031(3) Uani 1 1 d . U
H303 H 0.144732 0.513454 0.739976 0.037 Uiso 1 1 calc R U
C304 C 0.1265(7) 0.4902(4) 0.7829(3) 0.025(2) Uani 1 1 d . U
H304 H 0.116390 0.458440 0.769792 0.030 Uiso 1 1 calc R U
C305 C 0.1252(6) 0.5046(3) 0.8205(3) 0.020(2) Uani 1 1 d . U
C306 C 0.1511(6) 0.5833(3) 0.8216(3) 0.019(2) Uani 1 1 d . U
H306 H 0.157006 0.614803 0.834454 0.022 Uiso 1 1 calc R U
C307 C 0.1127(6) 0.4758(3) 0.8432(3) 0.021(2) Uani 1 1 d . U
C308 C 0.1000(7) 0.4243(4) 0.8287(3) 0.035(3) Uani 1 1 d . U
H308 H 0.099236 0.408789 0.804033 0.042 Uiso 1 1 calc R U
C309 C 0.0898(7) 0.4012(4) 0.8527(3) 0.031(3) Uani 1 1 d . U
H309 H 0.083253 0.368881 0.844206 0.037 Uiso 1 1 calc R U
C310 C 0.0883(6) 0.4218(3) 0.8885(3) 0.021(2) Uani 1 1 d . U
H310 H 0.078355 0.403710 0.903724 0.025 Uiso 1 1 calc R U
C311 C 0.1018(6) 0.4707(4) 0.9028(3) 0.024(2) Uani 1 1 d . U
H311 H 0.101111 0.484826 0.927608 0.028 Uiso 1 1 calc R U
C312 C 0.1163(6) 0.4986(3) 0.8800(3) 0.0127(19) Uani 1 1 d . U
C313 C 0.1039(6) 0.7021(3) 0.9669(3) 0.017(2) Uani 1 1 d . U
C314 C 0.1773(6) 0.7208(3) 0.9919(3) 0.022(2) Uani 1 1 d . U
H314 H 0.228884 0.727492 0.983936 0.027 Uiso 1 1 calc R U
C315 C 0.1752(7) 0.7298(4) 1.0285(3) 0.027(2) Uani 1 1 d . U
H315 H 0.225829 0.742615 1.044952 0.032 Uiso 1 1 calc R U
C316 C 0.1011(7) 0.7205(4) 1.0416(3) 0.032(3) Uani 1 1 d . U
H316 H 0.100755 0.729005 1.066654 0.039 Uiso 1 1 calc R U
C317 C 0.0249(8) 0.6980(4) 1.0166(3) 0.035(3) Uani 1 1 d . U
H317 H -0.025212 0.688835 1.024891 0.042 Uiso 1 1 calc R U
C318 C 0.0262(7) 0.6895(4) 0.9788(3) 0.029(3) Uani 1 1 d . U
H318 H -0.023522 0.675792 0.961958 0.034 Uiso 1 1 calc R U
C319 C 0.1420(6) 0.7428(4) 0.9092(3) 0.022(2) Uani 1 1 d . U
C320 C 0.1624(7) 0.7871(4) 0.9371(3) 0.032(3) Uani 1 1 d . U
H320 H 0.156126 0.789690 0.961161 0.039 Uiso 1 1 calc R U
C321 C 0.1921(8) 0.8269(4) 0.9274(4) 0.042(3) Uani 1 1 d . U
H321 H 0.208580 0.856210 0.945218 0.050 Uiso 1 1 calc R U
C322 C 0.1967(8) 0.8225(5) 0.8921(4) 0.042(3) Uani 1 1 d . U
H322 H 0.217444 0.849179 0.886285 0.051 Uiso 1 1 calc R U
C323 C 0.1725(8) 0.7809(4) 0.8645(4) 0.045(3) Uani 1 1 d . U
H323 H 0.174637 0.778923 0.840223 0.054 Uiso 1 1 calc R U
C324 C 0.1446(8) 0.7416(4) 0.8744(3) 0.038(3) Uani 1 1 d . U
H324 H 0.126761 0.712897 0.855948 0.046 Uiso 1 1 calc R U
C325 C -0.1741(7) 0.6579(4) 0.9036(3) 0.025(2) Uani 1 1 d . U
H325 H -0.131829 0.684734 0.914876 0.030 Uiso 1 1 calc R U
C326 C -0.2572(7) 0.6588(4) 0.9078(3) 0.033(3) Uani 1 1 d . U
H326 H -0.270136 0.686267 0.921872 0.039 Uiso 1 1 calc R U
C327 C -0.3212(7) 0.6201(4) 0.8917(3) 0.029(3) Uani 1 1 d . U
H327 H -0.377364 0.621362 0.894155 0.035 Uiso 1 1 calc R U
C328 C -0.3001(7) 0.5781(4) 0.8712(3) 0.027(2) Uani 1 1 d . U
H328 H -0.342276 0.551138 0.860360 0.033 Uiso 1 1 calc R U
C329 C -0.2178(6) 0.5778(4) 0.8675(3) 0.026(2) Uani 1 1 d . U
H329 H -0.203964 0.550100 0.854314 0.031 Uiso 1 1 calc R U
C330 C -0.1527(6) 0.6180(3) 0.8830(3) 0.017(2) Uani 1 1 d . U
C331 C -0.0405(6) 0.6355(4) 0.8105(3) 0.022(2) Uani 1 1 d . U
H331 H -0.029808 0.666837 0.824753 0.027 Uiso 1 1 calc R U
C332 C -0.0482(7) 0.6234(4) 0.7734(3) 0.032(3) Uani 1 1 d . U
H332 H -0.044318 0.646755 0.762513 0.038 Uiso 1 1 calc R U
C333 C -0.0617(7) 0.5778(4) 0.7518(3) 0.037(3) Uani 1 1 d . U
H333 H -0.064313 0.570159 0.726548 0.044 Uiso 1 1 calc R U
C334 C -0.0714(7) 0.5431(4) 0.7680(3) 0.033(3) Uani 1 1 d . U
H334 H -0.084948 0.511917 0.753363 0.039 Uiso 1 1 calc R U
C335 C -0.0613(7) 0.5538(4) 0.8051(3) 0.030(3) Uani 1 1 d . U
H335 H -0.062985 0.530045 0.815514 0.036 Uiso 1 1 calc R U
C336 C -0.0487(6) 0.6000(3) 0.8275(3) 0.019(2) Uani 1 1 d . U
C337 C 1.0054(9) 0.3367(5) 0.6998(4) 0.048(2) Uani 1 1 d . U
C338 C 0.9231(8) 0.3061(4) 0.6773(3) 0.037(2) Uani 1 1 d . U
C339 C 0.8592(8) 0.3243(5) 0.6637(3) 0.042(2) Uani 1 1 d . U
H339 H 0.864937 0.356339 0.668559 0.050 Uiso 1 1 calc R U
C340 C 0.7862(8) 0.2927(4) 0.6426(3) 0.0417(18) Uani 1 1 d . U
H340 H 0.742606 0.303813 0.632885 0.050 Uiso 1 1 calc R U
C341 C 0.7773(7) 0.2463(4) 0.6360(3) 0.0322(16) Uani 1 1 d . U
C342 C 0.9118(7) 0.2576(4) 0.6693(3) 0.0307(16) Uani 1 1 d . U
H342 H 0.955623 0.245596 0.677831 0.037 Uiso 1 1 calc R U
C343 C 0.7013(7) 0.2101(4) 0.6159(3) 0.0302(16) Uani 1 1 d . U
C344 C 0.6288(7) 0.2210(4) 0.6006(3) 0.0348(19) Uani 1 1 d . U
H344 H 0.628456 0.251466 0.600973 0.042 Uiso 1 1 calc R U
C345 C 0.5573(8) 0.1853(4) 0.5848(3) 0.038(2) Uani 1 1 d . U
H345 H 0.508103 0.192150 0.575020 0.045 Uiso 1 1 calc R U
C346 C 0.5581(8) 0.1407(4) 0.5833(3) 0.039(2) Uani 1 1 d . U
H346 H 0.508907 0.117635 0.572945 0.047 Uiso 1 1 calc R U
C347 C 0.6300(7) 0.1286(4) 0.5967(3) 0.0312(17) Uani 1 1 d . U
H347 H 0.630241 0.097545 0.594126 0.037 Uiso 1 1 calc R U
C348 C 0.7041(7) 0.1644(4) 0.6145(3) 0.0285(15) Uani 1 1 d . U
C349 C 0.7385(9) -0.0271(5) 0.5500(4) 0.047(2) Uani 1 1 d . U
C350 C 0.7410(8) 0.0072(4) 0.5868(3) 0.036(2) Uani 1 1 d . U
C351 C 0.7042(8) -0.0076(4) 0.6139(3) 0.037(2) Uani 1 1 d . U
H351 H 0.680845 -0.039000 0.609830 0.044 Uiso 1 1 calc R U
C352 C 0.7040(7) 0.0260(4) 0.6466(3) 0.0308(18) Uani 1 1 d . U
H352 H 0.680687 0.016932 0.665012 0.037 Uiso 1 1 calc R U
C353 C 0.7374(7) 0.0730(4) 0.6529(3) 0.0270(15) Uani 1 1 d . U
C354 C 0.7774(7) 0.0544(4) 0.5946(3) 0.0322(17) Uani 1 1 d . U
H354 H 0.804250 0.063747 0.577072 0.039 Uiso 1 1 calc R U
C355 C 0.7372(7) 0.1109(4) 0.6851(3) 0.0268(15) Uani 1 1 d . U
C356 C 0.7063(7) 0.1045(4) 0.7166(3) 0.0269(17) Uani 1 1 d . U
H356 H 0.683947 0.074727 0.717328 0.032 Uiso 1 1 calc R U
C357 C 0.7104(7) 0.1439(4) 0.7463(3) 0.0313(19) Uani 1 1 d . U
H357 H 0.691373 0.140435 0.767396 0.038 Uiso 1 1 calc R U
C358 C 0.7410(7) 0.1865(4) 0.7452(3) 0.031(2) Uani 1 1 d . U
H358 H 0.741695 0.212210 0.765506 0.037 Uiso 1 1 calc R U
C359 C 0.7716(7) 0.1939(4) 0.7151(3) 0.0268(16) Uani 1 1 d . U
H359 H 0.793073 0.224210 0.715447 0.032 Uiso 1 1 calc R U
C360 C 0.7707(7) 0.1558(4) 0.6835(3) 0.0256(14) Uani 1 1 d . U
C361 C 0.9150(9) 0.2525(5) 0.5687(4) 0.0523(18) Uani 1 1 d . U
H361 H 0.864766 0.230213 0.558414 0.063 Uiso 1 1 calc R U
C362 C 0.9193(10) 0.3010(5) 0.5697(4) 0.058(2) Uani 1 1 d . U
H362 H 0.872055 0.309796 0.560330 0.069 Uiso 1 1 calc R U
C363 C 0.9903(10) 0.3313(5) 0.5837(4) 0.059(2) Uani 1 1 d . U
H363 H 0.993205 0.361982 0.584184 0.071 Uiso 1 1 calc R U
C364 C 1.0609(10) 0.3197(5) 0.5978(4) 0.060(2) Uani 1 1 d . U
H364 H 1.110548 0.342474 0.607832 0.072 Uiso 1 1 calc R U
C365 C 1.0590(9) 0.2738(5) 0.5973(4) 0.058(2) Uani 1 1 d . U
H365 H 1.107598 0.265934 0.606586 0.069 Uiso 1 1 calc R U
C366 C 0.9840(8) 0.2398(5) 0.5829(4) 0.0455(18) Uani 1 1 d . U
C367 C 1.2057(9) 0.2147(5) 0.6687(4) 0.058(2) Uani 1 1 d . U
H367 H 1.198122 0.223232 0.647700 0.069 Uiso 1 1 calc R U
C368 C 1.2823(10) 0.2350(5) 0.6941(4) 0.063(3) Uani 1 1 d . U
H368 H 1.321518 0.257700 0.689469 0.075 Uiso 1 1 calc R U
C369 C 1.3011(9) 0.2246(5) 0.7224(4) 0.053(2) Uani 1 1 d . U
H369 H 1.354160 0.236830 0.737157 0.064 Uiso 1 1 calc R U
C370 C 1.2390(10) 0.1940(5) 0.7305(4) 0.063(3) Uani 1 1 d . U
H370 H 1.249686 0.186271 0.751697 0.075 Uiso 1 1 calc R U
C371 C 1.1608(9) 0.1745(5) 0.7079(4) 0.051(2) Uani 1 1 d . U
H371 H 1.119252 0.155329 0.714885 0.061 Uiso 1 1 calc R U
C373 C 1.0201(7) 0.1564(3) 0.5402(2) 0.057(2) Uani 1 1 d G U
C374 C 1.0697(7) 0.1840(3) 0.5241(3) 0.069(2) Uani 1 1 d G U
H374 H 1.084072 0.216296 0.534969 0.083 Uiso 1 1 calc R U
C375 C 1.0979(7) 0.1633(4) 0.4916(3) 0.081(3) Uani 1 1 d G U
H375 H 1.131173 0.181800 0.480843 0.097 Uiso 1 1 calc R U
C376 C 1.0765(7) 0.1151(4) 0.4754(2) 0.082(3) Uani 1 1 d G U
H376 H 1.095394 0.101227 0.453658 0.098 Uiso 1 1 calc R U
C377 C 1.0269(7) 0.0874(3) 0.4915(3) 0.078(3) Uani 1 1 d G U
H377 H 1.012514 0.055151 0.480599 0.093 Uiso 1 1 calc R U
C378 C 0.9986(6) 0.1081(3) 0.5239(3) 0.067(2) Uani 1 1 d G U
H378 H 0.965411 0.089646 0.534726 0.080 Uiso 1 1 calc R U
C372 C 1.1436(9) 0.1833(5) 0.6746(4) 0.0488(19) Uani 1 1 d . U
C379 C 1.1139(6) 0.0891(3) 0.5988(3) 0.064(2) Uani 1 1 d G U
H379 H 1.143380 0.114045 0.592816 0.077 Uiso 1 1 calc R U
C380 C 1.1278(6) 0.0444(4) 0.5836(3) 0.077(3) Uani 1 1 d G U
H380 H 1.166541 0.039443 0.567379 0.093 Uiso 1 1 calc R U
C381 C 1.0837(7) 0.0072(3) 0.5925(3) 0.074(3) Uani 1 1 d G U
H381 H 1.093021 -0.022676 0.582303 0.089 Uiso 1 1 calc R U
C382 C 1.0258(7) 0.0147(3) 0.6167(3) 0.077(3) Uani 1 1 d G U
H382 H 0.996339 -0.010195 0.622663 0.092 Uiso 1 1 calc R U
C383 C 1.0119(6) 0.0594(4) 0.6319(3) 0.063(2) Uani 1 1 d G U
H383 H 0.973176 0.064407 0.648099 0.076 Uiso 1 1 calc R U
C384 C 1.0560(6) 0.0966(3) 0.6230(3) 0.0547(19) Uani 1 1 d G U
F1 F 0.7713(5) 0.7736(3) -0.0310(2) 0.065(2) Uani 1 1 d . U
F2 F 0.7287(5) 0.7841(3) 0.0209(2) 0.060(2) Uani 1 1 d . U
F3 F 0.7759(5) 0.7236(3) -0.0035(2) 0.058(2) Uani 1 1 d . U
F4 F 1.0690(5) 1.0199(2) 0.2536(2) 0.051(2) Uani 1 1 d . U
F5 F 1.0666(5) 1.0000(3) 0.30157(18) 0.050(2) Uani 1 1 d . U
F6 F 1.1826(5) 1.0090(3) 0.2811(2) 0.061(2) Uani 1 1 d . U
F7 F 0.3963(5) -0.0148(2) 0.18945(17) 0.0421(18) Uani 1 1 d . U
F8 F 0.2887(5) -0.0131(3) 0.2180(2) 0.053(2) Uani 1 1 d . U
F9 F 0.4009(5) -0.0332(2) 0.2386(2) 0.0494(19) Uani 1 1 d . U
F10 F 0.7723(5) 0.1973(3) 0.4780(2) 0.073(3) Uani 1 1 d . U
F11 F 0.7232(7) 0.2573(4) 0.5004(3) 0.119(4) Uani 1 1 d . U
F12 F 0.7196(6) 0.2041(4) 0.5258(2) 0.097(3) Uani 1 1 d . U
F13 F 0.5103(5) 0.6702(3) 0.73172(19) 0.054(2) Uani 1 1 d . U
F14 F 0.4627(5) 0.6308(3) 0.7642(2) 0.057(2) Uani 1 1 d . U
F15 F 0.4317(5) 0.6977(3) 0.7684(2) 0.056(2) Uani 1 1 d . U
F16 F 0.8534(7) 1.0168(4) 0.9915(3) 0.095(3) Uani 1 1 d . U
F17 F 0.7592(7) 1.0540(3) 0.9804(3) 0.083(3) Uani 1 1 d . U
F18 F 0.7203(6) 0.9885(3) 0.9906(2) 0.073(3) Uani 1 1 d . U
F19 F 0.2384(6) 0.3413(3) 0.6973(2) 0.062(2) Uani 1 1 d . U
F20 F 0.3266(5) 0.3852(3) 0.7449(2) 0.073(3) Uani 1 1 d . U
F21 F 0.1991(4) 0.3941(2) 0.73822(19) 0.0430(18) Uani 1 1 d . U
F22 F 0.5863(4) 0.4319(3) 0.48201(18) 0.0463(18) Uani 1 1 d . U
F23 F 0.5310(4) 0.3617(2) 0.44811(18) 0.0443(18) Uani 1 1 d . U
F24 F 0.5866(4) 0.3759(3) 0.50466(19) 0.0451(18) Uani 1 1 d . U
F25 F 0.8106(8) 0.3597(4) 0.7575(3) 0.112(4) Uani 1 1 d . U
F26 F 0.9043(5) 0.3429(3) 0.7880(2) 0.075(3) Uani 1 1 d . U
F27 F 0.7803(8) 0.3085(4) 0.7806(3) 0.124(4) Uani 1 1 d . U
F28 F 0.2326(5) 0.3722(3) 0.9144(2) 0.053(2) Uani 1 1 d . U
F29 F 0.3509(5) 0.3958(3) 0.9523(2) 0.053(2) Uani 1 1 d . U
F30 F 0.2690(5) 0.4426(3) 0.9505(2) 0.052(2) Uani 1 1 d . U
F31 F 1.2711(5) 0.6602(2) 0.5555(2) 0.050(2) Uani 1 1 d . U
F32 F 1.1418(5) 0.6589(3) 0.5389(2) 0.062(2) Uani 1 1 d . U
F33 F 1.2079(6) 0.7069(3) 0.5886(2) 0.068(2) Uani 1 1 d . U
F34 F 0.6457(10) 0.6250(5) 0.7029(4) 0.150(5) Uani 1 1 d . U
F35 F 0.6195(7) 0.5672(4) 0.7131(3) 0.104(3) Uani 1 1 d . U
F36 F 0.7404(7) 0.6122(4) 0.7318(3) 0.116(4) Uani 1 1 d . U
F37 F 0.1679(4) 0.6470(2) 0.78425(17) 0.0361(16) Uani 1 1 d . U
F38 F 0.1352(5) 0.5925(2) 0.73217(18) 0.0431(18) Uani 1 1 d . U
F39 F 0.2615(4) 0.6114(3) 0.76169(19) 0.0481(19) Uani 1 1 d . U
F40 F 0.0320(5) 0.5394(3) 1.0389(2) 0.051(2) Uani 1 1 d . U
F41 F 0.0704(5) 0.6146(3) 1.06093(19) 0.051(2) Uani 1 1 d . U
F42 F -0.0243(4) 0.5808(3) 1.01232(19) 0.0482(19) Uani 1 1 d . U
F43 F 0.6646(8) -0.0567(4) 0.5367(3) 0.098(3) Uani 1 1 d . U
F44 F 0.7950(7) -0.0540(3) 0.5511(3) 0.089(3) Uani 1 1 d . U
F45 F 0.7617(8) -0.0061(3) 0.5253(3) 0.096(3) Uani 1 1 d . U
F46 F 0.9906(8) 0.3711(5) 0.7262(3) 0.130(4) Uani 1 1 d . U
F47 F 1.0445(6) 0.3617(4) 0.6834(3) 0.097(3) Uani 1 1 d . U
F48 F 1.0496(8) 0.3166(4) 0.7151(4) 0.137(5) Uani 1 1 d . U
Ir1 Ir 1.00103(2) 0.86148(2) 0.13296(2) 0.01350(9) Uani 1 1 d . .
Ir2 Ir 0.51433(3) 0.12676(2) 0.35727(2) 0.01820(10) Uani 1 1 d . .
Ir3 Ir 0.68339(2) 0.84056(2) 0.86286(2) 0.02102(10) Uani 1 1 d . .
Ir4 Ir 0.34719(2) 0.41773(2) 0.59363(2) 0.01757(10) Uani 1 1 d . .
Ir5 Ir 0.58823(2) 0.41770(2) 0.86534(2) 0.01517(9) Uani 1 1 d . .
Ir6 Ir 0.94162(2) 0.57702(2) 0.62310(2) 0.01732(10) Uani 1 1 d . .
Ir7 Ir 0.14418(2) 0.56877(2) 0.89487(2) 0.01346(9) Uani 1 1 d . .
Ir8 Ir 0.81609(2) 0.15700(2) 0.63726(2) 0.01875(10) Uani 1 1 d . U
N1 N 1.0394(5) 0.8844(3) 0.1883(2) 0.0166(18) Uani 1 1 d . .
N2 N 0.9716(5) 0.8333(3) 0.0766(2) 0.0204(19) Uani 1 1 d . U
N3 N 0.8302(6) 0.9400(3) 0.1345(3) 0.031(2) Uani 1 1 d . .
N4 N 0.4732(5) 0.1049(3) 0.3020(2) 0.0154(17) Uani 1 1 d . .
N5 N 0.5382(5) 0.1534(3) 0.4138(2) 0.023(2) Uani 1 1 d . .
N6 N 0.6967(6) 0.0530(3) 0.3575(3) 0.028(2) Uani 1 1 d . .
N7 N 0.6543(5) 0.7692(3) 0.8357(2) 0.025(2) Uani 1 1 d . .
N8 N 0.7292(5) 0.9117(3) 0.8864(2) 0.024(2) Uani 1 1 d . .
N9 N 0.4588(5) 0.8504(3) 0.9011(2) 0.028(2) Uani 1 1 d . .
N10 N 0.3242(5) 0.4357(3) 0.6468(2) 0.028(2) Uani 1 1 d . .
N11 N 0.3700(6) 0.4091(3) 0.5409(2) 0.024(2) Uani 1 1 d . .
N12 N 0.4710(5) 0.3160(3) 0.5795(2) 0.025(2) Uani 1 1 d . .
N13 N 0.4693(5) 0.4283(3) 0.8727(2) 0.0173(18) Uani 1 1 d . .
N14 N 0.7101(5) 0.4154(3) 0.8556(2) 0.0204(19) Uani 1 1 d . .
N15 N 0.4743(5) 0.2990(3) 0.8761(2) 0.0167(18) Uani 1 1 d . .
N16 N 0.8212(5) 0.5578(3) 0.6341(2) 0.024(2) Uani 1 1 d . .
N17 N 1.0623(6) 0.5905(3) 0.6105(2) 0.023(2) Uani 1 1 d . .
N18 N 1.0048(5) 0.7119(3) 0.6488(2) 0.0204(19) Uani 1 1 d . .
N19 N 0.1380(5) 0.5524(3) 0.8389(2) 0.0163(18) Uani 1 1 d . .
N20 N 0.1644(5) 0.5756(3) 0.9495(2) 0.0170(18) Uani 1 1 d . .
N21 N 0.0117(5) 0.6685(3) 0.8958(2) 0.023(2) Uani 1 1 d . .
N22 N 0.7755(6) 0.0860(3) 0.6253(3) 0.029(2) Uani 1 1 d . .
N23 N 0.8413(5) 0.2285(3) 0.6501(2) 0.0210(19) Uani 1 1 d . .
N24 N 1.0493(6) 0.1834(4) 0.6147(3) 0.045(3) Uani 1 1 d . .
P1 P 0.90568(16) 0.95297(9) 0.11390(7) 0.0195(6) Uani 1 1 d . .
P2 P 0.80379(16) 0.90234(9) 0.15351(8) 0.0202(6) Uani 1 1 d . .
P3 P 0.70835(18) 0.08906(10) 0.33538(8) 0.0241(6) Uani 1 1 d . .
P4 P 0.6166(2) 0.03348(10) 0.37369(8) 0.0278(7) Uani 1 1 d . .
P5 P 0.47742(17) 0.87762(10) 0.87207(8) 0.0239(6) Uani 1 1 d . .
P6 P 0.51067(17) 0.81785(10) 0.91457(8) 0.0227(6) Uani 1 1 d . .
P7 P 0.51807(17) 0.35801(9) 0.61429(7) 0.0197(6) Uani 1 1 d . .
P8 P 0.37315(16) 0.29668(9) 0.56095(7) 0.0184(6) Uani 1 1 d . .
P9 P 0.56313(16) 0.31979(9) 0.90263(7) 0.0174(6) Uani 1 1 d . .
P10 P 0.45342(15) 0.29686(9) 0.83404(7) 0.0163(5) Uani 1 1 d . .
P11 P 0.92552(17) 0.69466(9) 0.61646(7) 0.0192(6) Uani 1 1 d . .
P12 P 1.02729(16) 0.69953(9) 0.68460(7) 0.0179(6) Uani 1 1 d . .
P13 P 0.10474(16) 0.68843(9) 0.91810(7) 0.0159(5) Uani 1 1 d . .
P14 P -0.04346(15) 0.61631(9) 0.87653(7) 0.0140(5) Uani 1 1 d . .
P15 P 0.98092(19) 0.18172(12) 0.58140(9) 0.0331(7) Uani 1 1 d . U
P16 P 1.0465(2) 0.15544(12) 0.64300(9) 0.0346(7) Uani 1 1 d . U
S1 S 1.02013(15) 0.94084(9) 0.12885(7) 0.0191(5) Uani 1 1 d . .
S2 S 0.85192(16) 0.84432(9) 0.14304(7) 0.0216(6) Uani 1 1 d . .
S3 S 0.66743(17) 0.14894(9) 0.35290(7) 0.0230(6) Uani 1 1 d . .
S4 S 0.50194(17) 0.04572(9) 0.35904(7) 0.0252(6) Uani 1 1 d . .
S5 S 0.63876(16) 0.83085(10) 0.92008(7) 0.0259(6) Uani 1 1 d . .
S6 S 0.55004(16) 0.85427(10) 0.83428(7) 0.0227(6) Uani 1 1 d . .
S7 S 0.49457(16) 0.42213(9) 0.61999(8) 0.0232(6) Uani 1 1 d . .
S8 S 0.28651(16) 0.33335(9) 0.58039(7) 0.0231(6) Uani 1 1 d . .
S9 S 0.52479(16) 0.34412(9) 0.81618(7) 0.0208(6) Uani 1 1 d . .
S10 S 0.60975(15) 0.38953(9) 0.91779(7) 0.0172(5) Uani 1 1 d . .
S11 S 0.99276(17) 0.63313(9) 0.68435(7) 0.0219(6) Uani 1 1 d . .
S12 S 0.87988(18) 0.62555(9) 0.59165(7) 0.0263(6) Uani 1 1 d . .
S13 S 0.19814(15) 0.65352(8) 0.90605(7) 0.0166(5) Uani 1 1 d . .
S14 S -0.01084(15) 0.56469(8) 0.89315(7) 0.0161(5) Uani 1 1 d . .
S15 S 0.85991(18) 0.14763(10) 0.57655(8) 0.0290(6) Uani 1 1 d . U
S16 S 0.95163(18) 0.15601(10) 0.67268(8) 0.0295(6) Uani 1 1 d . U

loop_
_atom_site_aniso_label
_atom_site_aniso_U_11
_atom_site_aniso_U_22
_atom_site_aniso_U_33
_atom_site_aniso_U_23
_atom_site_aniso_U_13
_atom_site_aniso_U_12
C1 0.050(5) 0.042(5) 0.045(5) 0.013(4) 0.004(4) 0.008(4)
C2 0.034(4) 0.026(4) 0.026(4) 0.007(3) 0.002(4) 0.006(3)
C3 0.045(5) 0.036(5) 0.026(4) 0.005(4) 0.008(4) 0.013(4)
C4 0.036(4) 0.038(5) 0.022(4) 0.008(3) 0.014(4) 0.015(4)
C5 0.029(4) 0.023(4) 0.032(4) 0.013(3) 0.006(4) 0.006(3)
C6 0.022(4) 0.018(4) 0.017(4) 0.001(3) 0.005(3) 0.005(3)
C7 0.026(4) 0.018(4) 0.028(4) 0.009(3) 0.005(3) 0.005(3)
C8 0.028(4) 0.031(4) 0.025(4) 0.009(3) 0.013(3) 0.009(3)
C9 0.030(4) 0.036(5) 0.036(5) 0.007(4) 0.020(4) 0.009(4)
C10 0.021(4) 0.025(4) 0.035(4) 0.009(3) 0.005(3) 0.008(3)
C11 0.021(4) 0.021(4) 0.025(4) 0.005(3) 0.006(3) 0.008(3)
C12 0.019(4) 0.015(4) 0.022(4) 0.005(3) 0.007(3) 0.008(3)
C13 0.031(4) 0.035(5) 0.027(4) 0.007(4) 0.011(4) 0.003(4)
C14 0.023(4) 0.025(4) 0.024(4) 0.005(3) 0.003(3) 0.003(3)
C15 0.032(4) 0.043(5) 0.029(4) 0.012(4) 0.006(4) 0.010(4)
C16 0.026(4) 0.029(4) 0.026(4) 0.009(3) 0.007(3) 0.003(3)
C17 0.015(4) 0.023(4) 0.025(4) 0.011(3) 0.006(3) 0.005(3)
C18 0.020(4) 0.021(4) 0.022(4) 0.007(3) 0.007(3) 0.007(3)
C19 0.013(4) 0.021(4) 0.024(4) 0.010(3) 0.009(3) 0.007(3)
C20 0.030(4) 0.026(4) 0.034(4) 0.016(4) 0.006(4) 0.009(3)
C21 0.025(4) 0.029(4) 0.039(5) 0.016(4) 0.013(4) 0.007(3)
C22 0.028(4) 0.021(4) 0.029(4) 0.005(3) 0.014(4) 0.007(3)
C23 0.025(4) 0.028(4) 0.030(4) 0.004(3) 0.008(3) 0.010(3)
C24 0.010(4) 0.017(4) 0.019(4) 0.008(3) 0.005(3) 0.004(3)
C25 0.029(4) 0.024(4) 0.027(4) 0.009(3) 0.002(3) 0.005(3)
C26 0.037(5) 0.037(5) 0.034(5) 0.014(4) 0.007(4) 0.009(4)
C27 0.047(5) 0.048(5) 0.038(5) 0.009(4) 0.002(4) 0.015(4)
C28 0.043(5) 0.043(5) 0.042(5) 0.014(4) -0.003(4) 0.010(4)
C29 0.034(4) 0.034(5) 0.030(4) 0.011(4) 0.008(4) 0.002(4)
C30 0.030(4) 0.026(4) 0.025(4) 0.012(3) -0.003(3) 0.010(3)
C31 0.022(4) 0.018(4) 0.023(4) 0.009(3) 0.002(3) 0.007(3)
C32 0.030(4) 0.023(4) 0.028(4) 0.005(3) 0.005(4) 0.006(3)
C33 0.046(5) 0.039(5) 0.039(5) 0.014(4) 0.008(4) 0.015(4)
C34 0.041(5) 0.028(4) 0.037(5) 0.011(4) 0.010(4) 0.009(4)
C35 0.036(5) 0.033(5) 0.033(5) 0.007(4) 0.006(4) 0.005(4)
C36 0.031(4) 0.029(4) 0.035(5) 0.009(4) 0.004(4) 0.014(4)
C37 0.017(4) 0.017(4) 0.006(4) 0.002(3) 0.003(3) 0.003(3)
C38 0.020(4) 0.022(4) 0.019(4) 0.006(3) 0.005(3) 0.005(3)
C39 0.032(4) 0.032(4) 0.026(4) 0.008(3) 0.004(4) 0.011(4)
C40 0.032(4) 0.036(5) 0.033(5) 0.015(4) 0.002(4) 0.010(4)
C41 0.031(4) 0.035(5) 0.035(5) 0.005(4) 0.007(4) 0.014(4)
C42 0.030(4) 0.034(5) 0.034(5) 0.004(4) 0.006(4) 0.008(4)
C43 0.023(4) 0.027(4) 0.027(4) -0.001(3) 0.011(3) 0.007(3)
C44 0.040(5) 0.039(5) 0.045(5) 0.006(4) 0.011(4) 0.010(4)
C45 0.048(5) 0.045(5) 0.050(5) 0.005(4) 0.010(4) 0.015(4)
C46 0.045(5) 0.050(5) 0.043(5) 0.008(4) 0.006(4) 0.010(4)
C47 0.057(5) 0.049(5) 0.049(5) 0.015(4) 0.012(4) 0.010(4)
C48 0.049(5) 0.042(5) 0.041(5) 0.013(4) 0.004(4) 0.013(4)
C49 0.033(4) 0.031(4) 0.031(5) 0.010(4) 0.004(4) 0.002(4)
C50 0.025(4) 0.028(4) 0.018(4) 0.002(3) 0.006(3) 0.008(3)
C51 0.027(4) 0.029(4) 0.026(4) 0.006(3) 0.007(3) 0.011(3)
C52 0.029(4) 0.028(4) 0.029(4) 0.012(3) 0.006(3) 0.012(3)
C53 0.018(4) 0.025(4) 0.019(4) 0.006(3) 0.006(3) 0.008(3)
C54 0.019(4) 0.023(4) 0.020(4) 0.009(3) 0.003(3) 0.009(3)
C55 0.021(4) 0.018(4) 0.017(4) 0.005(3) 0.004(3) 0.006(3)
C56 0.033(4) 0.033(4) 0.025(4) 0.007(3) 0.012(4) 0.011(4)
C57 0.035(4) 0.023(4) 0.031(4) 0.004(3) 0.013(4) 0.006(3)
C58 0.040(5) 0.026(4) 0.040(5) 0.010(4) 0.004(4) 0.007(4)
C59 0.030(4) 0.031(4) 0.029(4) 0.009(4) 0.003(4) 0.011(4)
C60 0.023(4) 0.023(4) 0.025(4) 0.008(3) 0.007(3) 0.007(3)
C61 0.057(6) 0.061(6) 0.055(6) 0.016(4) 0.006(4) 0.013(4)
C62 0.035(5) 0.038(5) 0.034(5) 0.010(4) 0.002(4) 0.011(4)
C63 0.044(5) 0.039(5) 0.031(5) 0.010(4) 0.006(4) 0.009(4)
C64 0.035(5) 0.037(5) 0.032(5) 0.011(4) 0.009(4) 0.008(4)
C65 0.028(4) 0.027(4) 0.024(4) 0.009(3) 0.003(3) 0.006(3)
C66 0.028(4) 0.033(4) 0.028(4) 0.008(4) 0.004(4) 0.006(4)
C67 0.029(4) 0.021(4) 0.025(4) 0.010(3) 0.007(3) 0.007(3)
C68 0.028(4) 0.029(4) 0.026(4) 0.004(3) 0.010(4) 0.004(3)
C69 0.033(4) 0.032(5) 0.038(5) 0.008(4) 0.012(4) 0.009(4)
C70 0.029(4) 0.034(5) 0.033(5) 0.005(4) 0.006(4) 0.006(4)
C71 0.031(4) 0.021(4) 0.029(4) 0.004(3) 0.005(4) 0.006(3)
C72 0.021(4) 0.025(4) 0.022(4) 0.006(3) 0.007(3) 0.005(3)
C73 0.050(5) 0.057(5) 0.051(5) 0.018(4) 0.005(4) 0.008(4)
C74 0.063(6) 0.069(6) 0.062(6) 0.018(4) 0.006(4) 0.019(4)
C75 0.058(6) 0.064(6) 0.049(5) 0.013(4) 0.009(4) 0.011(4)
C76 0.058(5) 0.061(6) 0.050(5) 0.015(4) 0.018(4) 0.012(4)
C77 0.049(5) 0.049(5) 0.039(5) 0.017(4) 0.005(4) 0.008(4)
C78 0.044(5) 0.038(5) 0.039(5) 0.017(4) 0.001(4) 0.012(4)
C79 0.049(5) 0.046(5) 0.046(5) 0.014(4) 0.015(4) 0.017(4)
C80 0.043(5) 0.038(5) 0.043(5) 0.012(4) 0.012(4) 0.010(4)
C81 0.050(5) 0.042(5) 0.048(5) 0.014(4) 0.011(4) 0.015(4)
C82 0.054(5) 0.056(5) 0.061(6) 0.017(4) 0.007(4) 0.023(4)
C83 0.045(5) 0.039(5) 0.050(5) 0.014(4) 0.002(4) 0.014(4)
C84 0.031(4) 0.029(4) 0.024(4) 0.010(3) 0.006(3) 0.008(3)
C85 0.038(5) 0.040(5) 0.044(5) 0.010(4) 0.004(4) 0.007(4)
C86 0.034(5) 0.039(5) 0.051(5) 0.011(4) 0.004(4) 0.011(4)
C87 0.049(5) 0.053(5) 0.064(6) 0.012(4) 0.012(4) 0.013(4)
C88 0.044(5) 0.050(5) 0.058(5) 0.014(4) 0.016(4) 0.008(4)
C89 0.035(5) 0.043(5) 0.046(5) 0.010(4) 0.011(4) 0.013(4)
C90 0.026(4) 0.022(4) 0.030(4) 0.001(3) 0.005(4) 0.009(3)
C91 0.032(4) 0.028(4) 0.033(5) 0.010(4) 0.010(4) 0.007(3)
C92 0.032(4) 0.031(4) 0.029(4) 0.004(4) 0.007(4) 0.011(4)
C93 0.035(5) 0.037(5) 0.031(5) 0.004(4) 0.008(4) 0.012(4)
C94 0.033(4) 0.032(4) 0.031(4) 0.012(4) 0.015(4) 0.005(3)
C95 0.024(4) 0.025(4) 0.025(4) 0.004(3) 0.007(3) 0.008(3)
C96 0.018(4) 0.025(4) 0.022(4) 0.001(3) 0.009(3) 0.006(3)
C97 0.042(5) 0.038(5) 0.035(5) 0.010(4) 0.006(4) 0.013(4)
C98 0.026(4) 0.027(4) 0.026(4) 0.010(3) 0.006(3) 0.005(3)
C99 0.039(5) 0.037(5) 0.030(5) 0.011(4) 0.011(4) 0.015(4)
C100 0.028(4) 0.030(4) 0.033(4) 0.009(4) 0.005(4) 0.012(4)
C101 0.021(4) 0.029(4) 0.026(4) 0.009(3) 0.005(3) 0.012(3)
C102 0.028(4) 0.030(4) 0.031(4) 0.014(4) -0.003(4) 0.009(3)
C103 0.030(4) 0.035(5) 0.029(4) 0.010(4) 0.004(4) 0.013(4)
C104 0.033(4) 0.040(5) 0.035(5) 0.015(4) 0.007(4) 0.010(4)
C105 0.032(4) 0.042(5) 0.037(5) 0.017(4) 0.002(4) 0.010(4)
C106 0.035(5) 0.052(5) 0.036(5) 0.016(4) 0.005(4) 0.007(4)
C107 0.031(4) 0.043(5) 0.035(5) 0.014(4) 0.002(4) 0.010(4)
C108 0.019(4) 0.029(4) 0.030(4) 0.008(3) 0.005(3) 0.006(3)
C109 0.073(6) 0.067(6) 0.071(6) 0.021(5) 0.006(5) 0.017(5)
C110 0.045(5) 0.041(5) 0.042(5) 0.014(4) 0.008(4) 0.006(4)
C111 0.056(6) 0.057(6) 0.057(6) 0.019(4) 0.007(4) 0.007(4)
C112 0.045(5) 0.050(5) 0.050(5) 0.018(4) 0.004(4) 0.005(4)
C113 0.023(4) 0.033(4) 0.034(5) 0.011(4) 0.001(4) 0.005(3)
C114 0.031(4) 0.027(4) 0.032(5) 0.012(4) 0.008(4) 0.000(3)
C115 0.020(4) 0.033(4) 0.026(4) 0.010(3) 0.007(3) 0.006(3)
C116 0.042(5) 0.046(5) 0.041(5) 0.017(4) 0.003(4) 0.015(4)
C117 0.038(5) 0.046(5) 0.034(5) 0.014(4) 0.010(4) 0.011(4)
C118 0.047(5) 0.061(5) 0.048(5) 0.021(4) 0.015(4) 0.009(4)
C119 0.040(5) 0.044(5) 0.045(5) 0.022(4) 0.005(4) 0.006(4)
C120 0.023(4) 0.037(5) 0.028(4) 0.010(4) 0.002(3) 0.009(4)
C121 0.041(5) 0.043(5) 0.039(5) 0.018(4) 0.000(4) 0.004(4)
C122 0.050(5) 0.042(5) 0.051(5) 0.016(4) 0.006(4) 0.012(4)
C123 0.055(5) 0.041(5) 0.048(5) 0.017(4) 0.005(4) -0.001(4)
C124 0.060(6) 0.065(6) 0.061(6) 0.023(4) 0.005(4) 0.005(4)
C125 0.032(4) 0.038(5) 0.032(5) 0.011(4) 0.009(4) -0.002(4)
C126 0.029(4) 0.024(4) 0.023(4) 0.013(3) 0.007(3) 0.001(3)
C127 0.045(5) 0.038(5) 0.041(5) 0.015(4) 0.004(4) 0.017(4)
C128 0.059(5) 0.055(5) 0.049(5) 0.019(4) 0.009(4) 0.018(4)
C129 0.048(5) 0.048(5) 0.038(5) 0.015(4) 0.009(4) 0.011(4)
C130 0.049(5) 0.061(5) 0.051(5) 0.020(4) 0.011(4) 0.012(4)
C131 0.040(5) 0.058(5) 0.039(5) 0.014(4) 0.015(4) 0.013(4)
C132 0.029(4) 0.031(4) 0.028(4) 0.013(4) -0.005(3) 0.005(3)
C133 0.033(5) 0.035(5) 0.042(5) 0.023(4) 0.004(4) 0.003(4)
C134 0.050(5) 0.052(5) 0.049(5) 0.021(4) 0.007(4) 0.005(4)
C135 0.038(5) 0.042(5) 0.047(5) 0.022(4) 0.008(4) 0.003(4)
C136 0.060(6) 0.073(6) 0.066(6) 0.028(4) 0.012(4) 0.020(4)
C137 0.038(5) 0.054(5) 0.043(5) 0.018(4) 0.010(4) 0.017(4)
C138 0.032(4) 0.035(5) 0.033(5) 0.022(4) 0.006(4) 0.004(4)
C139 0.040(5) 0.037(5) 0.040(5) 0.015(4) 0.010(4) 0.011(4)
C140 0.051(5) 0.041(5) 0.045(5) 0.018(4) 0.009(4) 0.004(4)
C141 0.067(6) 0.054(6) 0.059(6) 0.019(4) 0.018(4) 0.008(4)
C142 0.075(6) 0.071(6) 0.061(6) 0.019(4) 0.019(5) 0.012(4)
C143 0.059(5) 0.047(5) 0.049(5) 0.020(4) 0.019(4) 0.003(4)
C144 0.036(5) 0.036(5) 0.033(5) 0.012(4) 0.012(4) 0.009(4)
C145 0.039(5) 0.044(5) 0.036(5) 0.015(4) 0.008(4) 0.015(4)
C146 0.028(4) 0.033(4) 0.026(4) 0.012(3) 0.004(3) 0.012(3)
C147 0.031(4) 0.038(5) 0.023(4) 0.003(3) 0.007(4) 0.014(4)
C148 0.036(4) 0.031(4) 0.027(4) 0.009(4) 0.005(4) 0.011(4)
C149 0.024(4) 0.023(4) 0.021(4) 0.006(3) 0.000(3) 0.010(3)
C150 0.022(4) 0.026(4) 0.024(4) 0.011(3) 0.003(3) 0.008(3)
C151 0.030(4) 0.025(4) 0.024(4) 0.010(3) 0.002(3) 0.009(3)
C152 0.038(5) 0.029(4) 0.030(5) 0.005(4) 0.004(4) 0.004(4)
C153 0.044(5) 0.031(5) 0.041(5) 0.013(4) 0.005(4) 0.008(4)
C154 0.044(5) 0.038(5) 0.042(5) 0.019(4) 0.003(4) 0.005(4)
C155 0.036(5) 0.029(4) 0.029(4) 0.011(4) 0.007(4) 0.001(4)
C156 0.022(4) 0.017(4) 0.023(4) 0.009(3) 0.001(3) 0.003(3)
C157 0.036(5) 0.038(5) 0.037(5) 0.014(4) 0.009(4) 0.003(4)
C158 0.033(4) 0.042(5) 0.031(5) 0.012(4) 0.007(4) 0.008(4)
C159 0.039(5) 0.055(5) 0.035(5) 0.015(4) 0.008(4) 0.010(4)
C160 0.037(5) 0.048(5) 0.032(5) 0.014(4) 0.004(4) 0.010(4)
C161 0.029(4) 0.032(4) 0.023(4) 0.008(3) 0.006(3) 0.006(3)
C162 0.023(4) 0.028(4) 0.025(4) 0.009(3) 0.003(3) 0.005(3)
C163 0.031(4) 0.031(4) 0.026(4) 0.009(3) 0.002(4) 0.010(4)
C164 0.032(4) 0.034(4) 0.027(4) 0.012(4) -0.001(4) 0.007(4)
C165 0.029(4) 0.026(4) 0.024(4) 0.005(3) 0.003(3) 0.010(3)
C166 0.025(4) 0.031(4) 0.033(5) 0.011(4) 0.004(4) 0.007(3)
C167 0.034(4) 0.029(4) 0.026(4) 0.009(3) 0.004(4) 0.013(4)
C168 0.018(4) 0.023(4) 0.022(4) 0.006(3) 0.001(3) 0.007(3)
C169 0.056(5) 0.063(6) 0.050(5) 0.013(4) 0.008(4) 0.018(4)
C170 0.076(6) 0.083(6) 0.070(6) 0.023(5) 0.003(4) 0.029(5)
C171 0.075(6) 0.078(6) 0.059(6) 0.022(4) 0.017(5) 0.017(4)
C172 0.055(5) 0.047(5) 0.043(5) 0.009(4) 0.017(4) 0.012(4)
C173 0.037(5) 0.034(5) 0.031(5) 0.012(4) 0.009(4) 0.005(4)
C174 0.027(4) 0.028(4) 0.026(4) 0.006(3) 0.000(3) 0.004(3)
C175 0.074(6) 0.060(6) 0.060(6) 0.019(4) 0.019(4) 0.013(4)
C176 0.085(7) 0.069(6) 0.078(6) 0.026(5) 0.022(5) 0.013(4)
C177 0.064(6) 0.064(6) 0.063(6) 0.024(4) 0.022(4) 0.016(4)
C178 0.067(6) 0.053(6) 0.066(6) 0.032(4) 0.006(4) 0.002(4)
C179 0.073(6) 0.065(6) 0.062(6) 0.032(5) 0.003(4) 0.005(4)
C180 0.026(4) 0.028(4) 0.026(4) 0.006(3) 0.009(3) 0.004(3)
C181 0.032(4) 0.037(5) 0.035(5) 0.012(4) 0.007(4) 0.012(4)
C182 0.038(5) 0.040(5) 0.039(5) 0.013(4) 0.008(4) 0.007(4)
C183 0.041(5) 0.048(5) 0.055(5) 0.021(4) 0.008(4) 0.011(4)
C184 0.036(5) 0.041(5) 0.047(5) 0.017(4) 0.000(4) 0.011(4)
C185 0.033(5) 0.032(5) 0.039(5) 0.016(4) 0.000(4) 0.005(4)
C186 0.023(4) 0.025(4) 0.032(4) 0.011(3) 0.001(3) 0.008(3)
C187 0.049(5) 0.036(5) 0.039(5) 0.018(4) -0.001(4) 0.008(4)
C188 0.059(5) 0.047(5) 0.046(5) 0.016(4) 0.011(4) 0.013(4)
C189 0.054(5) 0.044(5) 0.034(5) 0.017(4) 0.008(4) 0.007(4)
C190 0.044(5) 0.046(5) 0.037(5) 0.011(4) 0.008(4) 0.012(4)
C191 0.028(4) 0.030(4) 0.023(4) 0.012(3) 0.001(3) 0.004(3)
C192 0.028(4) 0.031(4) 0.021(4) 0.009(3) 0.001(3) 0.004(3)
C193 0.037(5) 0.041(5) 0.041(5) 0.010(4) 0.014(4) 0.008(4)
C194 0.024(4) 0.038(5) 0.027(4) 0.009(4) 0.010(3) 0.011(3)
C195 0.023(4) 0.030(4) 0.034(4) 0.013(4) 0.007(4) 0.005(3)
C196 0.031(4) 0.028(4) 0.037(5) 0.011(4) 0.007(4) 0.004(3)
C197 0.019(4) 0.015(4) 0.019(4) 0.010(3) -0.001(3) 0.003(3)
C198 0.021(4) 0.024(4) 0.030(4) 0.007(3) 0.006(3) 0.009(3)
C199 0.018(4) 0.020(4) 0.020(4) 0.008(3) 0.004(3) 0.004(3)
C200 0.026(4) 0.031(4) 0.032(4) 0.013(4) 0.000(4) 0.004(3)
C201 0.032(4) 0.029(4) 0.031(5) 0.010(4) 0.001(4) 0.001(4)
C202 0.031(4) 0.025(4) 0.023(4) 0.006(3) 0.008(3) 0.007(3)
C203 0.021(4) 0.026(4) 0.028(4) 0.009(3) 0.007(3) 0.009(3)
C204 0.021(4) 0.021(4) 0.020(4) 0.012(3) 0.003(3) 0.003(3)
C205 0.034(5) 0.034(5) 0.038(5) 0.013(4) 0.006(4) 0.010(4)
C206 0.018(4) 0.030(4) 0.022(4) 0.006(3) 0.009(3) 0.008(3)
C207 0.015(4) 0.020(4) 0.028(4) 0.006(3) 0.005(3) 0.009(3)
C208 0.024(4) 0.022(4) 0.027(4) 0.011(3) -0.002(3) 0.005(3)
C209 0.014(4) 0.017(4) 0.018(4) 0.006(3) 0.001(3) 0.006(3)
C210 0.026(4) 0.029(4) 0.021(4) 0.012(3) 0.002(3) 0.009(3)
C211 0.033(4) 0.029(4) 0.027(4) 0.014(4) 0.003(4) 0.006(3)
C212 0.032(4) 0.037(5) 0.031(4) 0.016(4) 0.003(4) 0.010(4)
C213 0.044(5) 0.038(5) 0.039(5) 0.025(4) 0.002(4) 0.007(4)
C214 0.035(5) 0.035(5) 0.033(5) 0.018(4) 0.006(4) 0.006(4)
C215 0.029(4) 0.034(5) 0.031(5) 0.012(4) 0.003(4) 0.004(4)
C216 0.021(4) 0.015(4) 0.020(4) 0.007(3) 0.005(3) 0.003(3)
C217 0.025(4) 0.038(5) 0.029(4) 0.008(4) 0.006(4) 0.009(4)
C218 0.027(4) 0.042(5) 0.031(5) 0.007(4) 0.006(4) 0.015(4)
C219 0.031(4) 0.034(5) 0.034(5) 0.011(4) 0.007(4) 0.009(4)
C220 0.030(4) 0.028(4) 0.029(4) 0.008(3) 0.006(4) 0.013(3)
C221 0.031(4) 0.028(4) 0.035(5) 0.013(4) 0.002(4) 0.011(4)
C222 0.019(4) 0.020(4) 0.019(4) 0.009(3) 0.005(3) 0.003(3)
C223 0.030(4) 0.024(4) 0.026(4) 0.012(3) 0.004(3) 0.006(3)
C224 0.035(4) 0.029(4) 0.029(4) 0.013(4) 0.006(4) 0.007(3)
C225 0.045(5) 0.034(5) 0.034(5) 0.018(4) 0.004(4) 0.006(4)
C226 0.034(5) 0.039(5) 0.040(5) 0.013(4) 0.014(4) 0.005(4)
C227 0.024(4) 0.025(4) 0.020(4) 0.008(3) 0.010(3) 0.007(3)
C228 0.025(4) 0.014(4) 0.023(4) 0.009(3) 0.002(3) 0.001(3)
C229 0.026(4) 0.028(4) 0.031(4) 0.013(3) 0.005(3) 0.007(3)
C230 0.035(4) 0.040(5) 0.034(5) 0.006(4) 0.017(4) 0.016(4)
C231 0.031(4) 0.029(4) 0.031(4) 0.004(3) 0.006(4) 0.013(4)
C232 0.033(4) 0.020(4) 0.031(4) 0.008(3) 0.010(4) 0.005(3)
C233 0.031(4) 0.027(4) 0.031(4) 0.012(3) 0.009(4) 0.010(3)
C234 0.016(4) 0.020(4) 0.021(4) 0.009(3) 0.001(3) 0.008(3)
C235 0.023(4) 0.022(4) 0.026(4) 0.009(3) 0.004(3) 0.009(3)
C236 0.026(4) 0.027(4) 0.029(4) 0.013(3) 0.011(3) 0.006(3)
C237 0.026(4) 0.031(4) 0.035(5) 0.012(4) 0.004(4) 0.008(3)
C238 0.027(4) 0.036(4) 0.030(4) 0.017(4) 0.005(3) 0.008(3)
C239 0.021(4) 0.029(4) 0.026(4) 0.009(3) 0.006(3) 0.008(3)
C240 0.019(4) 0.019(4) 0.021(4) 0.005(3) 0.007(3) 0.005(3)
C241 0.033(4) 0.034(5) 0.036(5) 0.015(4) 0.011(4) 0.006(4)
C242 0.026(4) 0.026(4) 0.032(4) 0.008(3) 0.005(4) 0.005(3)
C243 0.037(5) 0.045(5) 0.042(5) 0.015(4) 0.015(4) 0.005(4)
C244 0.033(4) 0.036(5) 0.036(5) 0.016(4) 0.005(4) 0.007(4)
C245 0.021(4) 0.026(4) 0.021(4) 0.003(3) 0.007(3) 0.010(3)
C246 0.023(4) 0.020(4) 0.013(4) 0.001(3) 0.009(3) 0.004(3)
C247 0.025(4) 0.019(4) 0.024(4) 0.005(3) 0.002(3) 0.006(3)
C248 0.021(4) 0.024(4) 0.021(4) 0.005(3) 0.000(3) 0.010(3)
C249 0.031(4) 0.033(4) 0.026(4) 0.009(3) 0.002(3) 0.014(4)
C250 0.038(5) 0.026(4) 0.030(4) 0.010(4) 0.001(4) 0.006(4)
C251 0.028(4) 0.025(4) 0.023(4) 0.004(3) 0.001(3) 0.005(3)
C252 0.025(4) 0.018(4) 0.016(4) 0.005(3) 0.004(3) 0.001(3)
C253 0.039(5) 0.050(5) 0.049(5) 0.006(4) 0.015(4) 0.004(4)
C254 0.027(4) 0.028(4) 0.027(4) 0.003(3) 0.008(4) 0.005(3)
C255 0.026(4) 0.032(4) 0.032(4) 0.009(4) 0.009(4) 0.001(3)
C256 0.031(4) 0.034(5) 0.041(5) 0.004(4) 0.007(4) 0.007(4)
C257 0.024(4) 0.017(4) 0.025(4) 0.006(3) 0.002(3) 0.003(3)
C258 0.031(4) 0.034(4) 0.029(4) 0.012(4) 0.004(4) 0.005(4)
C259 0.026(4) 0.021(4) 0.030(4) 0.007(3) -0.001(3) 0.007(3)
C260 0.028(4) 0.038(5) 0.035(5) 0.001(4) 0.004(4) 0.006(4)
C261 0.036(5) 0.038(5) 0.034(5) 0.004(4) 0.004(4) 0.008(4)
C262 0.032(4) 0.031(4) 0.032(5) 0.005(4) 0.004(4) 0.007(4)
C263 0.026(4) 0.027(4) 0.025(4) 0.008(3) 0.003(3) 0.006(3)
C264 0.023(4) 0.024(4) 0.022(4) 0.007(3) 0.003(3) 0.006(3)
C265 0.040(5) 0.047(5) 0.037(5) 0.020(4) 0.006(4) 0.004(4)
C266 0.065(6) 0.072(6) 0.065(6) 0.029(4) 0.015(4) 0.007(4)
C267 0.078(6) 0.076(6) 0.071(6) 0.036(5) 0.016(5) 0.009(4)
C268 0.066(6) 0.066(6) 0.053(6) 0.026(4) 0.011(4) 0.010(4)
C269 0.046(5) 0.048(5) 0.037(5) 0.018(4) 0.008(4) 0.013(4)
C270 0.027(4) 0.027(4) 0.025(4) 0.008(3) 0.007(3) 0.007(3)
C271 0.039(5) 0.037(5) 0.049(5) 0.011(4) 0.012(4) 0.008(4)
C272 0.047(5) 0.038(5) 0.053(5) 0.011(4) 0.011(4) 0.015(4)
C273 0.038(5) 0.050(5) 0.033(5) 0.007(4) 0.008(4) 0.014(4)
C274 0.045(5) 0.044(5) 0.049(5) 0.018(4) 0.016(4) 0.014(4)
C275 0.045(5) 0.047(5) 0.054(5) 0.022(4) 0.011(4) 0.012(4)
C276 0.020(4) 0.023(4) 0.019(4) 0.008(3) 0.002(3) 0.008(3)
C277 0.038(5) 0.041(5) 0.042(5) 0.004(4) 0.012(4) 0.007(4)
C278 0.053(5) 0.046(5) 0.057(5) 0.013(4) 0.015(4) 0.009(4)
C279 0.057(5) 0.058(5) 0.052(5) 0.011(4) 0.014(4) 0.017(4)
C280 0.063(6) 0.069(6) 0.070(6) 0.005(4) 0.014(4) 0.020(4)
C281 0.048(5) 0.058(5) 0.053(5) 0.006(4) 0.017(4) 0.012(4)
C282 0.031(4) 0.022(4) 0.025(4) 0.004(3) 0.008(4) 0.005(3)
C283 0.032(5) 0.039(5) 0.040(5) 0.017(4) 0.004(4) 0.002(4)
C284 0.046(5) 0.052(5) 0.045(5) 0.025(4) 0.007(4) 0.008(4)
C285 0.042(5) 0.054(5) 0.047(5) 0.023(4) 0.008(4) 0.005(4)
C286 0.033(5) 0.039(5) 0.038(5) 0.018(4) 0.009(4) 0.000(4)
C287 0.026(4) 0.027(4) 0.027(4) 0.010(3) 0.004(3) 0.004(3)
C288 0.023(4) 0.028(4) 0.024(4) 0.011(3) 0.005(3) 0.009(3)
C289 0.034(4) 0.035(5) 0.027(4) 0.012(4) 0.003(4) 0.001(4)
C290 0.026(4) 0.028(4) 0.020(4) 0.011(3) 0.007(3) 0.006(3)
C291 0.036(5) 0.036(5) 0.025(4) 0.014(4) 0.001(4) 0.006(4)
C292 0.025(4) 0.030(4) 0.027(4) 0.012(3) 0.000(3) 0.007(3)
C293 0.020(4) 0.022(4) 0.017(4) 0.004(3) 0.000(3) 0.004(3)
C294 0.021(4) 0.021(4) 0.019(4) 0.010(3) 0.006(3) 0.003(3)
C295 0.016(4) 0.015(4) 0.022(4) 0.006(3) 0.004(3) 0.001(3)
C296 0.028(4) 0.026(4) 0.035(5) 0.015(4) 0.003(4) 0.008(3)
C297 0.022(4) 0.025(4) 0.038(5) 0.011(4) 0.007(4) 0.004(3)
C298 0.025(4) 0.027(4) 0.037(5) 0.011(4) 0.011(4) 0.007(3)
C299 0.022(4) 0.024(4) 0.033(4) 0.015(3) 0.006(3) 0.008(3)
C300 0.012(4) 0.010(4) 0.016(4) 0.005(3) -0.001(3) 0.006(3)
C301 0.034(4) 0.032(4) 0.025(4) 0.010(4) 0.006(4) 0.008(4)
C302 0.022(4) 0.025(4) 0.022(4) 0.007(3) 0.005(3) 0.007(3)
C303 0.032(4) 0.040(5) 0.022(4) 0.007(4) 0.007(4) 0.012(4)
C304 0.028(4) 0.020(4) 0.025(4) 0.001(3) 0.005(3) 0.010(3)
C305 0.018(4) 0.016(4) 0.025(4) 0.004(3) 0.003(3) 0.008(3)
C306 0.016(4) 0.018(4) 0.021(4) 0.006(3) 0.002(3) 0.003(3)
C307 0.015(4) 0.020(4) 0.028(4) 0.008(3) 0.006(3) 0.004(3)
C308 0.029(4) 0.036(5) 0.038(5) 0.009(4) 0.009(4) 0.009(4)
C309 0.025(4) 0.021(4) 0.044(5) 0.011(4) 0.006(4) 0.002(3)
C310 0.019(4) 0.014(4) 0.029(4) 0.007(3) 0.009(3) 0.001(3)
C311 0.017(4) 0.028(4) 0.029(4) 0.010(3) 0.001(3) 0.010(3)
C312 0.010(4) 0.009(4) 0.019(4) 0.002(3) 0.002(3) 0.006(3)
C313 0.020(4) 0.013(4) 0.018(4) 0.002(3) 0.007(3) 0.005(3)
C314 0.021(4) 0.021(4) 0.023(4) 0.003(3) 0.005(3) 0.008(3)
C315 0.028(4) 0.026(4) 0.027(4) 0.006(3) 0.004(3) 0.013(3)
C316 0.037(5) 0.034(5) 0.028(4) 0.011(4) 0.007(4) 0.011(4)
C317 0.035(5) 0.041(5) 0.033(5) 0.014(4) 0.014(4) 0.009(4)
C318 0.027(4) 0.033(4) 0.026(4) 0.007(3) 0.008(3) 0.009(3)
C319 0.018(4) 0.026(4) 0.026(4) 0.007(3) 0.004(3) 0.012(3)
C320 0.032(4) 0.024(4) 0.039(5) 0.011(4) 0.001(4) 0.005(3)
C321 0.040(5) 0.038(5) 0.050(5) 0.017(4) -0.001(4) 0.014(4)
C322 0.039(5) 0.043(5) 0.051(5) 0.020(4) 0.014(4) 0.012(4)
C323 0.047(5) 0.045(5) 0.050(5) 0.023(4) 0.010(4) 0.012(4)
C324 0.040(5) 0.040(5) 0.042(5) 0.017(4) 0.016(4) 0.017(4)
C325 0.021(4) 0.026(4) 0.025(4) 0.002(3) 0.008(3) 0.007(3)
C326 0.030(4) 0.034(5) 0.031(5) 0.004(4) 0.008(4) 0.012(4)
C327 0.033(4) 0.029(4) 0.029(4) 0.014(4) 0.002(4) 0.009(4)
C328 0.022(4) 0.032(4) 0.028(4) 0.009(3) 0.007(3) 0.007(3)
C329 0.024(4) 0.026(4) 0.027(4) 0.005(3) 0.005(3) 0.011(3)
C330 0.018(4) 0.019(4) 0.014(4) 0.006(3) -0.001(3) 0.005(3)
C331 0.019(4) 0.027(4) 0.021(4) 0.007(3) 0.002(3) 0.008(3)
C332 0.034(4) 0.037(5) 0.028(4) 0.017(4) 0.005(4) 0.005(4)
C333 0.039(5) 0.037(5) 0.035(5) 0.013(4) 0.003(4) 0.009(4)
C334 0.034(4) 0.037(5) 0.024(4) 0.002(4) 0.009(4) 0.010(4)
C335 0.029(4) 0.037(5) 0.024(4) 0.007(3) 0.006(3) 0.011(4)
C336 0.017(4) 0.019(4) 0.021(4) 0.008(3) 0.000(3) 0.003(3)
C337 0.047(4) 0.046(4) 0.047(4) 0.014(3) 0.004(3) 0.002(3)
C338 0.038(3) 0.038(3) 0.036(3) 0.015(3) 0.003(3) 0.005(3)
C339 0.042(3) 0.039(3) 0.043(3) 0.014(3) 0.004(3) 0.007(3)
C340 0.040(3) 0.042(3) 0.042(3) 0.013(2) 0.001(3) 0.011(2)
C341 0.033(2) 0.034(2) 0.033(2) 0.013(2) 0.007(2) 0.009(2)
C342 0.032(3) 0.031(3) 0.033(3) 0.016(2) 0.006(2) 0.007(2)
C343 0.031(3) 0.033(3) 0.030(3) 0.014(2) 0.004(2) 0.008(2)
C344 0.034(3) 0.036(3) 0.035(3) 0.012(3) 0.002(3) 0.011(3)
C345 0.033(3) 0.042(3) 0.037(3) 0.011(3) 0.002(3) 0.010(3)
C346 0.035(3) 0.043(3) 0.035(3) 0.010(3) 0.004(3) 0.003(3)
C347 0.030(3) 0.033(3) 0.032(3) 0.010(2) 0.006(2) 0.007(2)
C348 0.028(2) 0.031(2) 0.029(2) 0.011(2) 0.006(2) 0.009(2)
C349 0.051(4) 0.043(4) 0.045(4) 0.012(3) 0.008(3) 0.007(3)
C350 0.043(3) 0.032(3) 0.033(3) 0.009(3) 0.009(3) 0.009(3)
C351 0.039(3) 0.035(3) 0.036(3) 0.009(3) 0.009(3) 0.007(3)
C352 0.032(3) 0.032(3) 0.031(3) 0.013(2) 0.008(3) 0.008(3)
C353 0.028(2) 0.029(2) 0.027(2) 0.012(2) 0.010(2) 0.007(2)
C354 0.036(3) 0.032(3) 0.030(3) 0.011(2) 0.007(2) 0.007(2)
C355 0.026(2) 0.030(2) 0.028(3) 0.010(2) 0.006(2) 0.010(2)
C356 0.029(3) 0.030(3) 0.026(3) 0.014(2) 0.009(3) 0.006(3)
C357 0.031(3) 0.035(3) 0.029(3) 0.010(3) 0.011(3) 0.008(3)
C358 0.029(3) 0.033(3) 0.030(3) 0.005(3) 0.009(3) 0.010(3)
C359 0.027(3) 0.029(3) 0.028(3) 0.011(2) 0.007(2) 0.009(2)
C360 0.026(2) 0.028(2) 0.027(2) 0.012(2) 0.007(2) 0.009(2)
C361 0.051(3) 0.052(3) 0.054(3) 0.019(2) 0.006(3) 0.009(2)
C362 0.055(3) 0.055(3) 0.062(3) 0.018(3) 0.004(3) 0.013(3)
C363 0.057(4) 0.056(4) 0.063(4) 0.020(3) 0.010(3) 0.009(3)
C364 0.057(4) 0.057(4) 0.064(4) 0.023(3) 0.007(3) 0.006(3)
C365 0.053(3) 0.060(3) 0.060(3) 0.021(3) 0.007(3) 0.011(3)
C366 0.045(3) 0.049(3) 0.047(3) 0.022(2) 0.009(3) 0.009(3)
C367 0.057(3) 0.062(3) 0.058(3) 0.028(3) 0.002(3) 0.008(3)
C368 0.060(4) 0.064(4) 0.063(4) 0.025(3) 0.002(3) 0.009(3)
C369 0.052(4) 0.056(4) 0.056(4) 0.023(3) 0.005(3) 0.015(3)
C370 0.060(4) 0.065(4) 0.062(4) 0.023(3) 0.001(3) 0.011(3)
C371 0.050(3) 0.055(3) 0.052(3) 0.023(3) 0.005(3) 0.012(3)
C373 0.057(3) 0.062(3) 0.057(3) 0.021(3) 0.016(3) 0.013(3)
C374 0.069(3) 0.071(3) 0.066(3) 0.020(3) 0.016(3) 0.014(3)
C375 0.081(4) 0.082(4) 0.077(4) 0.021(3) 0.020(3) 0.016(3)
C376 0.081(4) 0.083(4) 0.077(4) 0.019(3) 0.018(3) 0.016(3)
C377 0.074(4) 0.080(4) 0.074(4) 0.016(3) 0.016(3) 0.017(3)
C378 0.064(3) 0.071(3) 0.062(3) 0.018(3) 0.014(3) 0.010(3)
C372 0.047(3) 0.054(3) 0.051(3) 0.025(3) 0.007(3) 0.014(3)
C379 0.061(3) 0.065(3) 0.065(3) 0.016(3) 0.013(3) 0.016(3)
C380 0.072(4) 0.076(4) 0.078(4) 0.013(3) 0.012(3) 0.020(3)
C381 0.073(4) 0.072(4) 0.074(4) 0.014(3) 0.010(3) 0.023(3)
C382 0.078(4) 0.073(4) 0.076(4) 0.020(3) 0.012(3) 0.018(3)
C383 0.064(3) 0.061(3) 0.065(3) 0.020(3) 0.010(3) 0.018(3)
C384 0.052(3) 0.058(3) 0.057(3) 0.020(2) 0.010(3) 0.017(3)
F1 0.075(5) 0.062(5) 0.041(4) 0.007(4) -0.024(4) 0.006(4)
F2 0.043(4) 0.062(5) 0.063(5) 0.011(4) -0.007(4) 0.006(4)
F3 0.063(5) 0.044(4) 0.056(5) 0.012(4) -0.008(4) 0.001(4)
F4 0.078(5) 0.025(4) 0.041(4) 0.003(3) 0.008(4) 0.003(3)
F5 0.052(4) 0.056(4) 0.029(4) -0.005(3) 0.017(3) 0.009(3)
F6 0.043(4) 0.058(5) 0.051(5) -0.015(4) 0.008(4) -0.009(4)
F7 0.060(4) 0.035(4) 0.023(3) 0.002(3) 0.015(3) -0.003(3)
F8 0.038(4) 0.052(4) 0.051(4) -0.004(3) 0.009(3) -0.004(3)
F9 0.064(5) 0.036(4) 0.042(4) 0.006(3) 0.008(4) 0.005(3)
F10 0.047(5) 0.102(6) 0.051(5) 0.004(4) 0.004(4) 0.007(4)
F11 0.090(7) 0.093(7) 0.131(8) -0.004(6) -0.030(6) 0.001(6)
F12 0.069(6) 0.164(8) 0.041(5) 0.025(5) -0.007(4) 0.002(5)
F13 0.057(5) 0.069(5) 0.030(4) 0.010(4) 0.000(3) 0.010(4)
F14 0.057(5) 0.043(4) 0.058(5) 0.009(4) -0.001(4) 0.000(4)
F15 0.043(4) 0.057(5) 0.057(5) 0.001(4) -0.011(4) 0.022(4)
F16 0.099(7) 0.088(6) 0.078(6) 0.009(5) -0.018(5) 0.017(5)
F17 0.123(7) 0.048(5) 0.067(5) 0.011(4) 0.003(5) 0.013(5)
F18 0.113(6) 0.050(5) 0.052(5) 0.009(4) 0.028(5) 0.009(4)
F19 0.103(6) 0.043(4) 0.055(5) 0.024(4) 0.045(4) 0.019(4)
F20 0.060(5) 0.111(6) 0.078(6) 0.076(5) 0.009(4) 0.019(4)
F21 0.043(4) 0.050(4) 0.040(4) 0.015(3) 0.021(3) 0.012(3)
F22 0.039(4) 0.069(5) 0.030(4) 0.016(3) 0.013(3) 0.004(3)
F23 0.044(4) 0.053(4) 0.033(4) 0.009(3) 0.011(3) 0.010(3)
F24 0.031(4) 0.074(5) 0.040(4) 0.028(4) 0.010(3) 0.018(3)
F25 0.142(8) 0.136(8) 0.068(6) 0.014(5) 0.017(6) 0.090(6)
F26 0.056(5) 0.105(6) 0.063(5) 0.006(4) 0.011(4) 0.048(5)
F27 0.121(7) 0.089(7) 0.131(8) -0.023(5) 0.087(6) 0.008(6)
F28 0.044(4) 0.062(5) 0.063(5) 0.034(4) 0.026(4) 0.005(4)
F29 0.049(4) 0.082(5) 0.054(5) 0.043(4) 0.025(4) 0.032(4)
F30 0.054(4) 0.076(5) 0.047(4) 0.025(4) 0.040(4) 0.041(4)
F31 0.050(4) 0.049(4) 0.064(5) 0.028(4) 0.042(4) 0.013(3)
F32 0.059(5) 0.080(5) 0.060(5) 0.051(4) 0.011(4) 0.001(4)
F33 0.099(6) 0.041(4) 0.071(5) 0.020(4) 0.042(5) 0.017(4)
F34 0.167(9) 0.166(9) 0.132(8) 0.024(6) 0.064(7) 0.091(7)
F35 0.102(4) 0.105(4) 0.101(4) 0.029(2) 0.029(2) 0.014(2)
F36 0.068(6) 0.173(8) 0.059(6) -0.039(5) 0.025(5) 0.024(6)
F37 0.050(4) 0.036(4) 0.029(4) 0.020(3) 0.006(3) 0.008(3)
F38 0.055(4) 0.047(4) 0.027(4) 0.012(3) -0.003(3) 0.014(3)
F39 0.036(4) 0.079(5) 0.040(4) 0.030(4) 0.019(3) 0.013(4)
F40 0.061(5) 0.049(4) 0.055(5) 0.033(4) 0.025(4) 0.002(4)
F41 0.054(4) 0.061(5) 0.031(4) 0.010(3) 0.015(3) 0.001(4)
F42 0.034(4) 0.083(5) 0.035(4) 0.029(4) 0.009(3) 0.012(4)
F43 0.118(7) 0.081(6) 0.079(6) 0.005(5) 0.010(6) 0.021(6)
F44 0.124(7) 0.066(5) 0.085(6) 0.014(5) 0.054(5) 0.036(5)
F45 0.173(8) 0.060(5) 0.056(5) 0.021(4) 0.037(6) 0.013(5)
F46 0.099(7) 0.130(8) 0.110(7) -0.011(6) 0.024(6) -0.027(6)
F47 0.079(6) 0.100(6) 0.104(7) 0.064(6) -0.012(5) -0.037(5)
F48 0.129(8) 0.100(7) 0.168(9) 0.074(7) -0.075(6) -0.013(6)
Ir1 0.01432(19) 0.0138(2) 0.0137(2) 0.00438(16) 0.00551(15) 0.00453(15)
Ir2 0.0227(2) 0.0193(2) 0.0131(2) 0.00423(17) 0.00405(16) 0.00699(17)
Ir3 0.0147(2) 0.0292(2) 0.0213(2) 0.01148(18) 0.00141(17) 0.00532(17)
Ir4 0.0193(2) 0.0200(2) 0.0135(2) 0.00595(17) 0.00070(16) 0.00439(16)
Ir5 0.01094(19) 0.0204(2) 0.0165(2) 0.00826(17) 0.00439(15) 0.00397(15)
Ir6 0.0185(2) 0.0182(2) 0.0140(2) 0.00332(16) 0.00189(16) 0.00412(16)
Ir7 0.01315(19) 0.0139(2) 0.0167(2) 0.00730(16) 0.00561(15) 0.00564(15)
Ir8 0.0203(2) 0.0197(2) 0.0193(2) 0.00922(17) 0.00608(17) 0.00543(17)
N1 0.013(4) 0.028(5) 0.011(4) 0.008(4) 0.002(3) 0.009(4)
N2 0.017(3) 0.029(4) 0.016(4) 0.005(3) 0.009(3) 0.010(3)
N3 0.032(5) 0.040(6) 0.033(6) 0.020(5) 0.019(5) 0.023(5)
N4 0.016(4) 0.018(4) 0.009(4) 0.000(3) -0.002(3) 0.005(3)
N5 0.025(5) 0.020(5) 0.021(5) 0.005(4) 0.007(4) 0.002(4)
N6 0.027(5) 0.025(5) 0.033(6) 0.009(4) 0.004(4) 0.007(4)
N7 0.023(5) 0.022(5) 0.031(5) 0.012(4) -0.001(4) 0.004(4)
N8 0.019(5) 0.032(5) 0.030(5) 0.017(4) 0.008(4) 0.012(4)
N9 0.022(5) 0.042(6) 0.030(5) 0.017(5) 0.019(4) 0.012(4)
N10 0.021(5) 0.041(6) 0.018(5) 0.002(4) -0.002(4) 0.015(4)
N11 0.036(5) 0.028(5) 0.010(4) 0.006(4) 0.008(4) 0.010(4)
N12 0.025(5) 0.033(5) 0.012(5) 0.002(4) 0.002(4) 0.007(4)
N13 0.007(4) 0.031(5) 0.018(5) 0.012(4) 0.004(3) 0.007(4)
N14 0.008(4) 0.040(6) 0.019(5) 0.017(4) 0.004(4) 0.007(4)
N15 0.010(4) 0.023(5) 0.015(4) 0.007(4) 0.002(3) -0.003(3)
N16 0.012(4) 0.026(5) 0.022(5) -0.004(4) 0.002(4) -0.002(4)
N17 0.031(5) 0.021(5) 0.020(5) 0.006(4) 0.012(4) 0.014(4)
N18 0.025(5) 0.017(5) 0.018(5) 0.003(4) 0.000(4) 0.005(4)
N19 0.012(4) 0.025(5) 0.013(4) 0.006(4) 0.009(3) 0.005(3)
N20 0.009(4) 0.025(5) 0.017(4) 0.006(4) 0.002(3) 0.005(3)
N21 0.014(4) 0.033(5) 0.026(5) 0.012(4) 0.001(4) 0.007(4)
N22 0.040(6) 0.017(5) 0.038(6) 0.012(4) 0.009(5) 0.017(4)
N23 0.023(5) 0.026(5) 0.019(5) 0.011(4) 0.006(4) 0.008(4)
N24 0.014(5) 0.076(8) 0.064(8) 0.050(7) 0.007(5) 0.009(5)
P1 0.0191(14) 0.0189(14) 0.0230(15) 0.0091(12) 0.0041(11) 0.0058(11)
P2 0.0147(13) 0.0192(14) 0.0293(16) 0.0085(12) 0.0091(12) 0.0060(11)
P3 0.0244(15) 0.0238(15) 0.0244(16) 0.0058(12) 0.0073(12) 0.0074(12)
P4 0.0374(17) 0.0295(17) 0.0197(15) 0.0091(13) 0.0026(13) 0.0146(14)
P5 0.0182(14) 0.0331(17) 0.0300(16) 0.0213(14) 0.0068(12) 0.0093(12)
P6 0.0201(14) 0.0304(16) 0.0206(15) 0.0145(13) 0.0032(12) 0.0026(12)
P7 0.0199(14) 0.0214(15) 0.0188(14) 0.0084(12) 0.0022(11) 0.0036(11)
P8 0.0188(13) 0.0212(14) 0.0154(14) 0.0065(11) 0.0047(11) 0.0029(11)
P9 0.0130(13) 0.0234(14) 0.0195(14) 0.0096(12) 0.0060(11) 0.0069(11)
P10 0.0112(12) 0.0190(14) 0.0187(14) 0.0063(11) 0.0038(10) 0.0024(10)
P11 0.0230(14) 0.0208(14) 0.0172(14) 0.0084(11) 0.0037(11) 0.0091(11)
P12 0.0162(13) 0.0179(14) 0.0177(14) 0.0034(11) 0.0011(11) 0.0034(11)
P13 0.0190(13) 0.0128(13) 0.0200(14) 0.0085(11) 0.0075(11) 0.0055(10)
P14 0.0149(13) 0.0156(13) 0.0152(13) 0.0078(11) 0.0051(10) 0.0062(10)
P15 0.0288(15) 0.0511(17) 0.0311(15) 0.0238(13) 0.0143(12) 0.0149(13)
P16 0.0290(15) 0.0491(17) 0.0390(16) 0.0270(14) 0.0122(13) 0.0168(13)
S1 0.0180(13) 0.0209(14) 0.0223(14) 0.0112(11) 0.0032(11) 0.0068(10)
S2 0.0189(13) 0.0180(13) 0.0311(15) 0.0083(11) 0.0125(11) 0.0071(11)
S3 0.0262(14) 0.0198(14) 0.0213(14) 0.0024(11) 0.0068(11) 0.0061(11)
S4 0.0301(15) 0.0268(15) 0.0213(14) 0.0099(12) 0.0020(12) 0.0103(12)
S5 0.0191(13) 0.0372(17) 0.0232(15) 0.0163(13) -0.0027(11) 0.0024(12)
S6 0.0164(13) 0.0330(16) 0.0214(14) 0.0115(12) 0.0019(11) 0.0079(11)
S7 0.0215(14) 0.0197(14) 0.0290(15) 0.0103(12) -0.0008(11) 0.0045(11)
S8 0.0192(13) 0.0231(14) 0.0257(15) 0.0062(12) 0.0051(11) 0.0035(11)
S9 0.0214(13) 0.0240(14) 0.0160(13) 0.0067(11) 0.0070(11) -0.0009(11)
S10 0.0169(12) 0.0204(13) 0.0167(13) 0.0091(11) 0.0015(10) 0.0057(10)
S11 0.0308(15) 0.0171(14) 0.0154(13) 0.0044(11) 0.0016(11) 0.0014(11)
S12 0.0306(15) 0.0244(15) 0.0208(15) 0.0060(12) -0.0079(12) 0.0071(12)
S13 0.0137(12) 0.0173(13) 0.0237(14) 0.0106(11) 0.0082(10) 0.0060(10)
S14 0.0141(12) 0.0196(13) 0.0201(13) 0.0113(11) 0.0073(10) 0.0069(10)
S15 0.0292(14) 0.0385(15) 0.0243(13) 0.0155(12) 0.0095(11) 0.0079(11)
S16 0.0274(13) 0.0404(15) 0.0316(14) 0.0228(12) 0.0084(11) 0.0135(11)

loop_
_atom_type_symbol
_atom_type_description
_atom_type_scat_dispersion_real
_atom_type_scat_dispersion_imag
_atom_type_scat_source
C C 0.0033 0.0016 'International Tables Vol C Tables 4.2.6.8 and 6.1.1.4'
H H 0.0000 0.0000 'International Tables Vol C Tables 4.2.6.8 and 6.1.1.4'
F F 0.0171 0.0103 'International Tables Vol C Tables 4.2.6.8 and 6.1.1.4'
Ir Ir -1.4442 7.9887 'International Tables Vol C Tables 4.2.6.8 and 6.1.1.4'
N N 0.0061 0.0033 'International Tables Vol C Tables 4.2.6.8 and 6.1.1.4'
P P 0.1023 0.0942 'International Tables Vol C Tables 4.2.6.8 and 6.1.1.4'
S S 0.1246 0.1234 'International Tables Vol C Tables 4.2.6.8 and 6.1.1.4'

loop_
_geom_angle_atom_site_label_1
_geom_angle_atom_site_label_2
_geom_angle_atom_site_label_3
_geom_angle
F3 C1 F2 106.7(11)
F3 C1 F1 106.4(11)
F2 C1 F1 106.3(11)
F3 C1 C2 113.1(11)
F2 C1 C2 112.2(11)
F1 C1 C2 111.7(11)
C6 C2 C3 117.7(11)
C6 C2 C1 120.9(10)
C3 C2 C1 121.2(11)
C2 C3 C4 119.5(11)
C2 C3 H3 120.3
C4 C3 H3 120.3
C5 C4 C3 120.8(10)
C5 C4 H4 119.6
C3 C4 H4 119.6
N2 C5 C4 118.2(10)
N2 C5 C7 113.9(9)
C4 C5 C7 127.8(10)
N2 C6 C2 123.1(9)
N2 C6 H6 118.5
C2 C6 H6 118.5
C8 C7 C12 119.4(10)
C8 C7 C5 123.7(10)
C12 C7 C5 116.8(9)
C9 C8 C7 121.8(10)
C9 C8 H8 119.1
C7 C8 H8 119.1
C8 C9 C10 119.9(10)
C8 C9 H9 120.1
C10 C9 H9 120.1
C11 C10 C9 119.1(11)
C11 C10 H10 120.4
C9 C10 H10 120.4
C12 C11 C10 121.5(10)
C12 C11 H11 119.2
C10 C11 H11 119.2
C11 C12 C7 118.1(9)
C11 C12 Ir1 128.4(7)
C7 C12 Ir1 113.4(7)
F5 C13 F4 106.4(9)
F5 C13 F6 104.7(9)
F4 C13 F6 107.0(10)
F5 C13 C14 111.6(9)
F4 C13 C14 113.7(10)
F6 C13 C14 112.9(9)
C15 C14 C18 120.4(10)
C15 C14 C13 120.6(10)
C18 C14 C13 118.7(10)
C14 C15 C16 119.2(11)
C14 C15 H15 120.4
C16 C15 H15 120.4
C15 C16 C17 120.2(10)
C15 C16 H16 119.9
C17 C16 H16 119.9
N1 C17 C16 119.0(9)
N1 C17 C19 114.6(9)
C16 C17 C19 126.5(9)
N1 C18 C14 122.2(9)
N1 C18 H18 118.9
C14 C18 H18 118.9
C24 C19 C17 116.2(8)
C24 C19 C20 122.0(9)
C17 C19 C20 121.7(10)
C21 C20 C19 115.4(10)
C21 C20 H20 122.3
C19 C20 H20 122.3
C22 C21 C20 122.3(10)
C22 C21 H21 118.9
C20 C21 H21 118.9
C21 C22 C23 121.8(10)
C21 C22 H22 119.1
C23 C22 H22 119.1
C22 C23 C24 119.9(10)
C22 C23 H23 120.0
C24 C23 H23 120.0
C23 C24 C19 118.4(9)
C23 C24 Ir1 127.9(8)
C19 C24 Ir1 113.7(7)
C26 C25 C30 118.6(11)
C26 C25 H25 120.7
C30 C25 H25 120.7
C25 C26 C27 121.6(11)
C25 C26 H26 119.2
C27 C26 H26 119.2
C28 C27 C26 119.6(12)
C28 C27 H27 120.2
C26 C27 H27 120.2
C27 C28 C29 120.5(13)
C27 C28 H28 119.7
C29 C28 H28 119.7
C28 C29 C30 118.7(11)
C28 C29 H29 120.6
C30 C29 H29 120.6
C29 C30 C25 120.8(10)
C29 C30 P1 118.5(8)
C25 C30 P1 120.5(8)
C32 C31 C36 119.7(10)
C32 C31 P1 120.9(8)
C36 C31 P1 119.3(8)
C31 C32 C33 119.4(11)
C31 C32 H32 120.3
C33 C32 H32 120.3
C34 C33 C32 120.8(11)
C34 C33 H33 119.6
C32 C33 H33 119.6
C33 C34 C35 118.8(11)
C33 C34 H34 120.6
C35 C34 H34 120.6
C36 C35 C34 121.0(12)
C36 C35 H35 119.5
C34 C35 H35 119.5
C35 C36 C31 120.1(11)
C35 C36 H36 119.9
C31 C36 H36 119.9
C42 C37 C38 117.6(9)
C42 C37 P2 119.8(8)
C38 C37 P2 122.5(7)
C37 C38 C39 121.6(9)
C37 C38 H38 119.2
C39 C38 H38 119.2
C38 C39 C40 116.3(11)
C38 C39 H39 121.9
C40 C39 H39 121.9
C41 C40 C39 123.3(11)
C41 C40 H40 118.3
C39 C40 H40 118.3
C40 C41 C42 118.2(11)
C40 C41 H41 120.9
C42 C41 H41 120.9
C37 C42 C41 122.9(11)
C37 C42 H42 118.6
C41 C42 H42 118.6
C48 C43 C44 118.4(11)
C48 C43 P2 123.3(9)
C44 C43 P2 118.3(9)
C43 C44 C45 116.9(12)
C43 C44 H44 121.6
C45 C44 H44 121.6
C46 C45 C44 121.9(13)
C46 C45 H45 119.1
C44 C45 H45 119.1
C45 C46 C47 121.2(14)
C45 C46 H46 119.4
C47 C46 H46 119.4
C48 C47 C46 115.5(13)
C48 C47 H47 122.3
C46 C47 H47 122.3
C43 C48 C47 125.8(13)
C43 C48 H48 117.1
C47 C48 H48 117.1
F7 C49 F9 105.3(9)
F7 C49 F8 106.5(9)
F9 C49 F8 106.8(9)
F7 C49 C50 113.8(9)
F9 C49 C50 113.0(10)
F8 C49 C50 110.9(9)
C54 C50 C51 116.6(10)
C54 C50 C49 122.6(10)
C51 C50 C49 120.8(10)
C52 C51 C50 119.0(11)
C52 C51 H51 120.5
C50 C51 H51 120.5
C51 C52 C53 122.4(11)
C51 C52 H52 118.8
C53 C52 H52 118.8
N4 C53 C52 120.7(9)
N4 C53 C60 113.8(9)
C52 C53 C60 125.5(10)
N4 C54 C50 123.0(9)
N4 C54 H54 118.5
C50 C54 H54 118.5
C60 C55 C56 115.3(9)
C60 C55 Ir2 115.4(7)
C56 C55 Ir2 129.0(8)
C57 C56 C55 121.5(11)
C57 C56 H56 119.3
C55 C56 H56 119.3
C58 C57 C56 121.4(11)
C58 C57 H57 119.3
C56 C57 H57 119.3
C57 C58 C59 119.2(11)
C57 C58 H58 120.4
C59 C58 H58 120.4
C60 C59 C58 121.0(11)
C60 C59 H59 119.5
C58 C59 H59 119.5
C59 C60 C55 121.5(10)
C59 C60 C53 124.5(10)
C55 C60 C53 114.0(9)
F10 C61 F12 106.0(13)
F10 C61 F11 106.0(13)
F12 C61 F11 105.1(13)
F10 C61 C62 115.7(13)
F12 C61 C62 113.3(13)
F11 C61 C62 110.0(13)
C66 C62 C63 119.3(12)
C66 C62 C61 120.5(12)
C63 C62 C61 120.2(12)
C62 C63 C64 118.8(12)
C62 C63 H63 120.6
C64 C63 H63 120.6
C63 C64 C65 118.9(11)
C63 C64 H64 120.6
C65 C64 H64 120.6
N5 C65 C64 120.4(10)
N5 C65 C67 116.2(9)
C64 C65 C67 123.4(10)
N5 C66 C62 123.2(11)
N5 C66 H66 118.4
C62 C66 H66 118.4
C68 C67 C72 121.0(10)
C68 C67 C65 124.4(10)
C72 C67 C65 114.6(9)
C69 C68 C67 120.3(10)
C69 C68 H68 119.9
C67 C68 H68 119.9
C68 C69 C70 119.9(11)
C68 C69 H69 120.0
C70 C69 H69 120.0
C69 C70 C71 121.0(11)
C69 C70 H70 119.5
C71 C70 H70 119.5
C70 C71 C72 121.0(10)
C70 C71 H71 119.5
C72 C71 H71 119.5
C71 C72 C67 116.8(9)
C71 C72 Ir2 129.6(8)
C67 C72 Ir2 113.5(8)
C78 C73 C74 120.9(14)
C78 C73 H73 119.6
C74 C73 H73 119.6
C75 C74 C73 119.2(16)
C75 C74 H74 120.4
C73 C74 H74 120.4
C74 C75 C76 122.3(15)
C74 C75 H75 118.9
C76 C75 H75 118.9
C77 C76 C75 120.1(14)
C77 C76 H76 119.9
C75 C76 H76 119.9
C76 C77 C78 119.3(13)
C76 C77 H77 120.4
C78 C77 H77 120.4
C73 C78 C77 118.2(12)
C73 C78 P4 121.7(10)
C77 C78 P4 120.1(10)
C84 C79 C80 120.9(12)
C84 C79 H79 119.6
C80 C79 H79 119.6
C81 C80 C79 118.0(13)
C81 C80 H80 121.0
C79 C80 H80 121.0
C80 C81 C82 123.2(13)
C80 C81 H81 118.4
C82 C81 H81 118.4
C81 C82 C83 118.9(13)
C81 C82 H82 120.6
C83 C82 H82 120.6
C84 C83 C82 119.1(12)
C84 C83 H83 120.4
C82 C83 H83 120.4
C79 C84 C83 119.9(11)
C79 C84 P4 121.4(9)
C83 C84 P4 118.7(9)
C86 C85 C90 122.9(12)
C86 C85 H85 118.6
C90 C85 H85 118.6
C85 C86 C87 118.4(13)
C85 C86 H86 120.8
C87 C86 H86 120.8
C86 C87 C88 122.6(14)
C86 C87 H87 118.7
C88 C87 H87 118.7
C87 C88 C89 116.5(13)
C87 C88 H88 121.8
C89 C88 H88 121.8
C90 C89 C88 122.1(12)
C90 C89 H89 118.9
C88 C89 H89 118.9
C85 C90 C89 117.5(11)
C85 C90 P3 121.8(9)
C89 C90 P3 120.6(9)
C96 C91 C92 117.8(11)
C96 C91 H91 121.1
C92 C91 H91 121.1
C93 C92 C91 120.9(11)
C93 C92 H92 119.6
C91 C92 H92 119.6
C92 C93 C94 120.6(12)
C92 C93 H93 119.7
C94 C93 H93 119.7
C95 C94 C93 118.6(11)
C95 C94 H94 120.7
C93 C94 H94 120.7
C96 C95 C94 121.4(10)
C96 C95 H95 119.3
C94 C95 H95 119.3
C95 C96 C91 120.8(10)
C95 C96 P3 121.5(8)
C91 C96 P3 117.7(8)
F13 C97 F14 106.6(10)
F13 C97 F15 104.9(10)
F14 C97 F15 109.3(10)
F13 C97 C98 110.4(10)
F14 C97 C98 113.4(10)
F15 C97 C98 111.7(10)
C99 C98 C102 117.0(11)
C99 C98 C97 121.4(11)
C102 C98 C97 121.5(10)
C100 C99 C98 121.3(11)
C100 C99 H99 119.3
C98 C99 H99 119.3
C99 C100 C101 119.0(10)
C99 C100 H100 120.5
C101 C100 H100 120.5
N7 C101 C100 119.9(10)
N7 C101 C103 115.0(9)
C100 C101 C103 125.1(10)
N7 C102 C98 122.9(10)
N7 C102 H102 118.6
C98 C102 H102 118.6
C108 C103 C104 121.2(11)
C108 C103 C101 115.8(10)
C104 C103 C101 122.9(10)
C105 C104 C103 119.4(11)
C105 C104 H104 120.3
C103 C104 H104 120.3
C106 C105 C104 119.8(11)
C106 C105 H105 120.1
C104 C105 H105 120.1
C105 C106 C107 122.6(13)
C105 C106 H106 118.7
C107 C106 H106 118.7
C106 C107 C108 118.8(11)
C106 C107 H107 120.6
C108 C107 H107 120.6
C103 C108 C107 118.0(10)
C103 C108 Ir3 114.3(8)
C107 C108 Ir3 127.7(8)
F18 C109 F17 108.6(14)
F18 C109 F16 108.1(15)
F17 C109 F16 103.0(14)
F18 C109 C110 115.2(15)
F17 C109 C110 112.7(14)
F16 C109 C110 108.5(14)
C111 C110 C114 121.9(13)
C111 C110 C109 118.5(14)
C114 C110 C109 119.5(12)
C110 C111 C112 114.5(14)
C110 C111 H111 122.8
C112 C111 H111 122.8
C113 C112 C111 121.7(13)
C113 C112 H112 119.2
C111 C112 H112 119.2
C112 C113 N8 118.3(11)
C112 C113 C120 127.8(11)
N8 C113 C120 113.8(10)
N8 C114 C110 124.2(11)
N8 C114 H114 117.9
C110 C114 H114 117.9
C120 C115 C116 116.7(10)
C120 C115 Ir3 114.6(8)
C116 C115 Ir3 128.7(9)
C115 C116 C117 122.3(12)
C115 C116 H116 118.9
C117 C116 H116 118.9
C118 C117 C116 120.4(12)
C118 C117 H117 119.8
C116 C117 H117 119.8
C117 C118 C119 120.9(13)
C117 C118 H118 119.6
C119 C118 H118 119.6
C118 C119 C120 118.9(12)
C118 C119 H119 120.5
C120 C119 H119 120.5
C115 C120 C113 118.1(10)
C115 C120 C119 120.7(10)
C113 C120 C119 121.1(11)
C122 C121 C126 119.6(12)
C122 C121 H121 120.2
C126 C121 H121 120.2
C121 C122 C123 122.0(13)
C121 C122 H122 119.0
C123 C122 H122 119.0
C122 C123 C124 119.1(14)
C122 C123 H123 120.4
C124 C123 H123 120.4
C123 C124 C125 123.5(15)
C123 C124 H124 118.3
C125 C124 H124 118.3
C126 C125 C124 115.1(12)
C126 C125 H125 122.4
C124 C125 H125 122.4
C125 C126 C121 120.7(11)
C125 C126 P6 117.5(8)
C121 C126 P6 121.8(9)
C128 C127 C132 120.2(12)
C128 C127 H127 119.9
C132 C127 H127 119.9
C127 C128 C129 120.4(14)
C127 C128 H128 119.8
C129 C128 H128 119.8
C130 C129 C128 118.9(13)
C130 C129 H129 120.5
C128 C129 H129 120.5
C129 C130 C131 122.5(14)
C129 C130 H130 118.8
C131 C130 H130 118.8
C130 C131 C132 119.1(13)
C130 C131 H131 120.4
C132 C131 H131 120.4
C131 C132 C127 118.8(11)
C131 C132 P6 119.6(9)
C127 C132 P6 121.5(9)
C138 C133 C134 120.1(12)
C138 C133 H133 120.0
C134 C133 H133 120.0
C135 C134 C133 119.1(14)
C135 C134 H134 120.4
C133 C134 H134 120.4
C134 C135 C136 124.2(14)
C134 C135 H135 117.9
C136 C135 H135 117.9
C135 C136 C137 116.4(14)
C135 C136 H136 121.8
C137 C136 H136 121.8
C138 C137 C136 118.4(13)
C138 C137 H137 120.8
C136 C137 H137 120.8
C133 C138 C137 121.8(12)
C133 C138 P5 119.6(9)
C137 C138 P5 118.6(10)
C144 C139 C140 119.0(12)
C144 C139 H139 120.5
C140 C139 H139 120.5
C139 C140 C141 118.8(12)
C139 C140 H140 120.6
C141 C140 H140 120.6
C142 C141 C140 117.9(14)
C142 C141 H141 121.0
C140 C141 H141 121.0
C143 C142 C141 121.4(15)
C143 C142 H142 119.3
C141 C142 H142 119.3
C142 C143 C144 121.4(13)
C142 C143 H143 119.3
C144 C143 H143 119.3
C139 C144 C143 121.3(12)
C139 C144 P5 118.0(9)
C143 C144 P5 120.7(9)
F19 C145 F21 107.7(10)
F19 C145 F20 107.5(10)
F21 C145 F20 104.9(10)
F19 C145 C146 113.6(10)
F21 C145 C146 112.4(10)
F20 C145 C146 110.3(10)
C147 C146 C150 119.6(10)
C147 C146 C145 119.1(10)
C150 C146 C145 121.3(10)
C146 C147 C148 118.4(10)
C146 C147 H147 120.8
C148 C147 H147 120.8
C149 C148 C147 118.7(10)
C149 C148 H148 120.7
C147 C148 H148 120.7
N10 C149 C148 122.0(10)
N10 C149 C151 114.2(9)
C148 C149 C151 123.8(10)
N10 C150 C146 122.4(10)
N10 C150 H150 118.8
C146 C150 H150 118.8
C156 C151 C152 121.9(10)
C156 C151 C149 114.3(9)
C152 C151 C149 123.8(10)
C153 C152 C151 121.0(11)
C153 C152 H152 119.5
C151 C152 H152 119.5
C152 C153 C154 118.5(12)
C152 C153 H153 120.8
C154 C153 H153 120.8
C155 C154 C153 122.0(12)
C155 C154 H154 119.0
C153 C154 H154 119.0
C154 C155 C156 122.4(11)
C154 C155 H155 118.8
C156 C155 H155 118.8
C151 C156 C155 114.2(10)
C151 C156 Ir4 115.7(7)
C155 C156 Ir4 130.0(8)
F23 C157 F22 106.4(9)
F23 C157 F24 108.5(10)
F22 C157 F24 105.6(10)
F23 C157 C158 113.0(10)
F22 C157 C158 111.4(10)
F24 C157 C158 111.6(9)
C162 C158 C159 121.1(11)
C162 C158 C157 120.6(11)
C159 C158 C157 118.2(11)
C158 C159 C160 114.9(11)
C158 C159 H159 122.5
C160 C159 H159 122.5
C161 C160 C159 123.5(12)
C161 C160 H160 118.3
C159 C160 H160 118.3
C160 C161 N11 119.6(10)
C160 C161 C163 127.1(11)
N11 C161 C163 113.3(9)
C158 C162 N11 122.0(10)
C158 C162 H162 119.0
N11 C162 H162 119.0
C164 C163 C168 121.5(10)
C164 C163 C161 122.8(10)
C168 C163 C161 115.7(10)
C165 C164 C163 121.3(11)
C165 C164 H164 119.4
C163 C164 H164 119.4
C166 C165 C164 118.2(10)
C166 C165 H165 120.9
C164 C165 H165 120.9
C165 C166 C167 121.2(10)
C165 C166 H166 119.4
C167 C166 H166 119.4
C168 C167 C166 120.8(10)
C168 C167 H167 119.6
C166 C167 H167 119.6
C167 C168 C163 116.9(9)
C167 C168 Ir4 127.8(8)
C163 C168 Ir4 115.3(7)
C170 C169 C174 119.1(14)
C170 C169 H169 120.4
C174 C169 H169 120.4
C171 C170 C169 120.1(16)
C171 C170 H170 120.0
C169 C170 H170 120.0
C172 C171 C170 122.8(16)
C172 C171 H171 118.6
C170 C171 H171 118.6
C171 C172 C173 118.1(13)
C171 C172 H172 120.9
C173 C172 H172 120.9
C172 C173 C174 120.6(12)
C172 C173 H173 119.7
C174 C173 H173 119.7
C169 C174 C173 119.3(11)
C169 C174 P8 122.3(9)
C173 C174 P8 118.2(9)
C180 C175 C176 120.4(14)
C180 C175 H175 119.8
C176 C175 H175 119.8
C177 C176 C175 124.7(15)
C177 C176 H176 117.6
C175 C176 H176 117.6
C176 C177 C178 115.6(14)
C176 C177 H177 122.2
C178 C177 H177 122.2
C177 C178 C179 120.0(14)
C177 C178 H178 120.0
C179 C178 H178 120.0
C180 C179 C178 124.7(13)
C180 C179 H179 117.6
C178 C179 H179 117.6
C175 C180 C179 114.4(12)
C175 C180 P8 123.8(9)
C179 C180 P8 120.8(8)
C182 C181 C186 121.5(12)
C182 C181 H181 119.3
C186 C181 H181 119.3
C181 C182 C183 119.3(12)
C181 C182 H182 120.3
C183 C182 H182 120.3
C184 C183 C182 122.3(13)
C184 C183 H183 118.8
C182 C183 H183 118.8
C183 C184 C185 119.0(13)
C183 C184 H184 120.5
C185 C184 H184 120.5
C186 C185 C184 119.0(11)
C186 C185 H185 120.5
C184 C185 H185 120.5
C181 C186 C185 118.7(10)
C181 C186 P7 122.8(9)
C185 C186 P7 118.0(8)
C188 C187 C192 115.5(12)
C188 C187 H187 122.3
C192 C187 H187 122.3
C189 C188 C187 124.1(14)
C189 C188 H188 117.9
C187 C188 H188 117.9
C188 C189 C190 118.9(13)
C188 C189 H189 120.6
C190 C189 H189 120.6
C191 C190 C189 122.9(12)
C191 C190 H190 118.6
C189 C190 H190 118.6
C192 C191 C190 116.4(11)
C192 C191 H191 121.8
C190 C191 H191 121.8
C191 C192 C187 122.1(10)
C191 C192 P7 122.7(8)
C187 C192 P7 114.9(8)
F27 C193 F26 107.9(12)
F27 C193 F25 105.0(13)
F26 C193 F25 101.8(10)
F27 C193 C194 116.2(11)
F26 C193 C194 114.8(11)
F25 C193 C194 109.8(11)
C195 C194 C198 120.9(10)
C195 C194 C193 121.6(10)
C198 C194 C193 117.4(11)
C196 C195 C194 116.6(10)
C196 C195 H195 121.7
C194 C195 H195 121.7
C195 C196 C197 123.6(11)
C195 C196 H196 118.2
C197 C196 H196 118.2
N14 C197 C196 117.2(9)
N14 C197 C199 113.9(8)
C196 C197 C199 128.8(10)
N14 C198 C194 119.5(10)
N14 C198 H198 120.3
C194 C198 H198 120.3
C197 C199 C204 116.7(9)
C197 C199 C200 123.0(9)
C204 C199 C200 120.3(9)
C201 C200 C199 119.8(10)
C201 C200 H200 120.1
C199 C200 H200 120.1
C200 C201 C202 118.9(11)
C200 C201 H201 120.6
C202 C201 H201 120.6
C203 C202 C201 121.9(10)
C203 C202 H202 119.1
C201 C202 H202 119.1
C202 C203 C204 121.7(10)
C202 C203 H203 119.2
C204 C203 H203 119.2
C203 C204 C199 117.4(10)
C203 C204 Ir5 129.6(8)
C199 C204 Ir5 113.0(7)
F30 C205 F29 107.3(10)
F30 C205 F28 106.5(9)
F29 C205 F28 107.3(10)
F30 C205 C206 112.3(10)
F29 C205 C206 111.2(9)
F28 C205 C206 112.0(10)
C210 C206 C207 120.3(9)
C210 C206 C205 119.4(10)
C207 C206 C205 120.3(9)
C208 C207 C206 118.4(9)
C208 C207 H207 120.8
C206 C207 H207 120.8
C207 C208 C209 121.3(10)
C207 C208 H208 119.4
C209 C208 H208 119.4
N13 C209 C208 120.7(9)
N13 C209 C211 112.8(8)
C208 C209 C211 126.5(9)
C206 C210 N13 121.0(9)
C206 C210 H210 119.5
N13 C210 H210 119.5
C216 C211 C212 119.2(10)
C216 C211 C209 116.2(9)
C212 C211 C209 124.3(10)
C213 C212 C211 121.4(11)
C213 C212 H212 119.3
C211 C212 H212 119.3
C212 C213 C214 119.8(11)
C212 C213 H213 120.1
C214 C213 H213 120.1
C215 C214 C213 120.0(11)
C215 C214 H214 120.0
C213 C214 H214 120.0
C214 C215 C216 122.4(11)
C214 C215 H215 118.8
C216 C215 H215 118.8
C215 C216 C211 117.0(9)
C215 C216 Ir5 129.4(8)
C211 C216 Ir5 113.5(7)
C218 C217 C222 116.3(11)
C218 C217 H217 121.9
C222 C217 H217 121.9
C219 C218 C217 124.7(12)
C219 C218 H218 117.6
C217 C218 H218 117.6
C218 C219 C220 118.9(11)
C218 C219 H219 120.6
C220 C219 H219 120.6
C221 C220 C219 119.1(11)
C221 C220 H220 120.4
C219 C220 H220 120.4
C222 C221 C220 121.7(11)
C222 C221 H221 119.1
C220 C221 H221 119.1
C221 C222 C217 119.0(9)
C221 C222 P9 120.8(8)
C217 C222 P9 120.1(8)
C224 C223 C228 120.9(10)
C224 C223 H223 119.6
C228 C223 H223 119.6
C223 C224 C225 118.9(11)
C223 C224 H224 120.5
C225 C224 H224 120.5
C224 C225 C226 120.7(11)
C224 C225 H225 119.6
C226 C225 H225 119.6
C225 C226 C227 120.1(11)
C225 C226 H226 120.0
C227 C226 H226 120.0
C228 C227 C226 118.5(10)
C228 C227 H227 120.7
C226 C227 H227 120.7
C227 C228 C223 120.8(10)
C227 C228 P9 119.1(8)
C223 C228 P9 119.5(8)
C234 C229 C230 120.4(10)
C234 C229 H229 119.8
C230 C229 H229 119.8
C231 C230 C229 122.3(10)
C231 C230 H230 118.8
C229 C230 H230 118.8
C230 C231 C232 118.4(10)
C230 C231 H231 120.8
C232 C231 H231 120.8
C233 C232 C231 120.0(10)
C233 C232 H232 120.0
C231 C232 H232 120.0
C232 C233 C234 120.8(10)
C232 C233 H233 119.6
C234 C233 H233 119.6
C229 C234 C233 118.1(9)
C229 C234 P10 123.7(8)
C233 C234 P10 118.1(7)
C236 C235 C240 119.1(10)
C236 C235 H235 120.4
C240 C235 H235 120.4
C237 C236 C235 120.9(10)
C237 C236 H236 119.5
C235 C236 H236 119.5
C236 C237 C238 120.2(10)
C236 C237 H237 119.9
C238 C237 H237 119.9
C239 C238 C237 118.7(10)
C239 C238 H238 120.7
C237 C238 H238 120.7
C238 C239 C240 121.7(10)
C238 C239 H239 119.1
C240 C239 H239 119.1
C239 C240 C235 119.1(9)
C239 C240 P10 121.1(7)
C235 C240 P10 119.8(8)
F32 C241 F31 108.0(10)
F32 C241 F33 105.3(10)
F31 C241 F33 106.2(10)
F32 C241 C242 112.5(10)
F31 C241 C242 112.7(9)
F33 C241 C242 111.7(10)
C246 C242 C243 118.3(10)
C246 C242 C241 120.5(10)
C243 C242 C241 121.2(10)
C244 C243 C242 117.1(11)
C244 C243 H243 121.4
C242 C243 H243 121.4
C243 C244 C245 123.0(11)
C243 C244 H244 118.5
C245 C244 H244 118.5
C244 C245 N17 118.7(10)
C244 C245 C247 127.5(10)
N17 C245 C247 113.8(9)
N17 C246 C242 122.2(10)
N17 C246 H246 118.9
C242 C246 H246 118.9
C248 C247 C252 119.2(9)
C248 C247 C245 123.6(10)
C252 C247 C245 117.3(9)
C249 C248 C247 122.1(10)
C249 C248 H248 118.9
C247 C248 H248 118.9
C248 C249 C250 120.0(10)
C248 C249 H249 120.0
C250 C249 H249 120.0
C249 C250 C251 118.3(10)
C249 C250 H250 120.8
C251 C250 H250 120.8
C252 C251 C250 121.1(10)
C252 C251 H251 119.5
C250 C251 H251 119.5
C251 C252 C247 119.2(9)
C251 C252 Ir6 127.4(8)
C247 C252 Ir6 113.4(7)
F35 C253 F36 119.0(15)
F35 C253 F34 94.6(13)
F36 C253 F34 97.5(13)
F35 C253 C254 115.4(13)
F36 C253 C254 115.8(11)
F34 C253 C254 109.9(12)
C258 C254 C255 122.1(10)
C258 C254 C253 117.6(11)
C255 C254 C253 120.3(10)
C256 C255 C254 117.7(10)
C256 C255 H255 121.2
C254 C255 H255 121.2
C255 C256 C257 122.0(11)
C255 C256 H256 119.0
C257 C256 H256 119.0
N16 C257 C256 118.2(10)
N16 C257 C259 115.3(9)
C256 C257 C259 126.5(10)
C254 C258 N16 120.3(11)
C254 C258 H258 119.9
N16 C258 H258 119.9
C257 C259 C260 124.4(10)
C257 C259 C264 118.0(10)
C260 C259 C264 117.5(10)
C261 C260 C259 120.3(11)
C261 C260 H260 119.8
C259 C260 H260 119.8
C260 C261 C262 121.1(12)
C260 C261 H261 119.4
C262 C261 H261 119.4
C261 C262 C263 119.5(11)
C261 C262 H262 120.3
C263 C262 H262 120.3
C264 C263 C262 121.8(11)
C264 C263 H263 119.1
C262 C263 H263 119.1
C263 C264 C259 119.5(10)
C263 C264 Ir6 129.9(9)
C259 C264 Ir6 110.6(7)
C270 C265 C266 119.5(13)
C270 C265 H265 120.3
C266 C265 H265 120.3
C267 C266 C265 117.2(16)
C267 C266 H266 121.4
C265 C266 H266 121.4
C268 C267 C266 125.1(17)
C268 C267 H267 117.5
C266 C267 H267 117.5
C267 C268 C269 120.1(16)
C267 C268 H268 120.0
C269 C268 H268 120.0
C268 C269 C270 117.2(13)
C268 C269 H269 121.4
C270 C269 H269 121.4
C265 C270 C269 120.4(11)
C265 C270 P11 120.2(9)
C269 C270 P11 119.3(9)
C272 C271 C276 119.8(11)
C272 C271 H271 120.1
C276 C271 H271 120.1
C273 C272 C271 120.1(12)
C273 C272 H272 119.9
C271 C272 H272 119.9
C272 C273 C274 120.6(12)
C272 C273 H273 119.7
C274 C273 H273 119.7
C275 C274 C273 118.6(13)
C275 C274 H274 120.7
C273 C274 H274 120.7
C274 C275 C276 124.2(13)
C274 C275 H275 117.9
C276 C275 H275 117.9
C275 C276 C271 116.5(10)
C275 C276 P11 124.3(9)
C271 C276 P11 119.0(8)
C282 C277 C278 120.6(12)
C282 C277 H277 119.7
C278 C277 H277 119.7
C279 C278 C277 117.6(13)
C279 C278 H278 121.2
C277 C278 H278 121.2
C280 C279 C278 120.6(15)
C280 C279 H279 119.7
C278 C279 H279 119.7
C279 C280 C281 121.1(16)
C279 C280 H280 119.4
C281 C280 H280 119.4
C282 C281 C280 120.7(14)
C282 C281 H281 119.6
C280 C281 H281 119.6
C277 C282 C281 118.6(11)
C277 C282 P12 119.2(9)
C281 C282 P12 122.2(9)
C284 C283 C288 118.9(11)
C284 C283 H283 120.5
C288 C283 H283 120.5
C285 C284 C283 118.1(12)
C285 C284 H284 120.9
C283 C284 H284 120.9
C286 C285 C284 122.8(13)
C286 C285 H285 118.6
C284 C285 H285 118.6
C285 C286 C287 118.5(11)
C285 C286 H286 120.8
C287 C286 H286 120.8
C288 C287 C286 122.7(11)
C288 C287 H287 118.7
C286 C287 H287 118.7
C287 C288 C283 118.5(10)
C287 C288 P12 125.0(8)
C283 C288 P12 116.3(8)
F40 C289 F42 108.1(10)
F40 C289 F41 107.2(9)
F42 C289 F41 103.3(9)
F40 C289 C290 114.7(10)
F42 C289 C290 112.1(9)
F41 C289 C290 110.6(9)
C294 C290 C291 118.0(9)
C294 C290 C289 122.2(10)
C291 C290 C289 119.7(10)
C292 C291 C290 120.2(10)
C292 C291 H291 119.9
C290 C291 H291 119.9
C293 C292 C291 119.8(10)
C293 C292 H292 120.1
C291 C292 H292 120.1
C292 C293 N20 120.8(9)
C292 C293 C295 125.4(10)
N20 C293 C295 113.8(9)
C290 C294 N20 122.3(9)
C290 C294 H294 118.9
N20 C294 H294 118.9
C296 C295 C300 121.2(9)
C296 C295 C293 123.2(10)
C300 C295 C293 115.5(9)
C297 C296 C295 120.8(11)
C297 C296 H296 119.6
C295 C296 H296 119.6
C296 C297 C298 120.4(11)
C296 C297 H297 119.8
C298 C297 H297 119.8
C299 C298 C297 118.8(10)
C299 C298 H298 120.6
C297 C298 H298 120.6
C298 C299 C300 121.9(10)
C298 C299 H299 119.0
C300 C299 H299 119.0
C299 C300 C295 116.8(9)
C299 C300 Ir7 129.0(7)
C295 C300 Ir7 114.2(6)
F38 C301 F37 107.5(9)
F38 C301 F39 106.2(9)
F37 C301 F39 104.0(9)
F38 C301 C302 114.0(10)
F37 C301 C302 112.4(9)
F39 C301 C302 112.0(9)
C303 C302 C306 118.8(10)
C303 C302 C301 119.2(10)
C306 C302 C301 122.0(10)
C302 C303 C304 119.9(10)
C302 C303 H303 120.1
C304 C303 H303 120.1
C303 C304 C305 120.1(10)
C303 C304 H304 119.9
C305 C304 H304 119.9
N19 C305 C304 118.1(9)
N19 C305 C307 114.6(9)
C304 C305 C307 127.3(9)
N19 C306 C302 121.7(9)
N19 C306 H306 119.2
C302 C306 H306 119.2
C312 C307 C305 116.3(9)
C312 C307 C308 121.2(9)
C305 C307 C308 122.4(10)
C309 C308 C307 116.8(11)
C309 C308 H308 121.6
C307 C308 H308 121.6
C308 C309 C310 124.0(11)
C308 C309 H309 118.0
C310 C309 H309 118.0
C309 C310 C311 119.9(10)
C309 C310 H310 120.1
C311 C310 H310 120.1
C310 C311 C312 120.7(10)
C310 C311 H311 119.7
C312 C311 H311 119.7
C307 C312 C311 117.3(9)
C307 C312 Ir7 115.1(7)
C311 C312 Ir7 127.6(7)
C314 C313 C318 119.8(9)
C314 C313 P13 121.7(7)
C318 C313 P13 118.3(8)
C315 C314 C313 120.6(10)
C315 C314 H314 119.7
C313 C314 H314 119.7
C316 C315 C314 121.9(11)
C316 C315 H315 119.0
C314 C315 H315 119.0
C315 C316 C317 119.4(11)
C315 C316 H316 120.3
C317 C316 H316 120.3
C318 C317 C316 118.8(10)
C318 C317 H317 120.6
C316 C317 H317 120.6
C313 C318 C317 119.3(11)
C313 C318 H318 120.4
C317 C318 H318 120.4
C324 C319 C320 118.3(10)
C324 C319 P13 118.6(9)
C320 C319 P13 122.9(8)
C321 C320 C319 118.3(11)
C321 C320 H320 120.8
C319 C320 H320 120.8
C322 C321 C320 119.5(12)
C322 C321 H321 120.2
C320 C321 H321 120.2
C321 C322 C323 123.4(13)
C321 C322 H322 118.3
C323 C322 H322 118.3
C322 C323 C324 116.7(13)
C322 C323 H323 121.6
C324 C323 H323 121.6
C319 C324 C323 123.5(12)
C319 C324 H324 118.3
C323 C324 H324 118.3
C330 C325 C326 120.8(10)
C330 C325 H325 119.6
C326 C325 H325 119.6
C327 C326 C325 121.5(10)
C327 C326 H326 119.3
C325 C326 H326 119.3
C326 C327 C328 118.6(10)
C326 C327 H327 120.7
C328 C327 H327 120.7
C329 C328 C327 119.1(11)
C329 C328 H328 120.4
C327 C328 H328 120.4
C328 C329 C330 122.0(10)
C328 C329 H329 119.0
C330 C329 H329 119.0
C325 C330 C329 117.9(9)
C325 C330 P14 121.6(8)
C329 C330 P14 120.5(7)
C332 C331 C336 119.8(10)
C332 C331 H331 120.1
C336 C331 H331 120.1
C331 C332 C333 121.6(11)
C331 C332 H332 119.2
C333 C332 H332 119.2
C332 C333 C334 118.9(12)
C332 C333 H333 120.6
C334 C333 H333 120.6
C335 C334 C333 121.3(11)
C335 C334 H334 119.4
C333 C334 H334 119.4
C334 C335 C336 120.4(11)
C334 C335 H335 119.8
C336 C335 H335 119.8
C335 C336 C331 117.9(10)
C335 C336 P14 122.7(8)
C331 C336 P14 119.4(8)
F48 C337 F47 115.4(14)
F48 C337 F46 105.3(15)
F47 C337 F46 96.7(13)
F48 C337 C338 114.4(13)
F47 C337 C338 112.9(12)
F46 C337 C338 110.3(12)
C339 C338 C342 119.4(12)
C339 C338 C337 122.1(12)
C342 C338 C337 118.6(11)
C338 C339 C340 117.3(12)
C338 C339 H339 121.3
C340 C339 H339 121.3
C341 C340 C339 121.5(12)
C341 C340 H340 119.3
C339 C340 H340 119.3
C340 C341 N23 120.7(11)
C340 C341 C343 126.0(11)
N23 C341 C343 113.2(10)
N23 C342 C338 122.2(11)
N23 C342 H342 118.9
C338 C342 H342 118.9
C348 C343 C344 121.7(11)
C348 C343 C341 116.1(10)
C344 C343 C341 122.1(10)
C345 C344 C343 118.4(11)
C345 C344 H344 120.8
C343 C344 H344 120.8
C346 C345 C344 121.1(12)
C346 C345 H345 119.5
C344 C345 H345 119.5
C345 C346 C347 121.7(12)
C345 C346 H346 119.1
C347 C346 H346 119.1
C346 C347 C348 119.3(11)
C346 C347 H347 120.3
C348 C347 H347 120.3
C343 C348 C347 117.7(10)
C343 C348 Ir8 114.6(8)
C347 C348 Ir8 127.7(8)
F43 C349 F44 105.0(12)
F43 C349 F45 109.7(13)
F44 C349 F45 104.0(12)
F43 C349 C350 113.8(12)
F44 C349 C350 111.3(12)
F45 C349 C350 112.4(12)
C354 C350 C351 119.0(11)
C354 C350 C349 120.8(11)
C351 C350 C349 120.1(11)
C352 C351 C350 117.6(11)
C352 C351 H351 121.2
C350 C351 H351 121.2
C351 C352 C353 122.1(11)
C351 C352 H352 119.0
C353 C352 H352 119.0
C352 C353 N22 118.3(10)
C352 C353 C355 126.7(10)
N22 C353 C355 115.0(9)
N22 C354 C350 122.9(11)
N22 C354 H354 118.6
C350 C354 H354 118.6
C360 C355 C356 121.8(10)
C360 C355 C353 115.1(10)
C356 C355 C353 123.1(10)
C357 C356 C355 117.8(10)
C357 C356 H356 121.1
C355 C356 H356 121.1
C358 C357 C356 121.3(11)
C358 C357 H357 119.3
C356 C357 H357 119.3
C357 C358 C359 122.1(11)
C357 C358 H358 118.9
C359 C358 H358 118.9
C358 C359 C360 120.7(10)
C358 C359 H359 119.7
C360 C359 H359 119.7
C355 C360 C359 116.2(10)
C355 C360 Ir8 115.4(8)
C359 C360 Ir8 128.3(8)
C366 C361 C362 120.6(14)
C366 C361 H361 119.7
C362 C361 H361 119.7
C363 C362 C361 118.7(15)
C363 C362 H362 120.6
C361 C362 H362 120.6
C362 C363 C364 122.3(16)
C362 C363 H363 118.8
C364 C363 H363 118.8
C363 C364 C365 120.5(15)
C363 C364 H364 119.8
C365 C364 H364 119.8
C366 C365 C364 119.7(14)
C366 C365 H365 120.2
C364 C365 H365 120.2
C361 C366 C365 118.2(13)
C361 C366 P15 121.4(11)
C365 C366 P15 120.3(11)
C372 C367 C368 121.0(14)
C372 C367 H367 119.5
C368 C367 H367 119.5
C369 C368 C367 125.0(16)
C369 C368 H368 117.5
C367 C368 H368 117.5
C368 C369 C370 116.4(16)
C368 C369 H369 121.8
C370 C369 H369 121.8
C369 C370 C371 121.9(15)
C369 C370 H370 119.1
C371 C370 H370 119.1
C370 C371 C372 121.0(14)
C370 C371 H371 119.5
C372 C371 H371 119.5
C374 C373 C378 120.0
C374 C373 P15 121.3(6)
C378 C373 P15 118.7(6)
C373 C374 C375 120.0
C373 C374 H374 120.0
C375 C374 H374 120.0
C376 C375 C374 120.0
C376 C375 H375 120.0
C374 C375 H375 120.0
C377 C376 C375 120.0
C377 C376 H376 120.0
C375 C376 H376 120.0
C376 C377 C378 120.0
C376 C377 H377 120.0
C378 C377 H377 120.0
C377 C378 C373 120.0
C377 C378 H378 120.0
C373 C378 H378 120.0
C367 C372 C371 114.4(14)
C367 C372 P16 123.1(11)
C371 C372 P16 122.5(11)
C380 C379 C384 120.0
C380 C379 H379 120.0
C384 C379 H379 120.0
C381 C380 C379 120.0
C381 C380 H380 120.0
C379 C380 H380 120.0
C380 C381 C382 120.0
C380 C381 H381 120.0
C382 C381 H381 120.0
C383 C382 C381 120.0
C383 C382 H382 120.0
C381 C382 H382 120.0
C382 C383 C384 120.0
C382 C383 H383 120.0
C384 C383 H383 120.0
C383 C384 C379 120.0
C383 C384 P16 123.1(6)
C379 C384 P16 116.8(6)
C24 Ir1 C12 91.1(4)
C24 Ir1 N1 80.6(4)
C12 Ir1 N1 95.3(4)
C24 Ir1 N2 94.6(4)
C12 Ir1 N2 80.4(4)
N1 Ir1 N2 173.5(3)
C24 Ir1 S1 171.1(3)
C12 Ir1 S1 82.5(3)
N1 Ir1 S1 93.7(2)
N2 Ir1 S1 90.6(2)
C24 Ir1 S2 83.6(3)
C12 Ir1 S2 172.5(3)
N1 Ir1 S2 89.2(2)
N2 Ir1 S2 94.6(2)
S1 Ir1 S2 103.24(8)
C55 Ir2 C72 91.8(4)
C55 Ir2 N4 79.6(4)
C72 Ir2 N4 90.9(4)
C55 Ir2 N5 95.5(4)
C72 Ir2 N5 81.2(4)
N4 Ir2 N5 170.6(3)
C55 Ir2 S4 171.9(3)
C72 Ir2 S4 84.9(3)
N4 Ir2 S4 93.1(2)
N5 Ir2 S4 91.3(2)
C55 Ir2 S3 82.4(3)
C72 Ir2 S3 170.7(3)
N4 Ir2 S3 95.1(2)
N5 Ir2 S3 92.2(2)
S4 Ir2 S3 101.75(9)
C115 Ir3 C108 90.7(4)
C115 Ir3 N8 80.6(4)
C108 Ir3 N8 94.7(4)
C115 Ir3 N7 92.6(4)
C108 Ir3 N7 79.7(4)
N8 Ir3 N7 171.2(3)
C115 Ir3 S5 172.5(3)
C108 Ir3 S5 85.4(3)
N8 Ir3 S5 93.4(2)
N7 Ir3 S5 92.9(3)
C115 Ir3 S6 84.6(3)
C108 Ir3 S6 172.4(3)
N8 Ir3 S6 90.4(2)
N7 Ir3 S6 94.5(2)
S5 Ir3 S6 99.92(9)
C156 Ir4 C168 88.9(4)
C156 Ir4 N10 79.7(4)
C168 Ir4 N10 97.4(4)
C156 Ir4 N11 92.9(4)
C168 Ir4 N11 79.8(4)
N10 Ir4 N11 172.1(3)
C156 Ir4 S7 83.7(3)
C168 Ir4 S7 171.3(3)
N10 Ir4 S7 85.8(2)
N11 Ir4 S7 96.0(3)
C156 Ir4 S8 172.1(3)
C168 Ir4 S8 87.7(3)
N10 Ir4 S8 93.8(3)
N11 Ir4 S8 93.4(2)
S7 Ir4 S8 100.17(9)
C204 Ir5 C216 93.3(4)
C204 Ir5 N13 96.2(4)
C216 Ir5 N13 79.9(3)
C204 Ir5 N14 80.3(4)
C216 Ir5 N14 92.8(3)
N13 Ir5 N14 171.7(3)
C204 Ir5 S10 79.5(3)
C216 Ir5 S10 170.7(3)
N13 Ir5 S10 94.9(2)
N14 Ir5 S10 91.8(2)
C204 Ir5 S9 174.1(3)
C216 Ir5 S9 86.7(3)
N13 Ir5 S9 89.7(2)
N14 Ir5 S9 93.8(3)
S10 Ir5 S9 101.00(9)
C252 Ir6 C264 91.0(4)
C252 Ir6 N16 96.3(4)
C264 Ir6 N16 81.1(4)
C252 Ir6 N17 80.3(4)
C264 Ir6 N17 95.6(4)
N16 Ir6 N17 175.3(3)
C252 Ir6 S11 85.0(3)
C264 Ir6 S11 172.9(3)
N16 Ir6 S11 93.6(2)
N17 Ir6 S11 89.4(2)
C252 Ir6 S12 173.3(3)
C264 Ir6 S12 83.2(3)
N16 Ir6 S12 86.0(3)
N17 Ir6 S12 97.0(2)
S11 Ir6 S12 101.15(9)
C312 Ir7 C300 89.6(3)
C312 Ir7 N20 92.4(3)
C300 Ir7 N20 80.2(3)
C312 Ir7 N19 80.1(3)
C300 Ir7 N19 91.7(3)
N20 Ir7 N19 169.0(3)
C312 Ir7 S14 86.9(2)
C300 Ir7 S14 172.3(3)
N20 Ir7 S14 93.1(2)
N19 Ir7 S14 94.5(2)
C312 Ir7 S13 169.8(3)
C300 Ir7 S13 83.1(3)
N20 Ir7 S13 93.3(2)
N19 Ir7 S13 93.0(2)
S14 Ir7 S13 101.21(8)
C360 Ir8 C348 91.6(4)
C360 Ir8 N23 95.7(4)
C348 Ir8 N23 80.7(4)
C360 Ir8 N22 80.4(4)
C348 Ir8 N22 93.4(4)
N23 Ir8 N22 172.9(3)
C360 Ir8 S15 172.2(3)
C348 Ir8 S15 86.3(3)
N23 Ir8 S15 91.3(2)
N22 Ir8 S15 92.3(3)
C360 Ir8 S16 83.0(3)
C348 Ir8 S16 172.4(3)
N23 Ir8 S16 94.4(2)
N22 Ir8 S16 91.1(3)
S15 Ir8 S16 99.76(9)
C18 N1 C17 119.1(8)
C18 N1 Ir1 126.0(7)
C17 N1 Ir1 114.9(6)
C6 N2 C5 120.6(9)
C6 N2 Ir1 124.3(6)
C5 N2 Ir1 115.1(7)
P2 N3 P1 135.9(6)
C53 N4 C54 117.9(8)
C53 N4 Ir2 117.0(6)
C54 N4 Ir2 124.6(6)
C66 N5 C65 119.1(9)
C66 N5 Ir2 126.5(7)
C65 N5 Ir2 114.4(7)
P3 N6 P4 130.8(6)
C102 N7 C101 119.6(9)
C102 N7 Ir3 125.2(7)
C101 N7 Ir3 115.0(7)
C114 N8 C113 118.9(10)
C114 N8 Ir3 128.2(7)
C113 N8 Ir3 112.8(7)
P6 N9 P5 129.7(5)
C149 N10 C150 118.7(9)
C149 N10 Ir4 116.0(7)
C150 N10 Ir4 124.9(7)
C162 N11 C161 118.8(9)
C162 N11 Ir4 125.3(7)
C161 N11 Ir4 115.8(7)
P7 N12 P8 133.1(5)
C209 N13 C210 118.3(8)
C209 N13 Ir5 117.5(6)
C210 N13 Ir5 124.2(6)
C197 N14 C198 121.6(8)
C197 N14 Ir5 116.0(6)
C198 N14 Ir5 122.4(7)
P9 N15 P10 127.4(5)
C257 N16 C258 119.7(9)
C257 N16 Ir6 115.0(6)
C258 N16 Ir6 125.3(7)
C246 N17 C245 120.5(9)
C246 N17 Ir6 124.5(7)
C245 N17 Ir6 115.0(7)
P12 N18 P11 134.6(6)
C306 N19 C305 121.3(8)
C306 N19 Ir7 124.8(7)
C305 N19 Ir7 113.6(6)
C293 N20 C294 118.7(8)
C293 N20 Ir7 115.6(6)
C294 N20 Ir7 125.3(6)
P13 N21 P14 132.6(5)
C354 N22 C353 120.1(10)
C354 N22 Ir8 125.7(8)
C353 N22 Ir8 114.0(7)
C342 N23 C341 118.9(9)
C342 N23 Ir8 125.9(7)
C341 N23 Ir8 115.1(7)
P16 N24 P15 132.0(7)
N3 P1 C30 109.6(5)
N3 P1 C31 107.6(5)
C30 P1 C31 104.4(5)
N3 P1 S1 118.5(4)
C30 P1 S1 109.8(4)
C31 P1 S1 106.0(4)
N3 P2 C43 108.1(5)
N3 P2 C37 105.9(5)
C43 P2 C37 105.5(4)
N3 P2 S2 121.0(3)
C43 P2 S2 108.5(4)
C37 P2 S2 106.8(3)
N6 P3 C90 106.3(5)
N6 P3 C96 110.8(5)
C90 P3 C96 105.2(5)
N6 P3 S3 119.5(4)
C90 P3 S3 107.2(4)
C96 P3 S3 107.0(4)
N6 P4 C78 108.0(6)
N6 P4 C84 106.2(5)
C78 P4 C84 105.7(5)
N6 P4 S4 119.5(4)
C78 P4 S4 109.9(4)
C84 P4 S4 106.7(4)
N9 P5 C144 108.6(5)
N9 P5 C138 108.7(5)
C144 P5 C138 102.0(5)
N9 P5 S6 119.0(3)
C144 P5 S6 110.8(4)
C138 P5 S6 106.4(4)
N9 P6 C126 108.7(5)
N9 P6 C132 104.8(5)
C126 P6 C132 102.8(5)
N9 P6 S5 120.8(4)
C126 P6 S5 109.8(4)
C132 P6 S5 108.3(4)
N12 P7 C186 106.3(5)
N12 P7 C192 111.5(5)
C186 P7 C192 106.1(5)
N12 P7 S7 118.7(4)
C186 P7 S7 102.6(4)
C192 P7 S7 110.3(4)
N12 P8 C174 107.4(5)
N12 P8 C180 108.8(5)
C174 P8 C180 102.4(5)
N12 P8 S8 119.1(3)
C174 P8 S8 110.5(4)
C180 P8 S8 107.4(3)
N15 P9 C222 111.5(5)
N15 P9 C228 106.3(4)
C222 P9 C228 107.9(4)
N15 P9 S10 117.8(3)
C222 P9 S10 109.6(3)
C228 P9 S10 102.9(3)
N15 P10 C240 107.3(4)
N15 P10 C234 110.6(4)
C240 P10 C234 103.9(5)
N15 P10 S9 119.4(3)
C240 P10 S9 109.6(3)
C234 P10 S9 105.0(3)
N18 P11 C276 110.3(5)
N18 P11 C270 104.3(5)
C276 P11 C270 107.5(5)
N18 P11 S12 119.3(3)
C276 P11 S12 106.8(4)
C270 P11 S12 108.1(4)
N18 P12 C288 106.1(5)
N18 P12 C282 113.6(5)
C288 P12 C282 105.0(5)
N18 P12 S11 119.8(3)
C288 P12 S11 108.5(4)
C282 P12 S11 102.9(4)
N21 P13 C313 111.1(5)
N21 P13 C319 105.3(5)
C313 P13 C319 107.9(5)
N21 P13 S13 120.9(3)
C313 P13 S13 107.3(3)
C319 P13 S13 103.3(3)
N21 P14 C336 110.2(5)
N21 P14 C330 106.8(4)
C336 P14 C330 103.6(4)
N21 P14 S14 118.5(3)
C336 P14 S14 108.5(3)
C330 P14 S14 108.2(3)
N24 P15 C366 107.1(6)
N24 P15 C373 107.1(5)
C366 P15 C373 104.2(6)
N24 P15 S15 119.1(4)
C366 P15 S15 110.2(5)
C373 P15 S15 108.1(4)
N24 P16 C384 112.3(6)
N24 P16 C372 103.3(6)
C384 P16 C372 104.9(6)
N24 P16 S16 119.2(4)
C384 P16 S16 108.9(4)
C372 P16 S16 107.0(5)
P1 S1 Ir1 109.15(13)
P2 S2 Ir1 110.75(13)
P3 S3 Ir2 106.80(14)
P4 S4 Ir2 111.37(15)
P6 S5 Ir3 109.47(13)
P5 S6 Ir3 111.19(14)
P7 S7 Ir4 111.81(14)
P8 S8 Ir4 108.82(13)
P10 S9 Ir5 112.71(13)
P9 S10 Ir5 110.38(13)
P12 S11 Ir6 113.38(13)
P11 S12 Ir6 113.21(14)
P13 S13 Ir7 110.08(12)
P14 S14 Ir7 109.88(12)
P15 S15 Ir8 111.30(16)
P16 S16 Ir8 111.71(15)

loop_
_geom_bond_atom_site_label_1
_geom_bond_atom_site_label_2
_geom_bond_distance
C1 F3 1.310(14)
C1 F2 1.339(15)
C1 F1 1.340(15)
C1 C2 1.470(17)
C2 C6 1.382(14)
C2 C3 1.394(15)
C3 C4 1.399(16)
C3 H3 0.9300
C4 C5 1.392(15)
C4 H4 0.9300
C5 N2 1.384(13)
C5 C7 1.436(15)
C6 N2 1.342(13)
C6 H6 0.9300
C7 C8 1.385(14)
C7 C12 1.423(14)
C8 C9 1.355(16)
C8 H8 0.9300
C9 C10 1.402(15)
C9 H9 0.9300
C10 C11 1.393(14)
C10 H10 0.9300
C11 C12 1.385(14)
C11 H11 0.9300
C12 Ir1 2.024(9)
C13 F5 1.321(12)
C13 F4 1.333(13)
C13 F6 1.351(13)
C13 C14 1.515(15)
C14 C15 1.357(15)
C14 C18 1.381(14)
C15 C16 1.377(15)
C15 H15 0.9300
C16 C17 1.419(15)
C16 H16 0.9300
C17 N1 1.384(12)
C17 C19 1.422(14)
C18 N1 1.344(12)
C18 H18 0.9300
C19 C24 1.414(13)
C19 C20 1.444(13)
C20 C21 1.415(15)
C20 H20 0.9300
C21 C22 1.349(15)
C21 H21 0.9300
C22 C23 1.393(14)
C22 H22 0.9300
C23 C24 1.393(14)
C23 H23 0.9300
C24 Ir1 2.014(9)
C25 C26 1.353(16)
C25 C30 1.423(15)
C25 H25 0.9300
C26 C27 1.430(17)
C26 H26 0.9300
C27 C28 1.377(17)
C27 H27 0.9300
C28 C29 1.404(17)
C28 H28 0.9300
C29 C30 1.417(15)
C29 H29 0.9300
C30 P1 1.781(11)
C31 C32 1.391(14)
C31 C36 1.395(15)
C31 P1 1.791(10)
C32 C33 1.430(15)
C32 H32 0.9300
C33 C34 1.364(17)
C33 H33 0.9300
C34 C35 1.417(16)
C34 H34 0.9300
C35 C36 1.381(15)
C35 H35 0.9300
C36 H36 0.9300
C37 C42 1.345(14)
C37 C38 1.394(13)
C37 P2 1.821(9)
C38 C39 1.402(14)
C38 H38 0.9300
C39 C40 1.406(15)
C39 H39 0.9300
C40 C41 1.317(16)
C40 H40 0.9300
C41 C42 1.405(16)
C41 H41 0.9300
C42 H42 0.9300
C43 C48 1.332(16)
C43 C44 1.417(16)
C43 P2 1.802(11)
C44 C45 1.472(18)
C44 H44 0.9300
C45 C46 1.298(18)
C45 H45 0.9300
C46 C47 1.444(18)
C46 H46 0.9300
C47 C48 1.393(18)
C47 H47 0.9300
C48 H48 0.9300
C49 F7 1.340(12)
C49 F9 1.351(13)
C49 F8 1.352(13)
C49 C50 1.464(15)
C50 C54 1.371(14)
C50 C51 1.444(15)
C51 C52 1.295(15)
C51 H51 0.9300
C52 C53 1.382(15)
C52 H52 0.9300
C53 N4 1.350(12)
C53 C60 1.461(14)
C54 N4 1.358(12)
C54 H54 0.9300
C55 C60 1.428(14)
C55 C56 1.441(14)
C55 Ir2 1.999(10)
C56 C57 1.386(15)
C56 H56 0.9300
C57 C58 1.357(16)
C57 H57 0.9300
C58 C59 1.408(15)
C58 H58 0.9300
C59 C60 1.375(14)
C59 H59 0.9300
C61 F10 1.282(16)
C61 F12 1.326(17)
C61 F11 1.365(17)
C61 C62 1.461(19)
C62 C66 1.353(16)
C62 C63 1.377(16)
C63 C64 1.383(17)
C63 H63 0.9300
C64 C65 1.410(15)
C64 H64 0.9300
C65 N5 1.342(13)
C65 C67 1.478(15)
C66 N5 1.335(14)
C66 H66 0.9300
C67 C68 1.385(14)
C67 C72 1.419(14)
C68 C69 1.362(16)
C68 H68 0.9300
C69 C70 1.370(16)
C69 H69 0.9300
C70 C71 1.381(15)
C70 H70 0.9300
C71 C72 1.392(15)
C71 H71 0.9300
C72 Ir2 2.028(10)
C73 C78 1.398(18)
C73 C74 1.41(2)
C73 H73 0.9300
C74 C75 1.343(19)
C74 H74 0.9300
C75 C76 1.39(2)
C75 H75 0.9300
C76 C77 1.377(18)
C76 H76 0.9300
C77 C78 1.440(17)
C77 H77 0.9300
C78 P4 1.780(13)
C79 C84 1.370(17)
C79 C80 1.423(17)
C79 H79 0.9300
C80 C81 1.358(17)
C80 H80 0.9300
C81 C82 1.365(19)
C81 H81 0.9300
C82 C83 1.423(18)
C82 H82 0.9300
C83 C84 1.401(16)
C83 H83 0.9300
C84 P4 1.832(11)
C85 C86 1.364(17)
C85 C90 1.366(16)
C85 H85 0.9300
C86 C87 1.366(18)
C86 H86 0.9300
C87 C88 1.391(19)
C87 H87 0.9300
C88 C89 1.394(17)
C88 H88 0.9300
C89 C90 1.392(16)
C89 H89 0.9300
C90 P3 1.815(11)
C91 C96 1.385(14)
C91 C92 1.432(16)
C91 H91 0.9300
C92 C93 1.340(16)
C92 H92 0.9300
C93 C94 1.412(15)
C93 H93 0.9300
C94 C95 1.377(15)
C94 H94 0.9300
C95 C96 1.370(14)
C95 H95 0.9300
C96 P3 1.825(11)
C97 F13 1.305(13)
C97 F14 1.317(14)
C97 F15 1.332(13)
C97 C98 1.495(17)
C98 C99 1.377(15)
C98 C102 1.402(15)
C99 C100 1.346(16)
C99 H99 0.9300
C100 C101 1.417(15)
C100 H100 0.9300
C101 N7 1.355(13)
C101 C103 1.436(16)
C102 N7 1.319(14)
C102 H102 0.9300
C103 C108 1.405(15)
C103 C104 1.415(15)
C104 C105 1.399(16)
C104 H104 0.9300
C105 C106 1.364(16)
C105 H105 0.9300
C106 C107 1.399(16)
C106 H106 0.9300
C107 C108 1.437(16)
C107 H107 0.9300
C108 Ir3 2.019(10)
C109 F18 1.303(19)
C109 F17 1.360(18)
C109 F16 1.377(19)
C109 C110 1.52(2)
C110 C111 1.365(18)
C110 C114 1.373(16)
C111 C112 1.439(19)
C111 H111 0.9300
C112 C113 1.394(17)
C112 H112 0.9300
C113 N8 1.412(13)
C113 C120 1.427(15)
C114 N8 1.281(14)
C114 H114 0.9300
C115 C120 1.348(15)
C115 C116 1.400(16)
C115 Ir3 2.012(10)
C116 C117 1.402(16)
C116 H116 0.9300
C117 C118 1.332(17)
C117 H117 0.9300
C118 C119 1.350(18)
C118 H118 0.9300
C119 C120 1.483(16)
C119 H119 0.9300
C121 C122 1.340(17)
C121 C126 1.452(16)
C121 H121 0.9300
C122 C123 1.366(18)
C122 H122 0.9300
C123 C124 1.367(19)
C123 H123 0.9300
C124 C125 1.434(18)
C124 H124 0.9300
C125 C126 1.391(16)
C125 H125 0.9300
C126 P6 1.793(11)
C127 C128 1.336(17)
C127 C132 1.396(15)
C127 H127 0.9300
C128 C129 1.384(18)
C128 H128 0.9300
C129 C130 1.331(18)
C129 H129 0.9300
C130 C131 1.356(17)
C130 H130 0.9300
C131 C132 1.374(16)
C131 H131 0.9300
C132 P6 1.813(11)
C133 C138 1.332(16)
C133 C134 1.428(17)
C133 H133 0.9300
C134 C135 1.330(17)
C134 H134 0.9300
C135 C136 1.40(2)
C135 H135 0.9300
C136 C137 1.442(19)
C136 H136 0.9300
C137 C138 1.424(16)
C137 H137 0.9300
C138 P5 1.831(12)
C139 C144 1.366(16)
C139 C140 1.431(17)
C139 H139 0.9300
C140 C141 1.447(19)
C140 H140 0.9300
C141 C142 1.387(19)
C141 H141 0.9300
C142 C143 1.355(19)
C142 H142 0.9300
C143 C144 1.371(17)
C143 H143 0.9300
C144 P5 1.829(12)
C145 F19 1.308(14)
C145 F21 1.342(13)
C145 F20 1.344(14)
C145 C146 1.491(16)
C146 C147 1.379(15)
C146 C150 1.382(14)
C147 C148 1.404(15)
C147 H147 0.9300
C148 C149 1.403(14)
C148 H148 0.9300
C149 N10 1.340(13)
C149 C151 1.468(14)
C150 N10 1.348(13)
C150 H150 0.9300
C151 C156 1.399(14)
C151 C152 1.413(15)
C152 C153 1.339(16)
C152 H152 0.9300
C153 C154 1.406(17)
C153 H153 0.9300
C154 C155 1.318(16)
C154 H154 0.9300
C155 C156 1.454(14)
C155 H155 0.9300
C156 Ir4 1.994(10)
C157 F23 1.321(14)
C157 F22 1.347(13)
C157 F24 1.352(14)
C157 C158 1.514(16)
C158 C162 1.352(15)
C158 C159 1.401(17)
C159 C160 1.406(16)
C159 H159 0.9300
C160 C161 1.337(15)
C160 H160 0.9300
C161 N11 1.380(14)
C161 C163 1.463(14)
C162 N11 1.356(13)
C162 H162 0.9300
C163 C164 1.397(15)
C163 C168 1.401(14)
C164 C165 1.378(14)
C164 H164 0.9300
C165 C166 1.377(15)
C165 H165 0.9300
C166 C167 1.419(15)
C166 H166 0.9300
C167 C168 1.393(14)
C167 H167 0.9300
C168 Ir4 2.013(10)
C169 C170 1.38(2)
C169 C174 1.385(17)
C169 H169 0.9300
C170 C171 1.37(2)
C170 H170 0.9300
C171 C172 1.34(2)
C171 H171 0.9300
C172 C173 1.394(17)
C172 H172 0.9300
C173 C174 1.407(15)
C173 H173 0.9300
C174 P8 1.787(11)
C175 C180 1.367(9)
C175 C176 1.379(9)
C175 H175 0.9300
C176 C177 1.352(9)
C176 H176 0.9300
C177 C178 1.360(9)
C177 H177 0.9300
C178 C179 1.377(9)
C178 H178 0.9300
C179 C180 1.373(9)
C179 H179 0.9300
C180 P8 1.790(10)
C181 C182 1.371(16)
C181 C186 1.389(15)
C181 H181 0.9300
C182 C183 1.376(18)
C182 H182 0.9300
C183 C184 1.342(17)
C183 H183 0.9300
C184 C185 1.439(16)
C184 H184 0.9300
C185 C186 1.400(16)
C185 H185 0.9300
C186 P7 1.791(11)
C187 C188 1.384(17)
C187 C192 1.436(15)
C187 H187 0.9300
C188 C189 1.311(17)
C188 H188 0.9300
C189 C190 1.383(17)
C189 H189 0.9300
C190 C191 1.380(16)
C190 H190 0.9300
C191 C192 1.380(15)
C191 H191 0.9300
C192 P7 1.830(11)
C193 F27 1.221(15)
C193 F26 1.307(14)
C193 F25 1.348(16)
C193 C194 1.487(16)
C194 C195 1.391(16)
C194 C198 1.398(14)
C195 C196 1.352(15)
C195 H195 0.9300
C196 C197 1.418(14)
C196 H196 0.9300
C197 N14 1.354(13)
C197 C199 1.423(13)
C198 N14 1.359(13)
C198 H198 0.9300
C199 C204 1.433(13)
C199 C200 1.437(15)
C200 C201 1.390(15)
C200 H200 0.9300
C201 C202 1.391(15)
C201 H201 0.9300
C202 C203 1.387(15)
C202 H202 0.9300
C203 C204 1.388(14)
C203 H203 0.9300
C204 Ir5 2.005(10)
C205 F30 1.313(13)
C205 F29 1.330(13)
C205 F28 1.352(14)
C205 C206 1.530(15)
C206 C210 1.347(14)
C206 C207 1.404(14)
C207 C208 1.333(14)
C207 H207 0.9300
C208 C209 1.389(13)
C208 H208 0.9300
C209 N13 1.347(12)
C209 C211 1.461(14)
C210 N13 1.388(12)
C210 H210 0.9300
C211 C216 1.414(14)
C211 C212 1.418(15)
C212 C213 1.357(16)
C212 H212 0.9300
C213 C214 1.380(16)
C213 H213 0.9300
C214 C215 1.376(15)
C214 H214 0.9300
C215 C216 1.399(14)
C215 H215 0.9300
C216 Ir5 2.020(10)
C217 C218 1.360(14)
C217 C222 1.445(14)
C217 H217 0.9300
C218 C219 1.328(16)
C218 H218 0.9300
C219 C220 1.400(16)
C219 H219 0.9300
C220 C221 1.370(14)
C220 H220 0.9300
C221 C222 1.356(14)
C221 H221 0.9300
C222 P9 1.813(10)
C223 C224 1.372(14)
C223 C228 1.399(14)
C223 H223 0.9300
C224 C225 1.375(16)
C224 H224 0.9300
C225 C226 1.386(17)
C225 H225 0.9300
C226 C227 1.413(15)
C226 H226 0.9300
C227 C228 1.356(14)
C227 H227 0.9300
C228 P9 1.833(10)
C229 C234 1.367(13)
C229 C230 1.395(15)
C229 H229 0.9300
C230 C231 1.352(16)
C230 H230 0.9300
C231 C232 1.420(14)
C231 H231 0.9300
C232 C233 1.367(14)
C232 H232 0.9300
C233 C234 1.431(14)
C233 H233 0.9300
C234 P10 1.819(10)
C235 C236 1.402(14)
C235 C240 1.437(14)
C235 H235 0.9300
C236 C237 1.354(15)
C236 H236 0.9300
C237 C238 1.453(15)
C237 H237 0.9300
C238 C239 1.372(14)
C238 H238 0.9300
C239 C240 1.383(14)
C239 H239 0.9300
C240 P10 1.798(10)
C241 F32 1.307(14)
C241 F31 1.308(12)
C241 F33 1.321(13)
C241 C242 1.500(15)
C242 C246 1.408(14)
C242 C243 1.409(16)
C243 C244 1.364(16)
C243 H243 0.9300
C244 C245 1.366(15)
C244 H244 0.9300
C245 N17 1.381(13)
C245 C247 1.434(14)
C246 N17 1.303(12)
C246 H246 0.9300
C247 C248 1.397(14)
C247 C252 1.405(14)
C248 C249 1.365(15)
C248 H248 0.9300
C249 C250 1.409(15)
C249 H249 0.9300
C250 C251 1.418(15)
C250 H250 0.9300
C251 C252 1.395(14)
C251 H251 0.9300
C252 Ir6 2.022(10)
C253 F35 1.214(16)
C253 F36 1.231(16)
C253 F34 1.391(18)
C253 C254 1.533(16)
C254 C258 1.331(15)
C254 C255 1.375(15)
C255 C256 1.360(15)
C255 H255 0.9300
C256 C257 1.410(15)
C256 H256 0.9300
C257 N16 1.354(13)
C257 C259 1.413(14)
C258 N16 1.405(13)
C258 H258 0.9300
C259 C260 1.433(16)
C259 C264 1.441(14)
C260 C261 1.333(15)
C260 H260 0.9300
C261 C262 1.347(16)
C261 H261 0.9300
C262 C263 1.430(15)
C262 H262 0.9300
C263 C264 1.289(14)
C263 H263 0.9300
C264 Ir6 2.047(11)
C265 C270 1.374(16)
C265 C266 1.387(18)
C265 H265 0.9300
C266 C267 1.35(2)
C266 H266 0.9300
C267 C268 1.30(2)
C267 H267 0.9300
C268 C269 1.374(18)
C268 H268 0.9300
C269 C270 1.407(16)
C269 H269 0.9300
C270 P11 1.823(11)
C271 C272 1.382(16)
C271 C276 1.426(15)
C271 H271 0.9300
C272 C273 1.368(17)
C272 H272 0.9300
C273 C274 1.395(17)
C273 H273 0.9300
C274 C275 1.332(17)
C274 H274 0.9300
C275 C276 1.382(16)
C275 H275 0.9300
C276 P11 1.799(10)
C277 C282 1.369(16)
C277 C278 1.441(17)
C277 H277 0.9300
C278 C279 1.40(2)
C278 H278 0.9300
C279 C280 1.32(2)
C279 H279 0.9300
C280 C281 1.400(19)
C280 H280 0.9300
C281 C282 1.377(17)
C281 H281 0.9300
C282 P12 1.830(10)
C283 C284 1.418(17)
C283 C288 1.437(15)
C283 H283 0.9300
C284 C285 1.378(17)
C284 H284 0.9300
C285 C286 1.368(17)
C285 H285 0.9300
C286 C287 1.377(15)
C286 H286 0.9300
C287 C288 1.362(14)
C287 H287 0.9300
C288 P12 1.786(11)
C289 F40 1.272(12)
C289 F42 1.349(13)
C289 F41 1.408(13)
C289 C290 1.479(14)
C290 C294 1.363(14)
C290 C291 1.397(15)
C291 C292 1.383(15)
C291 H291 0.9300
C292 C293 1.365(14)
C292 H292 0.9300
C293 N20 1.372(12)
C293 C295 1.450(13)
C294 N20 1.375(12)
C294 H294 0.9300
C295 C296 1.414(14)
C295 C300 1.420(13)
C296 C297 1.320(14)
C296 H296 0.9300
C297 C298 1.446(16)
C297 H297 0.9300
C298 C299 1.388(14)
C298 H298 0.9300
C299 C300 1.401(13)
C299 H299 0.9300
C300 Ir7 2.012(9)
C301 F38 1.315(13)
C301 F37 1.349(12)
C301 F39 1.351(13)
C301 C302 1.469(14)
C302 C303 1.372(15)
C302 C306 1.398(14)
C303 C304 1.392(15)
C303 H303 0.9300
C304 C305 1.395(14)
C304 H304 0.9300
C305 N19 1.395(12)
C305 C307 1.426(14)
C306 N19 1.316(12)
C306 H306 0.9300
C307 C312 1.382(13)
C307 C308 1.479(15)
C308 C309 1.333(15)
C308 H308 0.9300
C309 C310 1.349(15)
C309 H309 0.9300
C310 C311 1.403(14)
C310 H310 0.9300
C311 C312 1.412(13)
C311 H311 0.9300
C312 Ir7 2.009(9)
C313 C314 1.370(14)
C313 C318 1.411(14)
C313 P13 1.815(10)
C314 C315 1.366(14)
C314 H314 0.9300
C315 C316 1.365(15)
C315 H315 0.9300
C316 C317 1.415(16)
C316 H316 0.9300
C317 C318 1.412(15)
C317 H317 0.9300
C318 H318 0.9300
C319 C324 1.344(15)
C319 C320 1.422(15)
C319 P13 1.817(11)
C320 C321 1.403(16)
C320 H320 0.9300
C321 C322 1.342(17)
C321 H321 0.9300
C322 C323 1.363(18)
C322 H322 0.9300
C323 C324 1.386(16)
C323 H323 0.9300
C324 H324 0.9300
C325 C330 1.370(13)
C325 C326 1.373(14)
C325 H325 0.9300
C326 C327 1.367(15)
C326 H326 0.9300
C327 C328 1.416(15)
C327 H327 0.9300
C328 C329 1.356(14)
C328 H328 0.9300
C329 C330 1.402(14)
C329 H329 0.9300
C330 P14 1.817(10)
C331 C332 1.361(14)
C331 C336 1.424(14)
C331 H331 0.9300
C332 C333 1.367(16)
C332 H332 0.9300
C333 C334 1.384(16)
C333 H333 0.9300
C334 C335 1.361(15)
C334 H334 0.9300
C335 C336 1.393(14)
C335 H335 0.9300
C336 P14 1.805(10)
C337 F48 1.238(16)
C337 F47 1.259(15)
C337 F46 1.309(17)
C337 C338 1.502(18)
C338 C339 1.388(17)
C338 C342 1.400(15)
C339 C340 1.392(17)
C339 H339 0.9300
C340 C341 1.347(16)
C340 H340 0.9300
C341 N23 1.390(14)
C341 C343 1.472(16)
C342 N23 1.316(14)
C342 H342 0.9300
C343 C348 1.398(15)
C343 C344 1.400(15)
C344 C345 1.388(16)
C344 H344 0.9300
C345 C346 1.356(16)
C345 H345 0.9300
C346 C347 1.381(16)
C346 H346 0.9300
C347 C348 1.428(16)
C347 H347 0.9300
C348 Ir8 2.014(11)
C349 F43 1.318(16)
C349 F44 1.339(16)
C349 F45 1.351(15)
C349 C350 1.493(17)
C350 C354 1.395(16)
C350 C351 1.404(16)
C351 C352 1.377(16)
C351 H351 0.9300
C352 C353 1.385(15)
C352 H352 0.9300
C353 N22 1.409(13)
C353 C355 1.431(15)
C354 N22 1.298(14)
C354 H354 0.9300
C355 C360 1.409(15)
C355 C356 1.418(14)
C356 C357 1.384(15)
C356 H356 0.9300
C357 C358 1.330(15)
C357 H357 0.9300
C358 C359 1.377(15)
C358 H358 0.9300
C359 C360 1.415(15)
C359 H359 0.9300
C360 Ir8 2.013(10)
C361 C366 1.362(18)
C361 C362 1.467(18)
C361 H361 0.9300
C362 C363 1.295(19)
C362 H362 0.9300
C363 C364 1.37(2)
C363 H363 0.9300
C364 C365 1.398(19)
C364 H364 0.9300
C365 C366 1.396(19)
C365 H365 0.9300
C366 P15 1.756(13)
C367 C372 1.353(19)
C367 C368 1.42(2)
C367 H367 0.9300
C368 C369 1.255(19)
C368 H368 0.9300
C369 C370 1.376(19)
C369 H369 0.9300
C370 C371 1.39(2)
C370 H370 0.9300
C371 C372 1.407(18)
C371 H371 0.9300
C373 C374 1.3900
C373 C378 1.3900
C373 P15 1.786(8)
C374 C375 1.3900
C374 H374 0.9300
C375 C376 1.3900
C375 H375 0.9300
C376 C377 1.3900
C376 H376 0.9300
C377 C378 1.3900
C377 H377 0.9300
C378 H378 0.9300
C372 P16 1.793(14)
C379 C380 1.3900
C379 C384 1.3900
C379 H379 0.9300
C380 C381 1.3900
C380 H380 0.9300
C381 C382 1.3900
C381 H381 0.9300
C382 C383 1.3900
C382 H382 0.9300
C383 C384 1.3900
C383 H383 0.9300
C384 P16 1.780(8)
Ir1 N1 2.042(8)
Ir1 N2 2.065(8)
Ir1 S1 2.455(2)
Ir1 S2 2.473(2)
Ir2 N4 2.046(8)
Ir2 N5 2.066(8)
Ir2 S4 2.482(3)
Ir2 S3 2.487(3)
Ir3 N8 2.063(9)
Ir3 N7 2.071(9)
Ir3 S5 2.484(3)
Ir3 S6 2.485(3)
Ir4 N10 2.058(9)
Ir4 N11 2.062(8)
Ir4 S7 2.463(3)
Ir4 S8 2.479(3)
Ir5 N13 2.040(7)
Ir5 N14 2.053(7)
Ir5 S10 2.452(2)
Ir5 S9 2.453(3)
Ir6 N16 2.059(8)
Ir6 N17 2.062(8)
Ir6 S11 2.441(3)
Ir6 S12 2.462(3)
Ir7 N20 2.051(8)
Ir7 N19 2.063(8)
Ir7 S14 2.482(2)
Ir7 S13 2.484(2)
Ir8 N23 2.055(8)
Ir8 N22 2.056(9)
Ir8 S15 2.475(3)
Ir8 S16 2.478(3)
N3 P2 1.567(9)
N3 P1 1.582(9)
N6 P3 1.587(9)
N6 P4 1.597(9)
N9 P6 1.580(9)
N9 P5 1.609(9)
N12 P7 1.572(9)
N12 P8 1.602(9)
N15 P9 1.589(8)
N15 P10 1.609(8)
N18 P12 1.569(8)
N18 P11 1.595(9)
N21 P13 1.579(9)
N21 P14 1.602(9)
N24 P16 1.579(10)
N24 P15 1.598(10)
P1 S1 2.014(4)
P2 S2 2.015(3)
P3 S3 2.012(4)
P4 S4 2.016(4)
P5 S6 2.013(4)
P6 S5 2.017(4)
P7 S7 2.021(4)
P8 S8 2.014(4)
P9 S10 2.022(4)
P10 S9 2.021(3)
P11 S12 2.015(4)
P12 S11 2.013(4)
P13 S13 2.015(3)
P14 S14 2.009(3)
P15 S15 2.013(4)
P16 S16 2.008(4)
